data_1575548
loop_
_publ_author_name
'Li, Longfei'
'Zhang, Beijing'
'Xie, Yi'
'Xiong, Qi'
'Zhong, Yuanbo'
'Jiang, Yansong'
'Wang, Yu'
'Wang, Haobing'
'Jiang, Shang-Da'
'Zhou, Shen'
'Jiang, Xing'

_publ_section_title
;
 An acetylene-bridged ferrocene macrocycle: efficient synthesis and
 electron transfer mechanism in mixed-valence systems.
;
_journal_issue 37
_journal_name_full 'Chemical science'
_journal_page_first 17268
_journal_page_last 17275
_journal_paper_doi 10.1039/d5sc02322j
_journal_volume 16
_journal_year 2025
_chemical_absolute_configuration ad
_chemical_formula_moiety 'C36 H24 Fe3'
_chemical_formula_sum 'C36 H24 Fe3'
_chemical_formula_weight 624.10
_space_group_crystal_system trigonal
_space_group_IT_number 152
_space_group_name_Hall 'P 31 2"'
_space_group_name_H-M_alt 'P 31 2 1'
_atom_sites_solution_hydrogens geom
_atom_sites_solution_primary dual
_audit_creation_date 2025-07-08
_audit_creation_method
;
Olex2 1.5
(compiled 2025.05.31 svn.r86d253d1 for OlexSys, GUI svn.r7254)
;
_audit_update_record
;
2025-08-06 deposited with the CCDC.	2025-08-12 downloaded from the CCDC.
;
_cell_angle_alpha 90
_cell_angle_beta 90
_cell_angle_gamma 120
_cell_formula_units_Z 3
_cell_length_a 10.3956(2)
_cell_length_b 10.3956(2)
_cell_length_c 20.2799(6)
_cell_measurement_reflns_used 10502
_cell_measurement_temperature 149.99(10)
_cell_measurement_theta_max 31.0380
_cell_measurement_theta_min 2.9970
_cell_volume 1898.00(8)
_computing_cell_refinement 'CrysAlisPro 1.171.42.73a (Rigaku OD, 2022)'
_computing_data_collection 'CrysAlisPro 1.171.42.73a (Rigaku OD, 2022)'
_computing_data_reduction 'CrysAlisPro 1.171.42.73a (Rigaku OD, 2022)'
_computing_molecular_graphics 'Olex2 1.5 (Dolomanov et al., 2009)'
_computing_publication_material 'Olex2 1.5 (Dolomanov et al., 2009)'
_computing_structure_refinement 'SHELXL 2019/3 (Sheldrick, 2015)'
_computing_structure_solution 'SHELXT 2018/2 (Sheldrick, 2018)'
_diffrn_ambient_environment N~2~
_diffrn_ambient_temperature 149.99(10)
_diffrn_detector 'Hybrid Pixel Array Detector'
_diffrn_detector_area_resol_mean 10.0000
_diffrn_detector_type HyPix
_diffrn_measured_fraction_theta_full 1.000
_diffrn_measured_fraction_theta_max 1.000
_diffrn_measurement_details
;
List of Runs (angles in degrees, time in seconds):

  # Type    Start    End  Width  t~exp~   \w     \q     \k     \f   Frames
#--------------------------------------------------------------------------
  1  \w    -17.00  35.00   0.50    1.16    --    4.00 -99.00  90.00  104
  2  \w    -17.00  35.00   0.50    1.16    --    4.00 -99.00 -90.00  104
  3  \w    -67.00  18.00   0.50    1.16    --    4.00 -56.00 -41.00  170
  4  \w    -10.00  15.00   0.50    1.16    --    4.00  57.00 -90.00   50
;
_diffrn_measurement_device 'four-circle diffractometer'
_diffrn_measurement_device_type 'XtaLAB Synergy R, DW system, HyPix'
_diffrn_measurement_method '\w scans'
_diffrn_orient_matrix_type 'CrysAlisPro convention (1999,Acta A55,543-557)'
_diffrn_orient_matrix_UB_11 0.0369164000
_diffrn_orient_matrix_UB_12 -0.0086436000
_diffrn_orient_matrix_UB_13 -0.0275973000
_diffrn_orient_matrix_UB_21 -0.0506541000
_diffrn_orient_matrix_UB_22 -0.0776246000
_diffrn_orient_matrix_UB_23 0.0000832000
_diffrn_orient_matrix_UB_31 -0.0476143000
_diffrn_orient_matrix_UB_32 0.0106862000
_diffrn_orient_matrix_UB_33 -0.0215147000
_diffrn_radiation_monochromator mirror
_diffrn_radiation_probe x-ray
_diffrn_radiation_type 'Mo K\a'
_diffrn_radiation_wavelength 0.71073
_diffrn_reflns_av_R_equivalents 0.0376
_diffrn_reflns_av_unetI/netI 0.0271
_diffrn_reflns_Laue_measured_fraction_full 1.000
_diffrn_reflns_Laue_measured_fraction_max 1.000
_diffrn_reflns_limit_h_max 12
_diffrn_reflns_limit_h_min -12
_diffrn_reflns_limit_k_max 12
_diffrn_reflns_limit_k_min -11
_diffrn_reflns_limit_l_max 24
_diffrn_reflns_limit_l_min -24
_diffrn_reflns_number 13094
_diffrn_reflns_point_group_measured_fraction_full 0.993
_diffrn_reflns_point_group_measured_fraction_max 0.994
_diffrn_reflns_theta_full 25.242
_diffrn_reflns_theta_max 25.679
_diffrn_reflns_theta_min 2.262
_diffrn_source 'Rotating-anode X-ray tube'
_diffrn_source_type 'Rigaku (Mo) X-ray Source'
_exptl_absorpt_coefficient_mu 1.723
_exptl_absorpt_correction_T_max 1.00000
_exptl_absorpt_correction_T_min 0.77399
_exptl_absorpt_correction_type multi-scan
_exptl_absorpt_process_details
;
CrysAlisPro 1.171.42.73a (Rigaku Oxford Diffraction, 2022)
Empirical absorption correction using spherical harmonics,
implemented in SCALE3 ABSPACK scaling algorithm.
;
_exptl_crystal_density_diffrn 1.638
_exptl_crystal_description block
_exptl_crystal_F_000 954
_exptl_crystal_size_max 0.12
_exptl_crystal_size_mid 0.1
_exptl_crystal_size_min 0.08
_refine_diff_density_max 0.261
_refine_diff_density_min -0.190
_refine_diff_density_rms 0.045
_refine_ls_abs_structure_details
;
 Refined as an inversion twin.
;
_refine_ls_abs_structure_Flack 0.15(3)
_refine_ls_extinction_method none
_refine_ls_goodness_of_fit_ref 1.026
_refine_ls_hydrogen_treatment constr
_refine_ls_matrix_type full
_refine_ls_number_parameters 419
_refine_ls_number_reflns 2399
_refine_ls_number_restraints 1836
_refine_ls_restrained_S_all 0.773
_refine_ls_R_factor_all 0.0236
_refine_ls_R_factor_gt 0.0220
_refine_ls_shift/su_max 0.002
_refine_ls_shift/su_mean 0.000
_refine_ls_structure_factor_coef Fsqd
_refine_ls_weighting_details 'w=1/[\s^2^(Fo^2^)+(0.0278P)^2^+0.6445P] where P=(Fo^2^+2Fc^2^)/3'
_refine_ls_weighting_scheme calc
_refine_ls_wR_factor_gt 0.0514
_refine_ls_wR_factor_ref 0.0520
_reflns_Friedel_coverage 0.700
_reflns_Friedel_fraction_full 0.984
_reflns_Friedel_fraction_max 0.985
_reflns_number_gt 2311
_reflns_number_total 2399
_reflns_threshold_expression 'I > 2\s(I)'
_cod_data_source_file d5sc02322j2.cif
_cod_data_source_block alk_fc_auto
_cod_depositor_comments 'Adding full bibliography for 1575546--1575548.cif.'
_cod_original_cell_volume 1898.00(9)
_cod_database_code 1575548
_shelx_shelxl_version_number 2019/3
_shelx_space_group_comment
;
The symmetry employed for this shelxl refinement is uniquely defined
by the following loop, which should always be used as a source of
symmetry information in preference to the above space-group names.
They are only intended as comments.
;
_shelx_estimated_absorpt_t_max 0.874
_shelx_estimated_absorpt_t_min 0.820
_olex2_refinement_description
;
1. Twinned data refinement
 Scales: 0.85(3)
 0.15(3)
2. Fixed Uiso
 At 1.2 times of:
  All C(H) groups
3. Uiso/Uaniso restraints and constraints
: within 2A with sigma of 0.04 and sigma for terminal atoms of 0.08 within 2A
All non-hydrogen atoms have similar U: within 1A with sigma of 0.04 and sigma
for terminal atoms of 0.08 within 1A
All non-hydrogen atoms have similar U: within 3A with sigma of 0.01 and sigma
for terminal atoms of 0.02 within 3A
Uanis(C1_1) \\sim Ueq, Uanis(C2_1) \\sim Ueq, Uanis(C3_1) \\sim Ueq,
Uanis(C4_1) \\sim Ueq, Uanis(C5_1) \\sim Ueq, Uanis(C6_1) \\sim Ueq,
Uanis(C7_1) \\sim Ueq, Uanis(C8_1) \\sim Ueq, Uanis(C9_1) \\sim Ueq,
Uanis(C10_1) \\sim Ueq, Uanis(C11_1) \\sim Ueq, Uanis(C12_1) \\sim Ueq,
Uanis(C13_1) \\sim Ueq, Uanis(C14_1) \\sim Ueq, Uanis(C15_1) \\sim Ueq,
Uanis(C16_1) \\sim Ueq, Uanis(C17_1) \\sim Ueq, Uanis(C18_1) \\sim Ueq,
Uanis(C19_1) \\sim Ueq, Uanis(C20_1) \\sim Ueq, Uanis(C21_1) \\sim Ueq,
Uanis(C22_1) \\sim Ueq, Uanis(C23_1) \\sim Ueq, Uanis(C24_1) \\sim Ueq,
Uanis(C25_1) \\sim Ueq, Uanis(C26_1) \\sim Ueq, Uanis(C27_1) \\sim Ueq,
Uanis(C28_1) \\sim Ueq, Uanis(C29_1) \\sim Ueq, Uanis(C30_1) \\sim Ueq,
Uanis(C31_1) \\sim Ueq, Uanis(C32_1) \\sim Ueq, Uanis(C33_1) \\sim Ueq,
Uanis(C34_1) \\sim Ueq, Uanis(C35_1) \\sim Ueq, Uanis(C36_1) \\sim Ueq,
Uanis(Fe1_1) \\sim Ueq, Uanis(Fe2_1) \\sim Ueq, Uanis(Fe3_1) \\sim Ueq: with
sigma of 0.002 and sigma for terminal atoms of 0.004
4. Rigid body (RIGU) restrains
 with sigma for 1-2 distances of 0.004 and sigma for 1-3 distances of 0.004
5. Same fragment restrains
6. Others
 Sof(C1)=Sof(C2)=Sof(H2)=Sof(C3)=Sof(H3)=Sof(C4)=Sof(H4)=Sof(C5)=Sof(H5)=
 Sof(C6)=Sof(C7)=Sof(C8)=Sof(C9)=Sof(H9)=Sof(C10)=Sof(H10)=Sof(C11)=Sof(H11)=
 Sof(C12)=Sof(H12)=Sof(C13)=Sof(C14)=Sof(H14)=Sof(C15)=Sof(H15)=Sof(C16)=
 Sof(H16)=Sof(C17)=Sof(H17)=Sof(C18)=Sof(C19)=Sof(C20)=Sof(C21)=Sof(H21)=
 Sof(C22)=Sof(H22)=Sof(C23)=Sof(H23)=Sof(C24)=Sof(H24)=Sof(C25)=Sof(C26)=
 Sof(H26)=Sof(C27)=Sof(H27)=Sof(C28)=Sof(H28)=Sof(C29)=Sof(H29)=Sof(C30)=
 Sof(C31)=Sof(C32)=Sof(C33)=Sof(H33)=Sof(C34)=Sof(H34)=Sof(C35)=Sof(H35)=
 Sof(C36)=Sof(H36)=Sof(Fe1)=Sof(Fe2)=Sof(Fe3)=0.5*(1-FVAR(2))
 Sof(Fe1)=0.5*FVAR(2)
 Sof(Fe2)=Sof(C1)=Sof(C2)=Sof(C3)=Sof(H3)=Sof(C4)=Sof(H4)=Sof(C5)=Sof(H5)=
 Sof(C6)=Sof(H6)=Sof(C7)=Sof(H7)=Sof(C8)=Sof(H8)=Sof(C9)=Sof(H9)=Sof(C10)=
 Sof(H10)=Sof(C11)=Sof(C12)=Sof(C13)=Sof(C14)=Sof(C15)=Sof(H15)=Sof(C16)=
 Sof(H16)=Sof(C17)=Sof(H17)=Sof(C18)=Sof(H18)=FVAR(1)
7.a Free rotating group:
 C1(C2,C3,C4,C5,C6,C7,C8,C9,C10,C11,C12,C13,C14,C15,C16,C17,C18,C19,C20,C21,
 C22,C23,C24,C25,C26,C27,C28,C29,C30,C31,C32,C33,C34,C35,C36,Fe1,Fe2,Fe3)
7.b Ternary CH refined with riding coordinates:
 C9(H9), C10(H10), C11(H11), C12(H12)
7.c Aromatic/amide H refined with riding coordinates:
 C3(H3), C4(H4), C5(H5), C6(H6), C7(H7), C8(H8), C9(H9), C10(H10), C15(H15),
 C16(H16), C17(H17), C18(H18), C2(H2), C3(H3), C4(H4), C5(H5), C14(H14),
 C15(H15), C16(H16), C17(H17), C21(H21), C22(H22), C23(H23), C24(H24), C26(H26),
  C27(H27), C28(H28), C29(H29), C33(H33), C34(H34), C35(H35), C36(H36)
;
_olex2_submission_special_instructions 'No special instructions were received'
_oxdiff_exptl_absorpt_empirical_details
;
Empirical correction (ABSPACK) includes:
- Absorption correction using spherical harmonics
- Frame scaling
;
_oxdiff_exptl_absorpt_empirical_full_max 1.595
_oxdiff_exptl_absorpt_empirical_full_min 0.691

loop_
_space_group_symop_operation_xyz
'x, y, z'
'-y, x-y, z+1/3'
'-x+y, -x, z+2/3'
'y, x, -z'
'x-y, -y, -z+2/3'
'-x, -x+y, -z+1/3'

loop_
_atom_site_label
_atom_site_type_symbol
_atom_site_fract_x
_atom_site_fract_y
_atom_site_fract_z
_atom_site_U_iso_or_equiv
_atom_site_adp_type
_atom_site_occupancy
_atom_site_site_symmetry_order
_atom_site_calc_flag
_atom_site_refinement_flags_posn
_atom_site_refinement_flags_adp
_atom_site_refinement_flags_occupancy
_atom_site_disorder_assembly
_atom_site_disorder_group
Fe1 Fe 1.000000 0.9669(2) 0.666667 0.0178(3) Uani 0.951(2) 2 d S TU P . .
Fe2 Fe 0.62628(13) 0.24802(11) 0.60406(5) 0.0185(2) Uani 0.951(2) 1 d . U P A 1
C1 C 0.9337(4) 0.3721(4) 0.66947(17) 0.0263(7) Uani 0.951(2) 1 d . U P A 1
C2 C 0.7756(4) 0.2906(4) 0.67769(16) 0.0229(7) Uani 0.951(2) 1 d . U P A 1
C3 C 0.6838(4) 0.3528(4) 0.69304(14) 0.0261(7) Uani 0.951(2) 1 d . U P A 1
H3 H 0.716694 0.454948 0.700266 0.031 Uiso 0.951(2) 1 calc R U P A 1
C4 C 0.5345(4) 0.2343(5) 0.69553(15) 0.0314(9) Uani 0.951(2) 1 d . U P A 1
H4 H 0.450168 0.243642 0.705327 0.038 Uiso 0.951(2) 1 calc R U P A 1
C5 C 0.5322(4) 0.1010(4) 0.68112(18) 0.0315(9) Uani 0.951(2) 1 d . U P A 1
H5 H 0.446255 0.005169 0.679258 0.038 Uiso 0.951(2) 1 calc R U P A 1
C6 C 0.6809(4) 0.1342(4) 0.66976(17) 0.0286(8) Uani 0.951(2) 1 d . U P A 1
H6 H 0.711536 0.064732 0.658863 0.034 Uiso 0.951(2) 1 calc R U P A 1
C7 C 0.5380(4) 0.3267(4) 0.53526(15) 0.0217(7) Uani 0.951(2) 1 d . U P A 1
H7 H 0.471412 0.362371 0.543803 0.026 Uiso 0.951(2) 1 calc R U P A 1
C8 C 0.4972(4) 0.1781(4) 0.51964(16) 0.0236(7) Uani 0.951(2) 1 d . U P A 1
H8 H 0.398597 0.097181 0.515638 0.028 Uiso 0.951(2) 1 calc R U P A 1
C9 C 0.6289(4) 0.1708(4) 0.51104(16) 0.0252(8) Uani 0.951(2) 1 d . U P A 1
H9 H 0.633670 0.084235 0.500470 0.030 Uiso 0.951(2) 1 calc R U P A 1
C10 C 0.7525(4) 0.3154(4) 0.52095(15) 0.0240(7) Uani 0.951(2) 1 d . U P A 1
H10 H 0.854171 0.342264 0.518167 0.029 Uiso 0.951(2) 1 calc R U P A 1
C11 C 0.6968(4) 0.4138(4) 0.53592(15) 0.0213(7) Uani 0.951(2) 1 d . U P A 1
C12 C 0.7844(4) 0.5681(4) 0.55175(15) 0.0236(7) Uani 0.951(2) 1 d . U P A 1
C13 C 0.8586(4) 0.6964(4) 0.56638(15) 0.0232(7) Uani 0.951(2) 1 d . U P A 1
C14 C 0.9506(4) 0.8513(4) 0.57907(15) 0.0201(7) Uani 0.951(2) 1 d . U P A 1
C15 C 0.9076(4) 0.9622(4) 0.57700(14) 0.0213(7) Uani 0.951(2) 1 d . U P A 1
H15 H 0.809594 0.944223 0.570047 0.026 Uiso 0.951(2) 1 calc R U P A 1
C16 C 1.0348(4) 1.1027(4) 0.58698(14) 0.0222(8) Uani 0.951(2) 1 d . U P A 1
H16 H 1.037561 1.195444 0.587429 0.027 Uiso 0.951(2) 1 calc R U P A 1
C17 C 1.1584(4) 1.0806(4) 0.59629(15) 0.0239(7) Uani 0.951(2) 1 d . U P A 1
H17 H 1.257947 1.156235 0.604332 0.029 Uiso 0.951(2) 1 calc R U P A 1
C18 C 1.1074(4) 0.9273(4) 0.59151(14) 0.0206(7) Uani 0.951(2) 1 d . U P A 1
H18 H 1.166839 0.881957 0.595803 0.025 Uiso 0.951(2) 1 calc R U P A 1
C1_1 C 0.552(2) 0.294(2) 0.5357(8) 0.022(3) Uani 0.0247(11) 1 d G U P A -1
C2_1 C 0.643(2) 0.453(2) 0.5349(10) 0.022(3) Uani 0.0247(11) 1 d G U P A -1
H2_1 H 0.611446 0.522474 0.544826 0.027 Uiso 0.0247(11) 1 calc R U P A -1
C3_1 C 0.791(2) 0.487(2) 0.5162(9) 0.022(3) Uani 0.0247(11) 1 d G U P A -1
H3_1 H 0.874650 0.583924 0.511648 0.027 Uiso 0.0247(11) 1 calc R U P A -1
C4_1 C 0.788(2) 0.349(3) 0.5056(8) 0.022(3) Uani 0.0247(11) 1 d G U P A -1
H4_1 H 0.870325 0.339569 0.492489 0.026 Uiso 0.0247(11) 1 calc R U P A -1
C5_1 C 0.643(2) 0.231(2) 0.5179(7) 0.022(3) Uani 0.0247(11) 1 d G U P A -1
H5_1 H 0.611117 0.128159 0.515017 0.027 Uiso 0.0247(11) 1 calc R U P A -1
C6_1 C 0.399(2) 0.209(3) 0.5525(10) 0.022(3) Uani 0.0247(11) 1 d G U P A -1
C7_1 C 0.2705(19) 0.129(3) 0.5657(13) 0.020(4) Uani 0.0247(11) 1 d G U P A -1
C8_1 C 0.1177(18) 0.024(3) 0.5788(16) 0.018(5) Uani 0.0247(11) 1 d G U P A -1
C9_1 C 0.060(2) -0.131(3) 0.5926(17) 0.018(6) Uani 0.0247(11) 1 d G U P A -1
H9_1 H 0.120325 -0.180779 0.598242 0.022 Uiso 0.0247(11) 1 calc R U P A -1
C10_1 C -0.097(2) -0.201(4) 0.598(2) 0.017(6) Uani 0.0247(11) 1 d G U P A -1
H10_1 H -0.166746 -0.308341 0.606941 0.021 Uiso 0.0247(11) 1 calc R U P A -1
C11_1 C -0.1388(18) -0.090(5) 0.586(2) 0.018(6) Uani 0.0247(11) 1 d G U P A -1
H11_1 H -0.242251 -0.106859 0.587073 0.021 Uiso 0.0247(11) 1 calc R U P A -1
C12_1 C -0.0056(19) 0.050(4) 0.575(2) 0.017(6) Uani 0.0247(11) 1 d G U P A -1
H12_1 H 0.000141 0.147489 0.566794 0.021 Uiso 0.0247(11) 1 calc R U P A -1
C13_1 C 0.071(3) -0.076(4) 0.7551(17) 0.016(6) Uani 0.0247(11) 1 d G U P A -1
C14_1 C 0.147(3) 0.081(4) 0.7406(16) 0.016(6) Uani 0.0247(11) 1 d G U P A -1
H14_1 H 0.251155 0.143861 0.736275 0.019 Uiso 0.0247(11) 1 calc R U P A -1
C15_1 C 0.039(3) 0.126(4) 0.734(2) 0.017(7) Uani 0.0247(11) 1 d G U P A -1
H15_1 H 0.059066 0.223935 0.724746 0.020 Uiso 0.0247(11) 1 calc R U P A -1
C16_1 C -0.105(3) -0.002(5) 0.744(2) 0.015(7) Uani 0.0247(11) 1 d G U P A -1
H16_1 H -0.197104 -0.003066 0.742043 0.018 Uiso 0.0247(11) 1 calc R U P A -1
C17_1 C -0.086(3) -0.126(4) 0.756(2) 0.016(6) Uani 0.0247(11) 1 d G U P A -1
H17_1 H -0.162973 -0.225014 0.764279 0.019 Uiso 0.0247(11) 1 calc R U P A -1
C18_1 C 0.141(3) -0.162(3) 0.7669(15) 0.016(6) Uani 0.0247(11) 1 d G U P A -1
C19_1 C 0.200(3) -0.233(3) 0.7796(15) 0.016(6) Uani 0.0247(11) 1 d G U P A -1
C20_1 C 0.272(4) -0.315(3) 0.7960(16) 0.016(6) Uani 0.0247(11) 1 d G U P A -1
C21_1 C 0.208(5) -0.473(3) 0.797(2) 0.016(6) Uani 0.0247(11) 1 d G U P A -1
H21_1 H 0.107360 -0.543772 0.788071 0.019 Uiso 0.0247(11) 1 calc R U P A -1
C22_1 C 0.321(5) -0.507(4) 0.815(2) 0.017(7) Uani 0.0247(11) 1 d G U P A -1
H22_1 H 0.309013 -0.603254 0.820177 0.020 Uiso 0.0247(11) 1 calc R U P A -1
C23_1 C 0.457(5) -0.368(4) 0.824(2) 0.015(7) Uani 0.0247(11) 1 d G U P A -1
H23_1 H 0.550923 -0.356625 0.835045 0.018 Uiso 0.0247(11) 1 calc R U P A -1
C24_1 C 0.426(4) -0.251(3) 0.8123(16) 0.016(6) Uani 0.0247(11) 1 d G U P A -1
H24_1 H 0.496063 -0.147403 0.815067 0.019 Uiso 0.0247(11) 1 calc R U P A -1
C25_1 C 0.486(4) -0.235(2) 0.6552(16) 0.020(5) Uani 0.0247(11) 1 d G U P A -1
C26_1 C 0.550(4) -0.327(3) 0.667(2) 0.020(5) Uani 0.0247(11) 1 d G U P A -1
H26_1 H 0.650666 -0.294358 0.678161 0.024 Uiso 0.0247(11) 1 calc R U P A -1
C27_1 C 0.434(5) -0.480(2) 0.657(2) 0.019(6) Uani 0.0247(11) 1 d G U P A -1
H27_1 H 0.444639 -0.565009 0.661995 0.022 Uiso 0.0247(11) 1 calc R U P A -1
C28_1 C 0.300(4) -0.480(2) 0.640(2) 0.019(6) Uani 0.0247(11) 1 d G U P A -1
H28_1 H 0.206223 -0.564957 0.631647 0.023 Uiso 0.0247(11) 1 calc R U P A -1
C29_1 C 0.331(4) -0.329(2) 0.6384(17) 0.020(6) Uani 0.0247(11) 1 d G U P A -1
H29_1 H 0.262933 -0.296540 0.628021 0.024 Uiso 0.0247(11) 1 calc R U P A -1
C30_1 C 0.561(3) -0.076(2) 0.6608(12) 0.024(4) Uani 0.0247(11) 1 d G U P A -1
C31_1 C 0.621(2) 0.056(2) 0.6669(10) 0.025(3) Uani 0.0247(11) 1 d G U P A -1
C32_1 C 0.694(2) 0.213(2) 0.6734(8) 0.025(3) Uani 0.0247(11) 1 d G U P A -1
C33_1 C 0.850(2) 0.316(3) 0.6641(10) 0.024(3) Uani 0.0247(11) 1 d G U P A -1
H33_1 H 0.923655 0.291154 0.652612 0.029 Uiso 0.0247(11) 1 calc R U P A -1
C34_1 C 0.874(2) 0.463(2) 0.6755(10) 0.025(3) Uani 0.0247(11) 1 d G U P A -1
H34_1 H 0.966687 0.552590 0.671879 0.030 Uiso 0.0247(11) 1 calc R U P A -1
C35_1 C 0.735(2) 0.450(2) 0.6931(9) 0.025(3) Uani 0.0247(11) 1 d G U P A -1
H35_1 H 0.719793 0.529678 0.704531 0.030 Uiso 0.0247(11) 1 calc R U P A -1
C36_1 C 0.625(2) 0.299(2) 0.6908(7) 0.025(3) Uani 0.0247(11) 1 d G U P A -1
H36_1 H 0.521925 0.259602 0.699303 0.030 Uiso 0.0247(11) 1 calc R U P A -1
Fe1_1 Fe 0.001(2) -0.035(4) 0.6663(19) 0.016(5) Uani 0.0247(11) 1 d G U P A -1
Fe2_1 Fe 0.378(4) -0.379(3) 0.7297(19) 0.016(5) Uani 0.0247(11) 1 d G U P A -1
Fe3_1 Fe 0.7232(18) 0.360(2) 0.6006(7) 0.023(2) Uani 0.0247(11) 1 d G U P A -1

loop_
_atom_site_aniso_label
_atom_site_aniso_U_11
_atom_site_aniso_U_22
_atom_site_aniso_U_33
_atom_site_aniso_U_23
_atom_site_aniso_U_13
_atom_site_aniso_U_12
Fe1 0.0201(5) 0.0202(4) 0.0129(4) 0.00004(14) 0.0001(3) 0.0100(2)
Fe2 0.0170(3) 0.0177(3) 0.0190(3) 0.0001(2) -0.0001(2) 0.0074(2)
C1 0.0277(16) 0.0257(18) 0.0263(16) -0.0017(14) -0.0066(14) 0.0140(14)
C2 0.0214(17) 0.0237(17) 0.0236(15) 0.0019(13) -0.0041(13) 0.0114(14)
C3 0.0277(18) 0.0283(18) 0.0194(13) -0.0024(12) -0.0033(13) 0.0118(16)
C4 0.0253(18) 0.050(2) 0.0197(15) 0.0062(15) 0.0043(13) 0.0191(17)
C5 0.0232(19) 0.0278(17) 0.0303(17) 0.0103(14) -0.0016(14) 0.0029(15)
C6 0.0283(19) 0.0241(18) 0.0325(17) 0.0056(14) -0.0060(14) 0.0124(15)
C7 0.0212(16) 0.0236(17) 0.0201(14) -0.0005(13) -0.0017(13) 0.0110(14)
C8 0.0204(16) 0.0224(17) 0.0208(14) -0.0040(13) -0.0018(13) 0.0052(14)
C9 0.0269(18) 0.0222(17) 0.0254(15) -0.0063(13) 0.0022(13) 0.0114(14)
C10 0.0218(17) 0.0276(18) 0.0210(14) -0.0019(13) 0.0046(12) 0.0111(15)
C11 0.0258(17) 0.0193(15) 0.0159(13) 0.0009(12) 0.0019(13) 0.0092(14)
C12 0.0241(18) 0.0235(16) 0.0187(14) 0.0031(12) 0.0020(13) 0.0085(15)
C13 0.0259(18) 0.0236(17) 0.0168(14) 0.0018(12) 0.0040(14) 0.0101(15)
C14 0.0237(18) 0.0188(16) 0.0123(13) 0.0012(11) 0.0022(13) 0.0065(14)
C15 0.0240(16) 0.0252(18) 0.0143(13) 0.0013(13) -0.0004(12) 0.0120(15)
C16 0.033(2) 0.0174(16) 0.0142(14) 0.0022(12) 0.0028(13) 0.0114(15)
C17 0.0241(17) 0.0209(18) 0.0185(14) -0.0007(14) 0.0056(12) 0.0052(15)
C18 0.0200(18) 0.0231(18) 0.0176(14) -0.0014(12) 0.0021(12) 0.0098(15)
C1_1 0.022(3) 0.022(3) 0.021(3) 0.000(2) 0.000(2) 0.011(2)
C2_1 0.022(3) 0.022(3) 0.022(3) 0.000(2) 0.000(2) 0.011(2)
C3_1 0.022(3) 0.022(3) 0.022(3) 0.000(3) 0.000(3) 0.011(2)
C4_1 0.022(3) 0.022(3) 0.021(3) 0.000(3) 0.000(3) 0.011(2)
C5_1 0.022(3) 0.022(3) 0.022(3) 0.000(3) 0.000(3) 0.011(2)
C6_1 0.022(4) 0.022(4) 0.021(4) 0.000(3) 0.000(3) 0.010(2)
C7_1 0.020(4) 0.020(4) 0.020(4) 0.000(3) 0.000(3) 0.010(3)
C8_1 0.018(5) 0.018(5) 0.018(5) 0.000(3) 0.000(3) 0.009(3)
C9_1 0.018(6) 0.018(6) 0.018(6) 0.000(3) 0.000(3) 0.009(3)
C10_1 0.017(6) 0.017(6) 0.017(6) 0.000(3) 0.000(3) 0.009(3)
C11_1 0.018(6) 0.018(6) 0.018(6) 0.000(3) 0.000(3) 0.009(3)
C12_1 0.018(6) 0.017(6) 0.018(6) 0.000(3) 0.000(3) 0.009(3)
C13_1 0.016(6) 0.016(6) 0.016(6) 0.000(3) 0.000(3) 0.008(4)
C14_1 0.016(7) 0.015(7) 0.016(7) 0.000(3) 0.000(3) 0.008(4)
C15_1 0.016(7) 0.017(7) 0.017(7) 0.000(3) 0.000(3) 0.008(4)
C16_1 0.015(7) 0.015(7) 0.015(7) 0.000(3) 0.000(3) 0.008(4)
C17_1 0.016(7) 0.015(7) 0.015(7) 0.000(3) 0.000(3) 0.008(4)
C18_1 0.016(7) 0.016(7) 0.016(7) 0.000(3) 0.000(3) 0.008(4)
C19_1 0.016(7) 0.016(7) 0.016(7) 0.000(3) 0.000(3) 0.008(4)
C20_1 0.015(6) 0.016(6) 0.016(6) 0.000(3) 0.000(3) 0.008(4)
C21_1 0.016(7) 0.016(7) 0.016(7) 0.000(3) 0.000(3) 0.008(4)
C22_1 0.017(7) 0.016(7) 0.017(7) 0.000(3) 0.000(3) 0.008(4)
C23_1 0.015(7) 0.015(7) 0.015(7) 0.000(3) 0.000(3) 0.008(4)
C24_1 0.016(7) 0.016(7) 0.016(7) 0.000(3) 0.000(3) 0.008(4)
C25_1 0.020(5) 0.020(5) 0.020(5) 0.000(3) 0.000(3) 0.010(3)
C26_1 0.020(6) 0.020(6) 0.020(6) 0.000(3) 0.000(3) 0.010(3)
C27_1 0.019(6) 0.019(6) 0.019(6) 0.000(3) 0.000(3) 0.010(4)
C28_1 0.019(6) 0.019(6) 0.019(6) 0.000(3) 0.000(3) 0.010(3)
C29_1 0.020(6) 0.020(6) 0.020(6) 0.000(3) 0.000(3) 0.010(3)
C30_1 0.023(4) 0.023(4) 0.024(4) 0.001(3) 0.000(3) 0.012(3)
C31_1 0.025(3) 0.026(3) 0.025(3) 0.001(3) 0.000(3) 0.012(2)
C32_1 0.025(3) 0.026(3) 0.025(3) 0.000(2) 0.000(2) 0.012(2)
C33_1 0.024(3) 0.024(3) 0.024(3) 0.000(3) -0.001(3) 0.012(2)
C34_1 0.025(4) 0.025(4) 0.025(4) 0.000(3) -0.001(3) 0.012(2)
C35_1 0.024(4) 0.025(4) 0.024(4) 0.000(3) 0.000(3) 0.013(2)
C36_1 0.025(3) 0.025(3) 0.025(3) 0.001(3) -0.001(3) 0.012(2)
Fe1_1 0.016(6) 0.016(6) 0.017(6) 0.000(3) 0.000(3) 0.008(3)
Fe2_1 0.017(6) 0.016(6) 0.017(6) 0.000(3) 0.000(3) 0.009(3)
Fe3_1 0.024(3) 0.022(3) 0.023(3) 0.000(2) -0.001(2) 0.0115(19)

loop_
_atom_type_symbol
_atom_type_description
_atom_type_scat_dispersion_real
_atom_type_scat_dispersion_imag
_atom_type_scat_source
C C 0.0033 0.0016 'International Tables Vol C Tables 4.2.6.8 and 6.1.1.4'
H H 0.0000 0.0000 'International Tables Vol C Tables 4.2.6.8 and 6.1.1.4'
Fe Fe 0.3463 0.8444 'International Tables Vol C Tables 4.2.6.8 and 6.1.1.4'

loop_
_geom_angle_atom_site_label_1
_geom_angle_atom_site_label_2
_geom_angle_atom_site_label_3
_geom_angle
_geom_angle_site_symmetry_1
_geom_angle_site_symmetry_3
_geom_angle_publ_flag
C14 Fe1 C14 125.4(2) 6_766 . ?
C15 Fe1 C14 161.95(16) 6_766 . ?
C15 Fe1 C14 161.95(17) . 6_766 ?
C15 Fe1 C14 40.77(15) 6_766 6_766 ?
C15 Fe1 C14 40.76(15) . . ?
C15 Fe1 C15 155.6(2) 6_766 . ?
C15 Fe1 C16 40.25(14) 6_766 6_766 ?
C15 Fe1 C16 120.70(15) 6_766 . ?
C15 Fe1 C16 40.25(14) . . ?
C15 Fe1 C16 120.70(15) . 6_766 ?
C15 Fe1 C17 68.09(14) 6_766 6_766 ?
C15 Fe1 C17 68.09(14) . . ?
C15 Fe1 C17 107.41(14) 6_766 . ?
C15 Fe1 C17 107.41(14) . 6_766 ?
C15 Fe1 C18 124.69(15) . 6_766 ?
C15 Fe1 C18 68.32(14) . . ?
C15 Fe1 C18 68.32(14) 6_766 6_766 ?
C15 Fe1 C18 124.69(15) 6_766 . ?
C16 Fe1 C14 156.85(15) . 6_766 ?
C16 Fe1 C14 156.85(14) 6_766 . ?
C16 Fe1 C14 68.27(13) 6_766 6_766 ?
C16 Fe1 C14 68.27(13) . . ?
C16 Fe1 C16 106.4(2) . 6_766 ?
C17 Fe1 C14 122.04(15) . 6_766 ?
C17 Fe1 C14 68.28(14) . . ?
C17 Fe1 C14 122.04(15) 6_766 . ?
C17 Fe1 C14 68.29(14) 6_766 6_766 ?
C17 Fe1 C16 40.67(16) 6_766 6_766 ?
C17 Fe1 C16 123.28(17) . 6_766 ?
C17 Fe1 C16 40.67(16) . . ?
C17 Fe1 C16 123.27(17) 6_766 . ?
C17 Fe1 C17 159.8(3) 6_766 . ?
C17 Fe1 C18 158.33(18) 6_766 . ?
C17 Fe1 C18 40.22(14) . . ?
C17 Fe1 C18 40.22(14) 6_766 6_766 ?
C17 Fe1 C18 158.33(18) . 6_766 ?
C18 Fe1 C14 40.85(14) . . ?
C18 Fe1 C14 108.80(14) . 6_766 ?
C18 Fe1 C14 40.85(14) 6_766 6_766 ?
C18 Fe1 C14 108.80(15) 6_766 . ?
C18 Fe1 C16 160.07(15) . 6_766 ?
C18 Fe1 C16 68.09(14) . . ?
C18 Fe1 C16 160.07(15) 6_766 . ?
C18 Fe1 C16 68.09(14) 6_766 6_766 ?
C18 Fe1 C18 123.5(2) . 6_766 ?
C2 Fe2 C3 41.08(14) . . ?
C2 Fe2 C6 40.98(14) . . ?
C2 Fe2 C7 148.88(15) . . ?
C2 Fe2 C9 126.87(16) . . ?
C2 Fe2 C11 113.59(15) . . ?
C3 Fe2 C6 68.86(16) . . ?
C3 Fe2 C7 117.34(16) . . ?
C3 Fe2 C9 164.60(15) . . ?
C3 Fe2 C11 105.25(14) . . ?
C6 Fe2 C7 169.83(16) . . ?
C6 Fe2 C9 108.11(16) . . ?
C7 Fe2 C9 68.15(15) . . ?
C10 Fe2 C2 104.02(15) . . ?
C10 Fe2 C3 125.72(15) . . ?
C10 Fe2 C6 114.96(17) . . ?
C10 Fe2 C7 68.87(15) . . ?
C10 Fe2 C9 40.66(14) . . ?
C10 Fe2 C11 41.36(15) . . ?
C11 Fe2 C6 147.75(16) . . ?
C11 Fe2 C7 41.00(15) . . ?
C11 Fe2 C9 68.82(14) . . ?
C1_1 Fe2 C2 154.9(7) . . ?
C1_1 Fe2 C3 127.0(7) . . ?
C1_1 Fe2 C6 162.9(7) . . ?
C1_1 Fe2 C7 9.7(7) . . ?
C1_1 Fe2 C9 58.5(7) . . ?
C1_1 Fe2 C10 63.2(7) . . ?
C1_1 Fe2 C11 42.2(7) . . ?
C1_1 Fe2 C5_1 48.0(4) . . ?
C1_1 Fe2 C36_1 127.4(9) . . ?
C5_1 Fe2 C2 129.9(7) . . ?
C5_1 Fe2 C3 155.4(7) . . ?
C5_1 Fe2 C6 121.1(7) . . ?
C5_1 Fe2 C7 57.0(7) . . ?
C5_1 Fe2 C9 15.4(7) . . ?
C5_1 Fe2 C10 30.6(7) . . ?
C5_1 Fe2 C11 53.5(7) . . ?
C5_1 Fe2 C36_1 170.6(11) . . ?
C32_1 Fe2 C2 23.5(7) . . ?
C32_1 Fe2 C3 48.3(7) . . ?
C32_1 Fe2 C6 21.1(7) . . ?
C32_1 Fe2 C7 165.5(7) . . ?
C32_1 Fe2 C9 126.3(7) . . ?
C32_1 Fe2 C10 119.8(6) . . ?
C32_1 Fe2 C11 137.1(7) . . ?
C32_1 Fe2 C1_1 175.2(11) . . ?
C32_1 Fe2 C5_1 136.6(10) . . ?
C32_1 Fe2 C36_1 47.9(4) . . ?
C36_1 Fe2 C2 49.5(6) . . ?
C36_1 Fe2 C3 16.6(6) . . ?
C36_1 Fe2 C6 65.5(7) . . ?
C36_1 Fe2 C7 117.8(7) . . ?
C36_1 Fe2 C9 173.5(7) . . ?
C36_1 Fe2 C10 142.3(6) . . ?
C36_1 Fe2 C11 117.3(7) . . ?
Fe3_1 Fe2 C2 67.6(8) . . ?
Fe3_1 Fe2 C3 67.7(8) . . ?
Fe3_1 Fe2 C6 106.3(8) . . ?
Fe3_1 Fe2 C7 83.8(8) . . ?
Fe3_1 Fe2 C9 99.9(8) . . ?
Fe3_1 Fe2 C10 59.3(8) . . ?
Fe3_1 Fe2 C11 46.3(8) . . ?
Fe3_1 Fe2 C1_1 87.5(9) . . ?
Fe3_1 Fe2 C5_1 87.7(9) . . ?
Fe3_1 Fe2 C32_1 91.1(9) . . ?
Fe3_1 Fe2 C36_1 83.8(9) . . ?
C1 C1 C2 178.4(4) 6_766 . ?
C1 C1 C34_1 113.5(8) 6_766 . ?
C33_1 C1 C1 162.5(18) . 6_766 ?
C33_1 C1 C2 17.9(17) . . ?
C33_1 C1 C34_1 79.0(17) . . ?
C34_1 C1 C2 67.5(9) . . ?
C1 C2 Fe2 124.6(2) . . ?
C1 C2 C34_1 54.1(9) . . ?
C1 C2 C35_1 100.9(7) . . ?
C1 C2 C36_1 146.7(8) . . ?
C1 C2 Fe3_1 98.1(5) . . ?
C3 C2 Fe2 69.46(17) . . ?
C3 C2 C1 125.8(3) . . ?
C3 C2 C34_1 72.1(9) . . ?
C3 C2 C35_1 25.0(7) . . ?
C3 C2 C36_1 21.0(7) . . ?
C3 C2 Fe3_1 68.1(5) . . ?
C6 C2 Fe2 69.69(19) . . ?
C6 C2 C1 126.5(3) . . ?
C6 C2 C3 107.6(3) . . ?
C6 C2 C34_1 171.6(7) . . ?
C6 C2 C35_1 132.4(7) . . ?
C6 C2 C36_1 86.7(7) . . ?
C6 C2 Fe3_1 99.9(6) . . ?
C32_1 C2 Fe2 54.2(10) . . ?
C32_1 C2 C1 150.8(14) . . ?
C32_1 C2 C3 82.6(14) . . ?
C32_1 C2 C6 25.5(13) . . ?
C32_1 C2 C34_1 151.3(19) . . ?
C32_1 C2 C35_1 107.0(16) . . ?
C32_1 C2 C36_1 61.6(12) . . ?
C32_1 C2 Fe3_1 86.2(11) . . ?
C33_1 C2 Fe2 110.8(14) . . ?
C33_1 C2 C1 18.8(17) . . ?
C33_1 C2 C3 137.8(18) . . ?
C33_1 C2 C6 111.7(19) . . ?
C33_1 C2 C32_1 134(3) . . ?
C33_1 C2 C34_1 66.7(15) . . ?
C33_1 C2 C35_1 113(2) . . ?
C33_1 C2 C36_1 155(2) . . ?
C33_1 C2 Fe3_1 90.4(14) . . ?
C34_1 C2 Fe2 102.8(7) . . ?
C34_1 C2 C35_1 47.1(6) . . ?
C34_1 C2 C36_1 92.6(11) . . ?
C34_1 C2 Fe3_1 72.1(7) . . ?
C35_1 C2 Fe2 80.6(6) . . ?
C36_1 C2 Fe2 58.9(5) . . ?
C36_1 C2 C35_1 45.8(6) . . ?
C36_1 C2 Fe3_1 69.7(6) . . ?
Fe3_1 C2 Fe2 32.0(5) . . ?
Fe3_1 C2 C35_1 65.4(6) . . ?
Fe2 C3 H3 125.4 . . ?
C2 C3 Fe2 69.45(19) . . ?
C2 C3 H3 126.2 . . ?
C2 C3 C32_1 32.0(7) . . ?
C2 C3 C33_1 14.0(6) . . ?
C2 C3 C34_1 57.3(9) . . ?
C2 C3 Fe3_1 67.9(5) . . ?
C4 C3 Fe2 70.51(19) . . ?
C4 C3 C2 107.6(4) . . ?
C4 C3 H3 126.2 . . ?
C4 C3 C32_1 75.8(7) . . ?
C4 C3 C33_1 120.7(7) . . ?
C4 C3 C34_1 163.3(8) . . ?
C4 C3 Fe3_1 100.8(5) . . ?
C32_1 C3 Fe2 54.2(5) . . ?
C32_1 C3 H3 157.8 . . ?
C32_1 C3 C33_1 44.9(5) . . ?
C32_1 C3 C34_1 88.5(10) . . ?
C32_1 C3 Fe3_1 70.8(6) . . ?
C33_1 C3 Fe2 72.2(5) . . ?
C33_1 C3 H3 112.9 . . ?
C34_1 C3 Fe2 95.9(7) . . ?
C34_1 C3 H3 69.3 . . ?
C34_1 C3 C33_1 43.7(5) . . ?
C34_1 C3 Fe3_1 68.1(6) . . ?
C35_1 C3 Fe2 117.8(12) . . ?
C35_1 C3 C2 111.1(16) . . ?
C35_1 C3 H3 16.1 . . ?
C35_1 C3 C4 140.7(16) . . ?
C35_1 C3 C32_1 142(2) . . ?
C35_1 C3 C33_1 97.5(15) . . ?
C35_1 C3 C34_1 53.9(11) . . ?
C35_1 C3 Fe3_1 87.9(12) . . ?
C36_1 C3 Fe2 62.4(13) . . ?
C36_1 C3 C2 99(2) . . ?
C36_1 C3 H3 134.3 . . ?
C36_1 C3 C4 9.5(16) . . ?
C36_1 C3 C32_1 67.3(19) . . ?
C36_1 C3 C33_1 112(2) . . ?
C36_1 C3 C34_1 154(2) . . ?
C36_1 C3 C35_1 148(3) . . ?
C36_1 C3 Fe3_1 93.6(15) . . ?
Fe3_1 C3 Fe2 32.0(5) . . ?
Fe3_1 C3 H3 99.1 . . ?
Fe3_1 C3 C33_1 62.5(5) . . ?
Fe2 C4 H4 126.9 . . ?
C3 C4 Fe2 68.91(18) . . ?
C3 C4 H4 125.7 . . ?
C3 C4 C32_1 55.5(7) . . ?
C5 C4 Fe2 70.1(2) . . ?
C5 C4 C3 108.7(4) . . ?
C5 C4 H4 125.7 . . ?
C5 C4 C32_1 53.2(7) . . ?
C32_1 C4 Fe2 51.1(4) . . ?
C32_1 C4 H4 177.7 . . ?
C36_1 C4 Fe2 63.2(10) . . ?
C36_1 C4 C3 6.7(11) . . ?
C36_1 C4 H4 131.4 . . ?
C36_1 C4 C5 102.8(14) . . ?
C36_1 C4 C32_1 49.6(10) . . ?
Fe2 C5 H5 126.7 . . ?
C4 C5 Fe2 70.0(2) . . ?
C4 C5 H5 125.9 . . ?
C4 C5 C6 108.3(3) . . ?
C4 C5 C32_1 78.2(8) . . ?
C4 C5 C36_1 27.3(6) . . ?
C6 C5 Fe2 69.0(2) . . ?
C6 C5 H5 125.9 . . ?
C6 C5 C32_1 30.2(8) . . ?
C6 C5 C36_1 81.1(7) . . ?
C31_1 C5 Fe2 86.5(8) . . ?
C31_1 C5 C4 139.6(10) . . ?
C31_1 C5 H5 94.6 . . ?
C31_1 C5 C6 31.3(10) . . ?
C31_1 C5 C32_1 61.4(9) . . ?
C31_1 C5 C36_1 112.3(13) . . ?
C32_1 C5 Fe2 54.0(6) . . ?
C32_1 C5 H5 155.8 . . ?
C32_1 C5 C36_1 50.9(6) . . ?
C36_1 C5 Fe2 56.5(5) . . ?
C36_1 C5 H5 153.0 . . ?
Fe2 C6 H6 125.8 . . ?
C2 C6 Fe2 69.33(19) . . ?
C2 C6 H6 126.1 . . ?
C2 C6 C30_1 177.5(8) . . ?
C2 C6 C33_1 21.9(7) . . ?
C5 C6 Fe2 70.3(2) . . ?
C5 C6 C2 107.8(3) . . ?
C5 C6 H6 126.1 . . ?
C5 C6 C30_1 74.3(8) . . ?
C5 C6 C33_1 128.8(7) . . ?
C30_1 C6 Fe2 113.0(8) . . ?
C30_1 C6 H6 51.9 . . ?
C31_1 C6 Fe2 105.4(14) . . ?
C31_1 C6 C2 170.2(16) . . ?
C31_1 C6 C5 62.4(16) . . ?
C31_1 C6 H6 63.7 . . ?
C31_1 C6 C30_1 11.9(9) . . ?
C31_1 C6 C32_1 142(3) . . ?
C31_1 C6 C33_1 167(2) . . ?
C32_1 C6 Fe2 52.7(11) . . ?
C32_1 C6 C2 27.9(14) . . ?
C32_1 C6 C5 80.5(14) . . ?
C32_1 C6 H6 152.9 . . ?
C32_1 C6 C30_1 154(2) . . ?
C32_1 C6 C33_1 48.4(12) . . ?
C33_1 C6 Fe2 76.3(5) . . ?
C33_1 C6 H6 104.8 . . ?
C33_1 C6 C30_1 156.4(12) . . ?
Fe2 C7 H7 126.1 . . ?
Fe2 C7 Fe3_1 29.4(4) . . ?
C8 C7 Fe2 70.54(19) . . ?
C8 C7 H7 125.9 . . ?
C8 C7 C11 108.2(3) . . ?
C8 C7 C5_1 45.9(7) . . ?
C8 C7 Fe3_1 93.7(5) . . ?
C11 C7 Fe2 68.99(18) . . ?
C11 C7 H7 125.9 . . ?
C11 C7 C5_1 62.3(7) . . ?
C11 C7 Fe3_1 42.2(4) . . ?
C2_1 C7 Fe2 95.5(8) . . ?
C2_1 C7 H7 90.8 . . ?
C2_1 C7 C8 142.4(11) . . ?
C2_1 C7 C11 36.0(9) . . ?
C2_1 C7 C5_1 97.4(12) . . ?
C2_1 C7 C6_1 158(2) . . ?
C2_1 C7 Fe3_1 66.2(7) . . ?
C5_1 C7 Fe2 53.8(5) . . ?
C5_1 C7 H7 171.7 . . ?
C5_1 C7 Fe3_1 59.6(5) . . ?
C6_1 C7 Fe2 87.4(7) . . ?
C6_1 C7 H7 70.0 . . ?
C6_1 C7 C8 59.0(11) . . ?
C6_1 C7 C11 156.2(8) . . ?
C6_1 C7 C5_1 102.0(13) . . ?
C6_1 C7 Fe3_1 115.2(9) . . ?
Fe3_1 C7 H7 125.2 . . ?
Fe2 C8 H8 127.2 . . ?
C7 C8 Fe2 69.18(17) . . ?
C7 C8 H8 125.8 . . ?
C7 C8 C9 108.3(3) . . ?
C9 C8 Fe2 69.3(2) . . ?
C9 C8 H8 125.8 . . ?
C1_1 C8 Fe2 58.5(8) . . ?
C1_1 C8 C7 13.2(9) . . ?
C1_1 C8 H8 137.6 . . ?
C1_1 C8 C9 96.2(10) . . ?
C1_1 C8 C5_1 72.1(11) . . ?
C1_1 C8 C6_1 69.1(13) . . ?
C5_1 C8 Fe2 58.1(6) . . ?
C5_1 C8 C7 84.1(9) . . ?
C5_1 C8 H8 150.1 . . ?
C5_1 C8 C9 24.3(9) . . ?
C5_1 C8 C6_1 137.6(15) . . ?
C6_1 C8 Fe2 86.9(7) . . ?
C6_1 C8 C7 59.7(10) . . ?
C6_1 C8 H8 69.5 . . ?
C6_1 C8 C9 156.2(8) . . ?
Fe2 C9 H9 126.4 . . ?
Fe2 C9 Fe3_1 25.7(4) . . ?
C8 C9 Fe2 70.4(2) . . ?
C8 C9 H9 125.9 . . ?
C8 C9 C10 108.2(3) . . ?
C8 C9 C1_1 35.3(6) . . ?
C8 C9 C4_1 111.9(8) . . ?
C8 C9 Fe3_1 83.0(4) . . ?
C10 C9 Fe2 68.83(18) . . ?
C10 C9 H9 125.9 . . ?
C10 C9 C1_1 73.1(6) . . ?
C10 C9 C4_1 11.9(5) . . ?
C10 C9 Fe3_1 43.2(4) . . ?
C1_1 C9 Fe2 53.0(4) . . ?
C1_1 C9 H9 160.8 . . ?
C1_1 C9 Fe3_1 53.3(4) . . ?
C4_1 C9 Fe2 80.5(5) . . ?
C4_1 C9 H9 121.1 . . ?
C4_1 C9 C1_1 78.1(9) . . ?
C4_1 C9 Fe3_1 54.8(5) . . ?
C5_1 C9 Fe2 53.6(14) . . ?
C5_1 C9 C8 69(2) . . ?
C5_1 C9 H9 164.9 . . ?
C5_1 C9 C10 39(2) . . ?
C5_1 C9 C1_1 34.1(18) . . ?
C5_1 C9 C4_1 44.6(17) . . ?
C5_1 C9 Fe3_1 36.0(14) . . ?
Fe3_1 C9 H9 136.5 . . ?
Fe2 C10 H10 125.6 . . ?
C9 C10 Fe2 70.52(19) . . ?
C9 C10 H10 126.0 . . ?
C9 C10 C11 108.1(3) . . ?
C9 C10 C1_1 64.2(7) . . ?
C9 C10 C3_1 138.4(8) . . ?
C9 C10 Fe3_1 103.0(6) . . ?
C11 C10 Fe2 69.50(17) . . ?
C11 C10 H10 126.0 . . ?
C11 C10 C1_1 44.0(7) . . ?
C11 C10 C3_1 36.4(7) . . ?
C11 C10 Fe3_1 55.4(6) . . ?
C1_1 C10 Fe2 51.8(4) . . ?
C1_1 C10 H10 169.4 . . ?
C3_1 C10 Fe2 100.8(7) . . ?
C3_1 C10 H10 92.8 . . ?
C3_1 C10 C1_1 78.4(9) . . ?
C3_1 C10 Fe3_1 75.2(8) . . ?
C5_1 C10 Fe2 60.6(7) . . ?
C5_1 C10 C9 20.8(12) . . ?
C5_1 C10 H10 146.8 . . ?
C5_1 C10 C11 87.2(13) . . ?
C5_1 C10 C1_1 43.4(8) . . ?
C5_1 C10 C3_1 119.1(17) . . ?
C5_1 C10 Fe3_1 90.9(10) . . ?
Fe3_1 C10 Fe2 32.6(6) . . ?
Fe3_1 C10 H10 107.0 . . ?
Fe3_1 C10 C1_1 65.3(6) . . ?
C7 C11 Fe2 70.01(18) . . ?
C7 C11 C10 107.2(3) . . ?
C7 C11 C4_1 119.2(9) . . ?
C7 C11 C5_1 70.5(7) . . ?
C7 C11 Fe3_1 98.0(7) . . ?
C10 C11 Fe2 69.14(19) . . ?
C10 C11 C4_1 18.1(7) . . ?
C10 C11 C5_1 36.7(7) . . ?
C10 C11 Fe3_1 72.8(7) . . ?
C12 C11 Fe2 123.7(2) . . ?
C12 C11 C7 126.7(3) . . ?
C12 C11 C10 126.1(3) . . ?
C12 C11 C4_1 113.2(9) . . ?
C12 C11 C5_1 162.6(8) . . ?
C12 C11 Fe3_1 95.2(7) . . ?
C1_1 C11 Fe2 58.3(6) . . ?
C1_1 C11 C7 17.5(9) . . ?
C1_1 C11 C10 90.1(9) . . ?
C1_1 C11 C12 143.2(10) . . ?
C1_1 C11 C4_1 103.6(13) . . ?
C1_1 C11 C5_1 53.6(7) . . ?
C1_1 C11 Fe3_1 89.2(9) . . ?
C2_1 C11 Fe2 112.3(13) . . ?
C2_1 C11 C7 57.9(15) . . ?
C2_1 C11 C10 160.3(16) . . ?
C2_1 C11 C12 70.6(16) . . ?
C2_1 C11 C1_1 75.5(14) . . ?
C2_1 C11 C3_1 104.9(18) . . ?
C2_1 C11 C4_1 155.0(17) . . ?
C2_1 C11 C5_1 126.7(19) . . ?
C2_1 C11 Fe3_1 119.4(17) . . ?
C3_1 C11 Fe2 137.5(12) . . ?
C3_1 C11 C7 151.3(12) . . ?
C3_1 C11 C10 82.6(14) . . ?
C3_1 C11 C12 52.1(14) . . ?
C3_1 C11 C1_1 155.4(18) . . ?
C3_1 C11 C4_1 65.4(11) . . ?
C3_1 C11 C5_1 115.0(16) . . ?
C3_1 C11 Fe3_1 110.7(15) . . ?
C4_1 C11 Fe2 86.7(7) . . ?
C4_1 C11 C5_1 50.8(7) . . ?
C5_1 C11 Fe2 55.4(5) . . ?
Fe3_1 C11 Fe2 31.7(7) . . ?
Fe3_1 C11 C4_1 85.3(9) . . ?
Fe3_1 C11 C5_1 78.0(8) . . ?
C11 C12 Fe3_1 43.8(5) . . ?
C13 C12 C11 178.5(4) . . ?
C13 C12 C2_1 146.1(9) . . ?
C13 C12 Fe3_1 134.7(5) . . ?
C2_1 C12 C11 34.7(8) . . ?
C2_1 C12 Fe3_1 66.4(7) . . ?
C3_1 C12 C11 42.8(10) . . ?
C3_1 C12 C13 137.7(10) . . ?
C3_1 C12 C2_1 68.7(12) . . ?
C3_1 C12 Fe3_1 69.4(9) . . ?
C12 C13 C14 175.9(3) . . ?
C13 C14 Fe1 130.2(2) . . ?
C13 C14 C15 127.0(3) . . ?
C13 C14 C18 126.1(3) . . ?
C15 C14 Fe1 69.06(17) . . ?
C15 C14 C18 106.8(3) . . ?
C18 C14 Fe1 69.14(17) . . ?
Fe1 C15 H15 125.5 . . ?
C14 C15 Fe1 70.18(19) . . ?
C14 C15 H15 125.6 . . ?
C16 C15 Fe1 70.25(19) . . ?
C16 C15 C14 108.8(3) . . ?
C16 C15 H15 125.6 . . ?
Fe1 C16 H16 126.5 . . ?
C15 C16 Fe1 69.51(19) . . ?
C15 C16 H16 126.1 . . ?
C15 C16 C17 107.8(3) . . ?
C17 C16 Fe1 69.42(19) . . ?
C17 C16 H16 126.1 . . ?
Fe1 C17 H17 125.9 . . ?
C16 C17 Fe1 69.90(18) . . ?
C16 C17 H17 125.9 . . ?
C18 C17 Fe1 69.89(19) . . ?
C18 C17 C16 108.3(3) . . ?
C18 C17 H17 125.9 . . ?
Fe1 C18 H18 125.9 . . ?
C14 C18 Fe1 70.01(18) . . ?
C14 C18 H18 125.8 . . ?
C17 C18 Fe1 69.89(19) . . ?
C17 C18 C14 108.4(3) . . ?
C17 C18 H18 125.8 . . ?
Fe2 C1_1 C9 68.5(7) . . ?
Fe2 C1_1 C10 65.0(6) . . ?
Fe2 C1_1 Fe3_1 32.5(6) . . ?
C8 C1_1 Fe2 89.6(11) . . ?
C8 C1_1 C9 48.5(9) . . ?
C8 C1_1 C10 91.0(13) . . ?
C8 C1_1 C11 136.2(18) . . ?
C8 C1_1 C2_1 161.0(10) . . ?
C8 C1_1 C5_1 61.5(12) . . ?
C8 C1_1 C6_1 65.1(12) . . ?
C8 C1_1 Fe3_1 116.7(10) . . ?
C9 C1_1 C10 42.7(5) . . ?
C9 C1_1 Fe3_1 78.7(6) . . ?
C10 C1_1 Fe3_1 51.3(5) . . ?
C11 C1_1 Fe2 79.5(8) . . ?
C11 C1_1 C9 88.5(10) . . ?
C11 C1_1 C10 45.9(6) . . ?
C11 C1_1 C2_1 34.7(8) . . ?
C11 C1_1 C5_1 75.4(9) . . ?
C11 C1_1 C6_1 158.1(9) . . ?
C11 C1_1 Fe3_1 47.7(6) . . ?
C2_1 C1_1 Fe2 101.4(6) . . ?
C2_1 C1_1 C9 121.5(7) . . ?
C2_1 C1_1 C10 79.9(6) . . ?
C2_1 C1_1 C5_1 108.7 . . ?
C2_1 C1_1 Fe3_1 70.2 . . ?
C5_1 C1_1 Fe2 66.3(5) . . ?
C5_1 C1_1 C9 13.1(7) . . ?
C5_1 C1_1 C10 29.6(6) . . ?
C5_1 C1_1 Fe3_1 69.7 . . ?
C6_1 C1_1 Fe2 98.5(5) . . ?
C6_1 C1_1 C9 111.2(7) . . ?
C6_1 C1_1 C10 151.9(6) . . ?
C6_1 C1_1 C2_1 127.2 . . ?
C6_1 C1_1 C5_1 124.1 . . ?
C6_1 C1_1 Fe3_1 124.9 . . ?
Fe2 C2_1 H2_1 129.0 . . ?
C7 C2_1 Fe2 55.3(6) . . ?
C7 C2_1 C12 156.0(14) . . ?
C7 C2_1 C1_1 16.2(9) . . ?
C7 C2_1 H2_1 110.9 . . ?
C7 C2_1 C3_1 122.4(10) . . ?
C7 C2_1 Fe3_1 81.0(7) . . ?
C11 C2_1 Fe2 49.4(10) . . ?
C11 C2_1 C7 86.1(17) . . ?
C11 C2_1 C12 74.7(15) . . ?
C11 C2_1 C1_1 69.8(13) . . ?
C11 C2_1 H2_1 157.9 . . ?
C11 C2_1 C3_1 40.7(12) . . ?
C11 C2_1 Fe3_1 39.6(11) . . ?
C12 C2_1 Fe2 100.8(9) . . ?
C12 C2_1 C1_1 141.8(8) . . ?
C12 C2_1 H2_1 85.0 . . ?
C12 C2_1 C3_1 47.0(10) . . ?
C12 C2_1 Fe3_1 75.1(8) . . ?
C1_1 C2_1 Fe2 44.1(4) . . ?
C1_1 C2_1 H2_1 126.5 . . ?
C1_1 C2_1 C3_1 107.0 . . ?
C1_1 C2_1 Fe3_1 68.7 . . ?
C3_1 C2_1 Fe2 88.2(3) . . ?
C3_1 C2_1 H2_1 126.5 . . ?
C3_1 C2_1 Fe3_1 69.7 . . ?
Fe3_1 C2_1 Fe2 25.8(4) . . ?
Fe3_1 C2_1 H2_1 126.6 . . ?
C10 C3_1 H3_1 139.1 . . ?
C10 C3_1 Fe3_1 55.0(5) . . ?
C11 C3_1 C10 61.1(11) . . ?
C11 C3_1 C12 85.1(16) . . ?
C11 C3_1 C2_1 34.4(12) . . ?
C11 C3_1 H3_1 154.1 . . ?
C11 C3_1 C4_1 76.5(12) . . ?
C11 C3_1 Fe3_1 43.1(10) . . ?
C12 C3_1 C10 134.6(13) . . ?
C12 C3_1 C2_1 64.4(11) . . ?
C12 C3_1 H3_1 69.0 . . ?
C12 C3_1 C4_1 148.8(9) . . ?
C12 C3_1 Fe3_1 79.7(9) . . ?
C2_1 C3_1 C10 93.9(7) . . ?
C2_1 C3_1 H3_1 126.1 . . ?
C2_1 C3_1 Fe3_1 69.2 . . ?
C4_1 C3_1 C10 16.4(5) . . ?
C4_1 C3_1 C2_1 107.8 . . ?
C4_1 C3_1 H3_1 126.1 . . ?
C4_1 C3_1 Fe3_1 69.6 . . ?
Fe3_1 C3_1 H3_1 126.7 . . ?
Fe2 C4_1 H4_1 129.4 . . ?
C9 C4_1 Fe2 54.8(4) . . ?
C9 C4_1 H4_1 108.9 . . ?
C9 C4_1 Fe3_1 80.7(5) . . ?
C11 C4_1 Fe2 55.1(5) . . ?
C11 C4_1 C9 88.6(9) . . ?
C11 C4_1 H4_1 161.0 . . ?
C11 C4_1 Fe3_1 46.7(6) . . ?
C3_1 C4_1 Fe2 88.6(4) . . ?
C3_1 C4_1 C9 125.5(7) . . ?
C3_1 C4_1 C11 38.1(7) . . ?
C3_1 C4_1 H4_1 125.6 . . ?
C3_1 C4_1 Fe3_1 69.7 . . ?
C5_1 C4_1 Fe2 44.4(4) . . ?
C5_1 C4_1 C9 16.9(7) . . ?
C5_1 C4_1 C11 71.8(7) . . ?
C5_1 C4_1 C3_1 108.9 . . ?
C5_1 C4_1 H4_1 125.6 . . ?
C5_1 C4_1 Fe3_1 69.3 . . ?
Fe3_1 C4_1 Fe2 25.9(4) . . ?
Fe3_1 C4_1 H4_1 127.1 . . ?
Fe2 C5_1 C7 69.2(6) . . ?
Fe2 C5_1 H5_1 100.2 . . ?
Fe2 C5_1 Fe3_1 32.3(6) . . ?
C7 C5_1 H5_1 130.7 . . ?
C7 C5_1 Fe3_1 69.4(6) . . ?
C8 C5_1 Fe2 82.4(8) . . ?
C8 C5_1 C7 50.0(7) . . ?
C8 C5_1 C11 97.2(12) . . ?
C8 C5_1 C1_1 46.4(10) . . ?
C8 C5_1 C4_1 149.8(10) . . ?
C8 C5_1 H5_1 81.5 . . ?
C8 C5_1 Fe3_1 104.9(8) . . ?
C9 C5_1 Fe2 111.0(19) . . ?
C9 C5_1 C7 137(3) . . ?
C9 C5_1 C8 87(2) . . ?
C9 C5_1 C10 120(3) . . ?
C9 C5_1 C11 176(3) . . ?
C9 C5_1 C1_1 133(2) . . ?
C9 C5_1 C4_1 119(2) . . ?
C9 C5_1 H5_1 11.3 . . ?
C9 C5_1 Fe3_1 134.3(19) . . ?
C10 C5_1 Fe2 88.8(10) . . ?
C10 C5_1 C7 103.3(15) . . ?
C10 C5_1 C8 153(2) . . ?
C10 C5_1 C11 56.1(10) . . ?
C10 C5_1 C1_1 107.1(12) . . ?
C10 C5_1 C4_1 13.9(9) . . ?
C10 C5_1 H5_1 125.0 . . ?
C10 C5_1 Fe3_1 58.8(9) . . ?
C11 C5_1 Fe2 71.2(7) . . ?
C11 C5_1 C7 47.2(6) . . ?
C11 C5_1 H5_1 171.4 . . ?
C11 C5_1 Fe3_1 46.1(5) . . ?
C1_1 C5_1 Fe2 65.7(5) . . ?
C1_1 C5_1 C7 5.5(6) . . ?
C1_1 C5_1 C11 51.1(7) . . ?
C1_1 C5_1 H5_1 126.2 . . ?
C1_1 C5_1 Fe3_1 69.0 . . ?
C4_1 C5_1 Fe2 101.7(5) . . ?
C4_1 C5_1 C7 103.0(7) . . ?
C4_1 C5_1 C11 57.4(6) . . ?
C4_1 C5_1 C1_1 107.7 . . ?
C4_1 C5_1 H5_1 126.2 . . ?
C4_1 C5_1 Fe3_1 70.5 . . ?
Fe3_1 C5_1 H5_1 125.9 . . ?
C7 C6_1 Fe2 57.6(6) . . ?
C7 C6_1 C1_1 17.6(9) . . ?
C8 C6_1 Fe2 58.3(6) . . ?
C8 C6_1 C7 61.3(9) . . ?
C8 C6_1 C1_1 45.8(9) . . ?
C1_1 C6_1 Fe2 45.9(4) . . ?
C7_1 C6_1 Fe2 132.6(4) . . ?
C7_1 C6_1 C7 166.3(8) . . ?
C7_1 C6_1 C8 130.3(9) . . ?
C7_1 C6_1 C1_1 175.9 . . ?
C6_1 C7_1 C8_1 175.0 . . ?
C7_1 C8_1 C9_1 125.0 . . ?
C7_1 C8_1 C12_1 126.9 . . ?
C7_1 C8_1 Fe1_1 130.4 . . ?
C9_1 C8_1 Fe1_1 69.2 . . ?
C12_1 C8_1 C9_1 107.9 . . ?
C12_1 C8_1 Fe1_1 69.5 . . ?
C8_1 C9_1 H9_1 125.8 . . ?
C8_1 C9_1 Fe1_1 69.9 . . ?
C10_1 C9_1 C8_1 108.4 . . ?
C10_1 C9_1 H9_1 125.8 . . ?
C10_1 C9_1 Fe1_1 69.6 . . ?
Fe1_1 C9_1 H9_1 125.8 . . ?
C9_1 C10_1 H10_1 126.0 . . ?
C9_1 C10_1 C11_1 108.0 . . ?
C9_1 C10_1 Fe1_1 69.9 . . ?
C11_1 C10_1 H10_1 126.0 . . ?
C11_1 C10_1 Fe1_1 69.8 . . ?
Fe1_1 C10_1 H10_1 126.0 . . ?
C10_1 C11_1 H11_1 125.9 . . ?
C10_1 C11_1 C12_1 108.2 . . ?
C10_1 C11_1 Fe1_1 69.3 . . ?
C12_1 C11_1 H11_1 125.9 . . ?
C12_1 C11_1 Fe1_1 69.6 . . ?
Fe1_1 C11_1 H11_1 125.9 . . ?
C8_1 C12_1 C11_1 107.5 . . ?
C8_1 C12_1 H12_1 126.3 . . ?
C8_1 C12_1 Fe1_1 69.7 . . ?
C11_1 C12_1 H12_1 126.3 . . ?
C11_1 C12_1 Fe1_1 69.4 . . ?
Fe1_1 C12_1 H12_1 126.3 . . ?
C14_1 C13_1 Fe1_1 68.8 . . ?
C17_1 C13_1 C14_1 107.1 . . ?
C17_1 C13_1 Fe1_1 69.0 . . ?
C18_1 C13_1 C14_1 125.3 . . ?
C18_1 C13_1 C17_1 127.6 . . ?
C18_1 C13_1 Fe1_1 128.2 . . ?
C13_1 C14_1 H14_1 125.8 . . ?
C13_1 C14_1 Fe1_1 70.0 . . ?
C15_1 C14_1 C13_1 108.4 . . ?
C15_1 C14_1 H14_1 125.8 . . ?
C15_1 C14_1 Fe1_1 69.6 . . ?
Fe1_1 C14_1 H14_1 126.2 . . ?
C14_1 C15_1 H15_1 125.8 . . ?
C14_1 C15_1 C16_1 108.3 . . ?
C14_1 C15_1 Fe1_1 69.9 . . ?
C16_1 C15_1 H15_1 125.8 . . ?
C16_1 C15_1 Fe1_1 69.5 . . ?
Fe1_1 C15_1 H15_1 126.4 . . ?
C15_1 C16_1 H16_1 126.0 . . ?
C15_1 C16_1 Fe1_1 69.4 . . ?
C17_1 C16_1 C15_1 107.9 . . ?
C17_1 C16_1 H16_1 126.0 . . ?
C17_1 C16_1 Fe1_1 69.7 . . ?
Fe1_1 C16_1 H16_1 126.4 . . ?
C13_1 C17_1 H17_1 125.8 . . ?
C13_1 C17_1 Fe1_1 70.1 . . ?
C16_1 C17_1 C13_1 108.3 . . ?
C16_1 C17_1 H17_1 125.8 . . ?
C16_1 C17_1 Fe1_1 69.5 . . ?
Fe1_1 C17_1 H17_1 126.2 . . ?
C19_1 C18_1 C13_1 177.4 . . ?
C18_1 C19_1 C20_1 178.3 . . ?
C19_1 C20_1 C21_1 127.6 . . ?
C19_1 C20_1 C24_1 125.2 . . ?
C19_1 C20_1 Fe2_1 124.7 . . ?
C21_1 C20_1 C24_1 107.2 . . ?
C21_1 C20_1 Fe2_1 69.8 . . ?
C24_1 C20_1 Fe2_1 69.2 . . ?
C20_1 C21_1 H21_1 125.6 . . ?
C20_1 C21_1 C22_1 108.8 . . ?
C20_1 C21_1 Fe2_1 69.3 . . ?
C22_1 C21_1 H21_1 125.6 . . ?
C22_1 C21_1 Fe2_1 70.7 . . ?
Fe2_1 C21_1 H21_1 125.9 . . ?
C21_1 C22_1 H22_1 126.3 . . ?
C21_1 C22_1 C23_1 107.4 . . ?
C21_1 C22_1 Fe2_1 68.7 . . ?
C23_1 C22_1 H22_1 126.3 . . ?
C23_1 C22_1 Fe2_1 68.9 . . ?
Fe2_1 C22_1 H22_1 127.7 . . ?
C22_1 C23_1 H23_1 125.9 . . ?
C22_1 C23_1 Fe2_1 70.5 . . ?
C24_1 C23_1 C22_1 108.1 . . ?
C24_1 C23_1 H23_1 125.9 . . ?
C24_1 C23_1 Fe2_1 69.0 . . ?
Fe2_1 C23_1 H23_1 126.2 . . ?
C20_1 C24_1 H24_1 125.8 . . ?
C20_1 C24_1 Fe2_1 69.7 . . ?
C23_1 C24_1 C20_1 108.4 . . ?
C23_1 C24_1 H24_1 125.8 . . ?
C23_1 C24_1 Fe2_1 70.2 . . ?
Fe2_1 C24_1 H24_1 125.9 . . ?
C26_1 C25_1 C29_1 108.6 . . ?
C26_1 C25_1 Fe2_1 70.0 . . ?
C29_1 C25_1 Fe2_1 69.9 . . ?
C30_1 C25_1 C26_1 126.1 . . ?
C30_1 C25_1 C29_1 125.3 . . ?
C30_1 C25_1 Fe2_1 124.9 . . ?
C25_1 C26_1 H26_1 126.3 . . ?
C25_1 C26_1 C27_1 107.4 . . ?
C25_1 C26_1 Fe2_1 68.6 . . ?
C27_1 C26_1 H26_1 126.3 . . ?
C27_1 C26_1 Fe2_1 69.5 . . ?
Fe2_1 C26_1 H26_1 127.1 . . ?
C26_1 C27_1 H27_1 126.0 . . ?
C26_1 C27_1 Fe2_1 69.2 . . ?
C28_1 C27_1 C26_1 108.0 . . ?
C28_1 C27_1 H27_1 126.0 . . ?
C28_1 C27_1 Fe2_1 69.3 . . ?
Fe2_1 C27_1 H27_1 127.1 . . ?
C27_1 C28_1 H28_1 125.8 . . ?
C27_1 C28_1 Fe2_1 69.6 . . ?
C29_1 C28_1 C27_1 108.4 . . ?
C29_1 C28_1 H28_1 125.8 . . ?
C29_1 C28_1 Fe2_1 69.4 . . ?
Fe2_1 C28_1 H28_1 126.8 . . ?
C25_1 C29_1 H29_1 126.2 . . ?
C25_1 C29_1 Fe2_1 68.6 . . ?
C28_1 C29_1 C25_1 107.6 . . ?
C28_1 C29_1 H29_1 126.2 . . ?
C28_1 C29_1 Fe2_1 69.6 . . ?
Fe2_1 C29_1 H29_1 127.1 . . ?
C25_1 C30_1 C6 173.4(5) . . ?
C31_1 C30_1 C6 7.4(6) . . ?
C31_1 C30_1 C25_1 178.43(7) . . ?
C5 C31_1 Fe2 61.0(7) . . ?
C5 C31_1 C32_1 67.5(9) . . ?
C6 C31_1 Fe2 56.9(11) . . ?
C6 C31_1 C5 86.3(18) . . ?
C6 C31_1 C30_1 160.7(15) . . ?
C6 C31_1 C32_1 19.1(15) . . ?
C30_1 C31_1 Fe2 134.1(4) . . ?
C30_1 C31_1 C5 112.8(9) . . ?
C30_1 C31_1 C32_1 179.43(12) . . ?
C32_1 C31_1 Fe2 45.5(4) . . ?
Fe2 C32_1 C4 71.3(6) . . ?
Fe2 C32_1 Fe3_1 32.6(6) . . ?
C2 C32_1 Fe2 102.2(14) . . ?
C2 C32_1 C3 65.4(13) . . ?
C2 C32_1 C4 113.9(18) . . ?
C2 C32_1 C5 161(2) . . ?
C2 C32_1 C31_1 145.0(14) . . ?
C2 C32_1 C33_1 21.7(15) . . ?
C2 C32_1 C36_1 87.8(15) . . ?
C2 C32_1 Fe3_1 69.7(11) . . ?
C3 C32_1 Fe2 77.5(8) . . ?
C3 C32_1 C4 48.7(6) . . ?
C3 C32_1 Fe3_1 62.7(6) . . ?
C4 C32_1 Fe3_1 83.9(6) . . ?
C5 C32_1 Fe2 80.1(8) . . ?
C5 C32_1 C3 97.2(11) . . ?
C5 C32_1 C4 48.6(6) . . ?
C5 C32_1 Fe3_1 110.3(6) . . ?
C6 C32_1 Fe2 106.2(15) . . ?
C6 C32_1 C2 127(2) . . ?
C6 C32_1 C3 165(2) . . ?
C6 C32_1 C4 117.7(18) . . ?
C6 C32_1 C5 69.3(14) . . ?
C6 C32_1 C31_1 18.5(15) . . ?
C6 C32_1 C33_1 108.3(15) . . ?
C6 C32_1 C36_1 144.0(15) . . ?
C6 C32_1 Fe3_1 127.8(14) . . ?
C31_1 C32_1 Fe2 97.5(6) . . ?
C31_1 C32_1 C3 148.1(7) . . ?
C31_1 C32_1 C4 99.7(7) . . ?
C31_1 C32_1 C5 51.1(8) . . ?
C31_1 C32_1 C33_1 126.4 . . ?
C31_1 C32_1 C36_1 126.1 . . ?
C31_1 C32_1 Fe3_1 126.0 . . ?
C33_1 C32_1 Fe2 99.7(5) . . ?
C33_1 C32_1 C3 85.3(7) . . ?
C33_1 C32_1 C4 133.9(7) . . ?
C33_1 C32_1 C5 177.3(8) . . ?
C33_1 C32_1 Fe3_1 70.0 . . ?
C36_1 C32_1 Fe2 71.4(5) . . ?
C36_1 C32_1 C3 22.3(8) . . ?
C36_1 C32_1 C4 26.4(7) . . ?
C36_1 C32_1 C5 75.0(8) . . ?
C36_1 C32_1 C33_1 107.5 . . ?
C36_1 C32_1 Fe3_1 69.5 . . ?
Fe2 C33_1 H33_1 126.0 . . ?
C1 C33_1 Fe2 148.2(19) . . ?
C1 C33_1 C3 124(2) . . ?
C1 C33_1 C6 155(2) . . ?
C1 C33_1 C32_1 164.4(18) . . ?
C1 C33_1 H33_1 59.2 . . ?
C1 C33_1 C34_1 69(2) . . ?
C1 C33_1 Fe3_1 121.6(16) . . ?
C2 C33_1 Fe2 52.5(11) . . ?
C2 C33_1 C1 143(3) . . ?
C2 C33_1 C3 28.1(13) . . ?
C2 C33_1 C6 46.4(14) . . ?
C2 C33_1 C32_1 24.7(17) . . ?
C2 C33_1 H33_1 147.2 . . ?
C2 C33_1 C34_1 85.1(17) . . ?
C2 C33_1 Fe3_1 68.6(12) . . ?
C3 C33_1 Fe2 53.9(4) . . ?
C3 C33_1 H33_1 175.2 . . ?
C3 C33_1 Fe3_1 55.8(5) . . ?
C6 C33_1 Fe2 55.8(5) . . ?
C6 C33_1 C3 73.0(7) . . ?
C6 C33_1 H33_1 102.9 . . ?
C6 C33_1 Fe3_1 82.8(5) . . ?
C32_1 C33_1 Fe2 44.0(4) . . ?
C32_1 C33_1 C3 49.8(6) . . ?
C32_1 C33_1 C6 23.4(6) . . ?
C32_1 C33_1 H33_1 126.2 . . ?
C32_1 C33_1 Fe3_1 68.6 . . ?
C34_1 C33_1 Fe2 91.4(4) . . ?
C34_1 C33_1 C3 57.9(6) . . ?
C34_1 C33_1 C6 130.9(6) . . ?
C34_1 C33_1 C32_1 107.5 . . ?
C34_1 C33_1 H33_1 126.2 . . ?
C34_1 C33_1 Fe3_1 69.9 . . ?
Fe3_1 C33_1 Fe2 27.1(4) . . ?
Fe3_1 C33_1 H33_1 126.9 . . ?
C1 C34_1 C2 58.4(9) . . ?
C1 C34_1 C3 108.7(13) . . ?
C1 C34_1 C33_1 32.0(8) . . ?
C1 C34_1 H34_1 95.1 . . ?
C1 C34_1 C35_1 137.9(9) . . ?
C1 C34_1 Fe3_1 93.8(8) . . ?
C2 C34_1 C3 50.6(6) . . ?
C2 C34_1 H34_1 153.5 . . ?
C2 C34_1 Fe3_1 62.0(5) . . ?
C3 C34_1 H34_1 155.5 . . ?
C3 C34_1 Fe3_1 59.5(5) . . ?
C33_1 C34_1 C2 28.1(8) . . ?
C33_1 C34_1 C3 78.5(7) . . ?
C33_1 C34_1 H34_1 126.0 . . ?
C33_1 C34_1 Fe3_1 69.3 . . ?
C35_1 C34_1 C2 80.2(7) . . ?
C35_1 C34_1 C3 29.5(7) . . ?
C35_1 C34_1 C33_1 108.0 . . ?
C35_1 C34_1 H34_1 126.0 . . ?
C35_1 C34_1 Fe3_1 70.3 . . ?
Fe3_1 C34_1 H34_1 126.0 . . ?
C2 C35_1 H35_1 174.7 . . ?
C2 C35_1 Fe3_1 56.9(5) . . ?
C3 C35_1 C2 43.8(12) . . ?
C3 C35_1 C34_1 96.6(14) . . ?
C3 C35_1 H35_1 137.4 . . ?
C3 C35_1 C36_1 13.0(14) . . ?
C3 C35_1 Fe3_1 67.2(10) . . ?
C34_1 C35_1 C2 52.7(6) . . ?
C34_1 C35_1 H35_1 125.7 . . ?
C34_1 C35_1 Fe3_1 69.2 . . ?
C36_1 C35_1 C2 56.1(6) . . ?
C36_1 C35_1 C34_1 108.6 . . ?
C36_1 C35_1 H35_1 125.7 . . ?
C36_1 C35_1 Fe3_1 68.6 . . ?
Fe3_1 C35_1 H35_1 128.1 . . ?
Fe2 C36_1 H36_1 102.7 . . ?
Fe2 C36_1 Fe3_1 32.3(5) . . ?
C2 C36_1 Fe2 71.6(6) . . ?
C2 C36_1 C5 84.4(9) . . ?
C2 C36_1 H36_1 155.8 . . ?
C2 C36_1 Fe3_1 61.6(6) . . ?
C3 C36_1 Fe2 101.0(16) . . ?
C3 C36_1 C2 59.7(17) . . ?
C3 C36_1 C4 164(3) . . ?
C3 C36_1 C5 144(3) . . ?
C3 C36_1 C32_1 90(2) . . ?
C3 C36_1 C35_1 19(2) . . ?
C3 C36_1 H36_1 143.3 . . ?
C3 C36_1 Fe3_1 69.6(15) . . ?
C4 C36_1 Fe2 92.7(12) . . ?
C4 C36_1 C2 134.1(19) . . ?
C4 C36_1 C5 49.9(11) . . ?
C4 C36_1 C32_1 104.0(14) . . ?
C4 C36_1 C35_1 147.6(14) . . ?
C4 C36_1 H36_1 21.8 . . ?
C4 C36_1 Fe3_1 122.5(11) . . ?
C5 C36_1 Fe2 69.1(6) . . ?
C5 C36_1 H36_1 71.7 . . ?
C5 C36_1 Fe3_1 99.0(5) . . ?
C32_1 C36_1 Fe2 60.7(5) . . ?
C32_1 C36_1 C2 30.6(8) . . ?
C32_1 C36_1 C5 54.1(6) . . ?
C32_1 C36_1 H36_1 125.8 . . ?
C32_1 C36_1 Fe3_1 69.1 . . ?
C35_1 C36_1 Fe2 103.4(5) . . ?
C35_1 C36_1 C2 78.1(8) . . ?
C35_1 C36_1 C5 162.5(6) . . ?
C35_1 C36_1 C32_1 108.4 . . ?
C35_1 C36_1 H36_1 125.8 . . ?
C35_1 C36_1 Fe3_1 71.3 . . ?
Fe3_1 C36_1 H36_1 125.4 . . ?
C9_1 Fe1_1 C8_1 40.9 . . ?
C9_1 Fe1_1 C11_1 68.4 . . ?
C9_1 Fe1_1 C12_1 68.8 . . ?
C9_1 Fe1_1 C13_1 108.3 . . ?
C10_1 Fe1_1 C8_1 68.7 . . ?
C10_1 Fe1_1 C9_1 40.5 . . ?
C10_1 Fe1_1 C11_1 40.9 . . ?
C10_1 Fe1_1 C12_1 69.0 . . ?
C10_1 Fe1_1 C13_1 119.9 . . ?
C11_1 Fe1_1 C8_1 68.5 . . ?
C11_1 Fe1_1 C12_1 40.9 . . ?
C11_1 Fe1_1 C13_1 154.3 . . ?
C12_1 Fe1_1 C8_1 40.8 . . ?
C12_1 Fe1_1 C13_1 163.8 . . ?
C13_1 Fe1_1 C8_1 126.7 . . ?
C14_1 Fe1_1 C8_1 107.8 . . ?
C14_1 Fe1_1 C9_1 120.6 . . ?
C14_1 Fe1_1 C10_1 155.1 . . ?
C14_1 Fe1_1 C11_1 162.8 . . ?
C14_1 Fe1_1 C12_1 125.4 . . ?
C14_1 Fe1_1 C13_1 41.2 . . ?
C15_1 Fe1_1 C8_1 119.4 . . ?
C15_1 Fe1_1 C9_1 154.7 . . ?
C15_1 Fe1_1 C10_1 163.1 . . ?
C15_1 Fe1_1 C11_1 125.3 . . ?
C15_1 Fe1_1 C12_1 106.6 . . ?
C15_1 Fe1_1 C13_1 68.9 . . ?
C15_1 Fe1_1 C14_1 40.5 . . ?
C15_1 Fe1_1 C16_1 41.1 . . ?
C15_1 Fe1_1 C17_1 68.9 . . ?
C16_1 Fe1_1 C8_1 153.8 . . ?
C16_1 Fe1_1 C9_1 163.4 . . ?
C16_1 Fe1_1 C10_1 125.5 . . ?
C16_1 Fe1_1 C11_1 106.6 . . ?
C16_1 Fe1_1 C12_1 118.6 . . ?
C16_1 Fe1_1 C13_1 68.9 . . ?
C16_1 Fe1_1 C14_1 68.8 . . ?
C16_1 Fe1_1 C17_1 40.9 . . ?
C17_1 Fe1_1 C8_1 164.3 . . ?
C17_1 Fe1_1 C9_1 126.4 . . ?
C17_1 Fe1_1 C10_1 107.3 . . ?
C17_1 Fe1_1 C11_1 119.2 . . ?
C17_1 Fe1_1 C12_1 153.6 . . ?
C17_1 Fe1_1 C13_1 41.0 . . ?
C17_1 Fe1_1 C14_1 69.0 . . ?
C20_1 Fe2_1 C21_1 40.9 . . ?
C20_1 Fe2_1 C22_1 68.7 . . ?
C20_1 Fe2_1 C23_1 69.0 . . ?
C20_1 Fe2_1 C27_1 166.7 . . ?
C21_1 Fe2_1 C22_1 40.6 . . ?
C21_1 Fe2_1 C23_1 68.5 . . ?
C23_1 Fe2_1 C22_1 40.6 . . ?
C24_1 Fe2_1 C20_1 41.1 . . ?
C24_1 Fe2_1 C21_1 68.7 . . ?
C24_1 Fe2_1 C22_1 68.5 . . ?
C24_1 Fe2_1 C23_1 40.8 . . ?
C24_1 Fe2_1 C26_1 116.3 . . ?
C24_1 Fe2_1 C27_1 151.5 . . ?
C24_1 Fe2_1 C28_1 165.1 . . ?
C24_1 Fe2_1 C29_1 126.1 . . ?
C25_1 Fe2_1 C20_1 116.1 . . ?
C25_1 Fe2_1 C21_1 151.3 . . ?
C25_1 Fe2_1 C22_1 165.3 . . ?
C25_1 Fe2_1 C23_1 126.2 . . ?
C25_1 Fe2_1 C24_1 105.3 . . ?
C25_1 Fe2_1 C26_1 41.4 . . ?
C25_1 Fe2_1 C27_1 69.5 . . ?
C25_1 Fe2_1 C28_1 69.4 . . ?
C25_1 Fe2_1 C29_1 41.5 . . ?
C26_1 Fe2_1 C20_1 150.3 . . ?
C26_1 Fe2_1 C21_1 166.9 . . ?
C26_1 Fe2_1 C22_1 128.1 . . ?
C26_1 Fe2_1 C23_1 106.8 . . ?
C26_1 Fe2_1 C27_1 41.3 . . ?
C26_1 Fe2_1 C28_1 69.5 . . ?
C27_1 Fe2_1 C21_1 129.1 . . ?
C27_1 Fe2_1 C22_1 109.2 . . ?
C27_1 Fe2_1 C23_1 118.6 . . ?
C28_1 Fe2_1 C20_1 127.5 . . ?
C28_1 Fe2_1 C21_1 108.9 . . ?
C28_1 Fe2_1 C22_1 119.9 . . ?
C28_1 Fe2_1 C23_1 153.3 . . ?
C28_1 Fe2_1 C27_1 41.1 . . ?
C29_1 Fe2_1 C20_1 106.2 . . ?
C29_1 Fe2_1 C21_1 118.1 . . ?
C29_1 Fe2_1 C22_1 152.8 . . ?
C29_1 Fe2_1 C23_1 164.5 . . ?
C29_1 Fe2_1 C26_1 69.8 . . ?
C29_1 Fe2_1 C27_1 69.3 . . ?
C29_1 Fe2_1 C28_1 41.0 . . ?
Fe2 Fe3_1 C2 80.4(9) . . ?
Fe2 Fe3_1 C3 80.3(8) . . ?
Fe2 Fe3_1 C10 88.2(10) . . ?
Fe2 Fe3_1 C11 102.0(11) . . ?
Fe2 Fe3_1 C1_1 60.0(7) . . ?
Fe2 Fe3_1 C2_1 99.5(8) . . ?
Fe2 Fe3_1 C5_1 60.0(7) . . ?
Fe2 Fe3_1 C32_1 56.3(7) . . ?
Fe2 Fe3_1 C33_1 94.5(8) . . ?
Fe2 Fe3_1 C34_1 124.3(7) . . ?
Fe2 Fe3_1 C36_1 63.9(7) . . ?
C2 Fe3_1 C3 43.9(4) . . ?
C2 Fe3_1 C1_1 140.3(6) . . ?
C2 Fe3_1 C2_1 165.4(6) . . ?
C2 Fe3_1 C5_1 121.7(7) . . ?
C2 Fe3_1 C32_1 24.1(6) . . ?
C2 Fe3_1 C33_1 21.0(6) . . ?
C2 Fe3_1 C34_1 46.0(6) . . ?
C2 Fe3_1 C36_1 48.8(6) . . ?
C3 Fe3_1 C1_1 119.1(6) . . ?
C3 Fe3_1 C2_1 121.5(7) . . ?
C3 Fe3_1 C5_1 140.3(6) . . ?
C3 Fe3_1 C32_1 46.4(7) . . ?
C3 Fe3_1 C33_1 61.7(7) . . ?
C3 Fe3_1 C34_1 52.4(6) . . ?
C3 Fe3_1 C36_1 16.9(6) . . ?
C10 Fe3_1 C2 122.5(10) . . ?
C10 Fe3_1 C3 163.4(11) . . ?
C10 Fe3_1 C1_1 63.4(7) . . ?
C10 Fe3_1 C2_1 72.0(7) . . ?
C10 Fe3_1 C5_1 30.4(7) . . ?
C10 Fe3_1 C32_1 117.0(7) . . ?
C10 Fe3_1 C33_1 107.8(7) . . ?
C10 Fe3_1 C34_1 129.1(7) . . ?
C10 Fe3_1 C36_1 151.0(7) . . ?
C11 Fe3_1 C2 173.3(11) . . ?
C11 Fe3_1 C3 142.4(11) . . ?
C11 Fe3_1 C10 51.8(5) . . ?
C11 Fe3_1 C1_1 43.1(8) . . ?
C11 Fe3_1 C2_1 20.9(8) . . ?
C11 Fe3_1 C5_1 55.9(8) . . ?
C11 Fe3_1 C32_1 157.8(8) . . ?
C11 Fe3_1 C33_1 152.5(7) . . ?
C11 Fe3_1 C34_1 133.0(8) . . ?
C11 Fe3_1 C36_1 137.9(8) . . ?
C1_1 Fe3_1 C2_1 41.1 . . ?
C1_1 Fe3_1 C5_1 41.3 . . ?
C1_1 Fe3_1 C33_1 152.0 . . ?
C1_1 Fe3_1 C34_1 164.3 . . ?
C1_1 Fe3_1 C36_1 104.9 . . ?
C2_1 Fe3_1 C34_1 128.1 . . ?
C5_1 Fe3_1 C2_1 69.4 . . ?
C5_1 Fe3_1 C33_1 117.8 . . ?
C5_1 Fe3_1 C34_1 154.2 . . ?
C32_1 Fe3_1 C1_1 116.1 . . ?
C32_1 Fe3_1 C2_1 151.8 . . ?
C32_1 Fe3_1 C5_1 104.2 . . ?
C32_1 Fe3_1 C33_1 41.4 . . ?
C32_1 Fe3_1 C34_1 69.1 . . ?
C32_1 Fe3_1 C36_1 41.4 . . ?
C33_1 Fe3_1 C2_1 165.9 . . ?
C33_1 Fe3_1 C34_1 40.8 . . ?
C36_1 Fe3_1 C2_1 118.0 . . ?
C36_1 Fe3_1 C5_1 123.7 . . ?
C36_1 Fe3_1 C33_1 69.3 . . ?
C36_1 Fe3_1 C34_1 68.5 . . ?

loop_
_geom_bond_atom_site_label_1
_geom_bond_atom_site_label_2
_geom_bond_distance
_geom_bond_site_symmetry_2
_geom_bond_publ_flag
Fe1 C14 2.061(3) . ?
Fe1 C14 2.061(3) 6_766 ?
Fe1 C15 2.046(3) . ?
Fe1 C15 2.046(3) 6_766 ?
Fe1 C16 2.055(3) . ?
Fe1 C16 2.056(3) 6_766 ?
Fe1 C17 2.049(3) . ?
Fe1 C17 2.049(3) 6_766 ?
Fe1 C18 2.049(3) . ?
Fe1 C18 2.049(3) 6_766 ?
Fe2 C2 2.037(3) . ?
Fe2 C3 2.037(3) . ?
Fe2 C6 2.042(4) . ?
Fe2 C7 2.052(3) . ?
Fe2 C9 2.056(3) . ?
Fe2 C10 2.033(3) . ?
Fe2 C11 2.038(3) . ?
Fe2 C1_1 1.764(14) . ?
Fe2 C5_1 1.773(13) . ?
Fe2 C32_1 1.691(14) . ?
Fe2 C36_1 1.839(14) . ?
Fe2 Fe3_1 1.095(17) . ?
C1 C1 1.199(7) 6_766 ?
C1 C2 1.433(5) . ?
C1 C33_1 0.774(19) . ?
C1 C34_1 1.36(3) . ?
C2 C3 1.430(5) . ?
C2 C6 1.428(5) . ?
C2 C32_1 0.83(2) . ?
C2 C33_1 0.74(2) . ?
C2 C34_1 1.56(2) . ?
C2 C35_1 1.93(2) . ?
C2 C36_1 1.63(2) . ?
C2 Fe3_1 1.909(16) . ?
C3 H3 0.9500 . ?
C3 C4 1.420(5) . ?
C3 C32_1 1.56(2) . ?
C3 C33_1 2.04(2) . ?
C3 C34_1 1.76(2) . ?
C3 C35_1 0.87(2) . ?
C3 C36_1 0.59(2) . ?
C3 Fe3_1 1.912(15) . ?
C4 H4 0.9500 . ?
C4 C5 1.405(6) . ?
C4 C32_1 1.834(19) . ?
C4 C36_1 0.84(2) . ?
C5 H5 0.9500 . ?
C5 C6 1.424(6) . ?
C5 C31_1 1.26(2) . ?
C5 C32_1 1.50(2) . ?
C5 C36_1 1.79(2) . ?
C6 H6 0.9500 . ?
C6 C30_1 1.91(2) . ?
C6 C31_1 0.74(2) . ?
C6 C32_1 0.77(2) . ?
C6 C33_1 1.83(2) . ?
C7 H7 0.9500 . ?
C7 C8 1.419(5) . ?
C7 C11 1.432(5) . ?
C7 C2_1 1.22(2) . ?
C7 C5_1 1.84(2) . ?
C7 C6_1 1.40(2) . ?
C7 Fe3_1 2.219(16) . ?
C8 H8 0.9500 . ?
C8 C9 1.419(5) . ?
C8 C1_1 1.10(2) . ?
C8 C5_1 1.33(2) . ?
C8 C6_1 1.39(2) . ?
C9 H9 0.9500 . ?
C9 C10 1.421(5) . ?
C9 C1_1 1.88(2) . ?
C9 C4_1 1.77(2) . ?
C9 C5_1 0.58(2) . ?
C9 Fe3_1 2.489(17) . ?
C10 H10 0.9500 . ?
C10 C11 1.438(5) . ?
C10 C1_1 2.00(2) . ?
C10 C3_1 1.63(2) . ?
C10 C5_1 1.03(2) . ?
C10 Fe3_1 1.749(16) . ?
C11 C12 1.430(5) . ?
C11 C1_1 1.39(2) . ?
C11 C2_1 0.84(2) . ?
C11 C3_1 0.974(19) . ?
C11 C4_1 1.54(2) . ?
C11 C5_1 1.73(2) . ?
C11 Fe3_1 1.506(15) . ?
C12 C13 1.197(5) . ?
C12 C2_1 1.40(2) . ?
C12 C3_1 1.13(2) . ?
C12 Fe3_1 2.168(18) . ?
C13 C14 1.426(4) . ?
C14 C15 1.430(5) . ?
C14 C18 1.434(5) . ?
C15 H15 0.9500 . ?
C15 C16 1.411(5) . ?
C16 H16 0.9500 . ?
C16 C17 1.426(6) . ?
C17 H17 0.9500 . ?
C17 C18 1.409(5) . ?
C18 H18 0.9500 . ?
C1_1 C2_1 1.4351 . ?
C1_1 C5_1 1.4387 . ?
C1_1 C6_1 1.4280 . ?
C1_1 Fe3_1 2.0362 . ?
C2_1 H2_1 0.9500 . ?
C2_1 C3_1 1.4440 . ?
C2_1 Fe3_1 2.0563 . ?
C3_1 H3_1 0.9500 . ?
C3_1 C4_1 1.4357 . ?
C3_1 Fe3_1 2.0629 . ?
C4_1 H4_1 0.9500 . ?
C4_1 C5_1 1.4123 . ?
C4_1 Fe3_1 2.0615 . ?
C5_1 H5_1 0.9500 . ?
C5_1 Fe3_1 2.0452 . ?
C6_1 C7_1 1.1941 . ?
C7_1 C8_1 1.4326 . ?
C8_1 C9_1 1.4387 . ?
C8_1 C12_1 1.4366 . ?
C8_1 Fe1_1 2.0633 . ?
C9_1 H9_1 1.0000 . ?
C9_1 C10_1 1.4226 . ?
C9_1 Fe1_1 2.0549 . ?
C10_1 H10_1 1.0000 . ?
C10_1 C11_1 1.4356 . ?
C10_1 Fe1_1 2.0510 . ?
C11_1 H11_1 1.0000 . ?
C11_1 C12_1 1.4392 . ?
C11_1 Fe1_1 2.0581 . ?
C12_1 H12_1 1.0000 . ?
C12_1 Fe1_1 2.0607 . ?
C13_1 C14_1 1.4461 . ?
C13_1 C17_1 1.4379 . ?
C13_1 C18_1 1.4250 . ?
C13_1 Fe1_1 2.0625 . ?
C14_1 H14_1 0.9500 . ?
C14_1 C15_1 1.4171 . ?
C14_1 Fe1_1 2.0474 . ?
C15_1 H15_1 0.9500 . ?
C15_1 C16_1 1.4343 . ?
C15_1 Fe1_1 2.0435 . ?
C16_1 H16_1 0.9500 . ?
C16_1 C17_1 1.4286 . ?
C16_1 Fe1_1 2.0446 . ?
C17_1 H17_1 0.9500 . ?
C17_1 Fe1_1 2.0474 . ?
C18_1 C19_1 1.2060 . ?
C19_1 C20_1 1.4222 . ?
C20_1 C21_1 1.4326 . ?
C20_1 C24_1 1.4368 . ?
C20_1 Fe2_1 2.0477 . ?
C21_1 H21_1 0.9500 . ?
C21_1 C22_1 1.4334 . ?
C21_1 Fe2_1 2.0539 . ?
C22_1 H22_1 0.9500 . ?
C22_1 C23_1 1.4374 . ?
C22_1 Fe2_1 2.0806 . ?
C23_1 H23_1 0.9500 . ?
C23_1 C24_1 1.4287 . ?
C23_1 Fe2_1 2.0584 . ?
C24_1 H24_1 0.9500 . ?
C24_1 Fe2_1 2.0413 . ?
C25_1 C26_1 1.4383 . ?
C25_1 C29_1 1.4429 . ?
C25_1 C30_1 1.4330 . ?
C25_1 Fe2_1 2.0273 . ?
C26_1 H26_1 0.9500 . ?
C26_1 C27_1 1.4452 . ?
C26_1 Fe2_1 2.0460 . ?
C27_1 H27_1 0.9500 . ?
C27_1 C28_1 1.4401 . ?
C27_1 Fe2_1 2.0512 . ?
C28_1 H28_1 0.9500 . ?
C28_1 C29_1 1.4318 . ?
C28_1 Fe2_1 2.0470 . ?
C29_1 H29_1 0.9500 . ?
C29_1 Fe2_1 2.0445 . ?
C30_1 C31_1 1.1953 . ?
C31_1 C32_1 1.4264 . ?
C32_1 C33_1 1.4416 . ?
C32_1 C36_1 1.4387 . ?
C32_1 Fe3_1 2.0318 . ?
C33_1 H33_1 0.9500 . ?
C33_1 C34_1 1.4340 . ?
C33_1 Fe3_1 2.0508 . ?
C34_1 H34_1 0.9500 . ?
C34_1 C35_1 1.4306 . ?
C34_1 Fe3_1 2.0583 . ?
C35_1 H35_1 0.9500 . ?
C35_1 C36_1 1.4095 . ?
C35_1 Fe3_1 2.0721 . ?
C36_1 H36_1 0.9500 . ?
C36_1 Fe3_1 2.0363 . ?

loop_
_geom_torsion_atom_site_label_1
_geom_torsion_atom_site_label_2
_geom_torsion_atom_site_label_3
_geom_torsion_atom_site_label_4
_geom_torsion
_geom_torsion_site_symmetry_1
_geom_torsion_site_symmetry_2
_geom_torsion_site_symmetry_3
_geom_torsion_site_symmetry_4
_geom_torsion_publ_flag
Fe1 C14 C15 C16 59.9(2) . . . . ?
Fe1 C14 C18 C17 -59.5(2) . . . . ?
Fe1 C15 C16 C17 59.1(2) . . . . ?
Fe1 C16 C17 C18 59.6(2) . . . . ?
Fe1 C17 C18 C14 59.6(2) . . . . ?
Fe2 C2 C3 C4 60.5(2) . . . . ?
Fe2 C2 C3 C32_1 54.5(10) . . . . ?
Fe2 C2 C3 C33_1 -99(2) . . . . ?
Fe2 C2 C3 C34_1 -111.7(7) . . . . ?
Fe2 C2 C3 C35_1 -112.9(13) . . . . ?
Fe2 C2 C3 C36_1 55.7(15) . . . . ?
Fe2 C2 C3 Fe3_1 -34.4(6) . . . . ?
Fe2 C2 C6 C5 -60.1(2) . . . . ?
Fe2 C2 C6 C32_1 -48(2) . . . . ?
Fe2 C2 C6 C33_1 105.1(14) . . . . ?
Fe2 C2 C32_1 C3 -70.0(10) . . . . ?
Fe2 C2 C32_1 C4 -74.8(12) . . . . ?
Fe2 C2 C32_1 C5 -95(5) . . . . ?
Fe2 C2 C32_1 C6 121(3) . . . . ?
Fe2 C2 C32_1 C31_1 123(2) . . . . ?
Fe2 C2 C32_1 C33_1 85(3) . . . . ?
Fe2 C2 C32_1 C36_1 -70.5(8) . . . . ?
Fe2 C2 C32_1 Fe3_1 -1.6(13) . . . . ?
Fe2 C2 C33_1 C1 140(4) . . . . ?
Fe2 C2 C33_1 C3 82.0(15) . . . . ?
Fe2 C2 C33_1 C6 -75.6(8) . . . . ?
Fe2 C2 C33_1 C32_1 -60(2) . . . . ?
Fe2 C2 C33_1 C34_1 95.4(10) . . . . ?
Fe2 C2 C33_1 Fe3_1 25.2(5) . . . . ?
Fe2 C2 C34_1 C1 -123.6(5) . . . . ?
Fe2 C2 C34_1 C3 63.1(4) . . . . ?
Fe2 C2 C34_1 C33_1 -107.4(14) . . . . ?
Fe2 C2 C34_1 C35_1 63.8(5) . . . . ?
Fe2 C2 C34_1 Fe3_1 -9.0(3) . . . . ?
Fe2 C2 C36_1 C3 -115.4(17) . . . . ?
Fe2 C2 C36_1 C4 75.3(18) . . . . ?
Fe2 C2 C36_1 C5 69.8(5) . . . . ?
Fe2 C2 C36_1 C32_1 63.3(11) . . . . ?
Fe2 C2 C36_1 C35_1 -108.7(4) . . . . ?
Fe2 C2 C36_1 Fe3_1 -33.6(7) . . . . ?
Fe2 C3 C4 C5 58.9(2) . . . . ?
Fe2 C3 C4 C32_1 56.5(5) . . . . ?
Fe2 C3 C4 C36_1 30(11) . . . . ?
Fe2 C3 C32_1 C2 109.9(12) . . . . ?
Fe2 C3 C32_1 C4 -76.0(5) . . . . ?
Fe2 C3 C32_1 C5 -78.1(7) . . . . ?
Fe2 C3 C32_1 C6 -106(7) . . . . ?
Fe2 C3 C32_1 C31_1 -84.0(10) . . . . ?
Fe2 C3 C32_1 C33_1 101.0(4) . . . . ?
Fe2 C3 C32_1 C36_1 -71.4(16) . . . . ?
Fe2 C3 C32_1 Fe3_1 31.1(7) . . . . ?
Fe2 C3 C34_1 C1 -67.0(11) . . . . ?
Fe2 C3 C34_1 C2 -61.0(5) . . . . ?
Fe2 C3 C34_1 C33_1 -56.4(4) . . . . ?
Fe2 C3 C34_1 C35_1 120.3(12) . . . . ?
Fe2 C3 C34_1 Fe3_1 16.2(4) . . . . ?
Fe2 C3 C35_1 C2 -77.2(8) . . . . ?
Fe2 C3 C35_1 C34_1 -76.0(12) . . . . ?
Fe2 C3 C35_1 C36_1 81(4) . . . . ?
Fe2 C3 C35_1 Fe3_1 -11.9(7) . . . . ?
Fe2 C3 C36_1 C2 60.8(13) . . . . ?
Fe2 C3 C36_1 C4 -148(12) . . . . ?
Fe2 C3 C36_1 C5 70(2) . . . . ?
Fe2 C3 C36_1 C32_1 60.1(9) . . . . ?
Fe2 C3 C36_1 C35_1 -99(4) . . . . ?
Fe2 C3 C36_1 Fe3_1 -7.4(16) . . . . ?
Fe2 C4 C5 C6 58.6(3) . . . . ?
Fe2 C4 C5 C31_1 58.2(13) . . . . ?
Fe2 C4 C5 C32_1 55.8(6) . . . . ?
Fe2 C4 C5 C36_1 54.9(11) . . . . ?
Fe2 C4 C32_1 C2 95.5(15) . . . . ?
Fe2 C4 C32_1 C3 89.6(6) . . . . ?
Fe2 C4 C32_1 C5 -93.2(6) . . . . ?
Fe2 C4 C32_1 C6 -98.9(17) . . . . ?
Fe2 C4 C32_1 C31_1 -94.7(5) . . . . ?
Fe2 C4 C32_1 C33_1 85.4(7) . . . . ?
Fe2 C4 C32_1 C36_1 85.7(12) . . . . ?
Fe2 C4 C32_1 Fe3_1 30.9(5) . . . . ?
Fe2 C4 C36_1 C2 -66.7(15) . . . . ?
Fe2 C4 C36_1 C3 148(12) . . . . ?
Fe2 C4 C36_1 C5 -59.6(9) . . . . ?
Fe2 C4 C36_1 C32_1 -60.4(5) . . . . ?
Fe2 C4 C36_1 C35_1 121(2) . . . . ?
Fe2 C4 C36_1 Fe3_1 13.5(6) . . . . ?
Fe2 C5 C6 C2 59.5(2) . . . . ?
Fe2 C5 C6 C30_1 -122.1(8) . . . . ?
Fe2 C5 C6 C31_1 -120.3(16) . . . . ?
Fe2 C5 C6 C32_1 53.7(11) . . . . ?
Fe2 C5 C6 C33_1 52.5(8) . . . . ?
Fe2 C5 C31_1 C6 53.9(14) . . . . ?
Fe2 C5 C31_1 C30_1 -129.1(3) . . . . ?
Fe2 C5 C31_1 C32_1 50.4(3) . . . . ?
Fe2 C5 C32_1 C2 99(5) . . . . ?
Fe2 C5 C32_1 C3 75.9(7) . . . . ?
Fe2 C5 C32_1 C4 73.8(6) . . . . ?
Fe2 C5 C32_1 C6 -111.6(14) . . . . ?
Fe2 C5 C32_1 C31_1 -108.1(6) . . . . ?
Fe2 C5 C32_1 C36_1 73.3(5) . . . . ?
Fe2 C5 C32_1 Fe3_1 12.4(4) . . . . ?
Fe2 C5 C36_1 C2 -72.4(5) . . . . ?
Fe2 C5 C36_1 C3 -80(3) . . . . ?
Fe2 C5 C36_1 C4 112.8(13) . . . . ?
Fe2 C5 C36_1 C32_1 -68.2(6) . . . . ?
Fe2 C5 C36_1 C35_1 -67.4(16) . . . . ?
Fe2 C5 C36_1 Fe3_1 -12.4(3) . . . . ?
Fe2 C6 C31_1 C5 -57.5(11) . . . . ?
Fe2 C6 C31_1 C30_1 131(3) . . . . ?
Fe2 C6 C31_1 C32_1 -48(3) . . . . ?
Fe2 C6 C32_1 C2 -119(3) . . . . ?
Fe2 C6 C32_1 C3 102(7) . . . . ?
Fe2 C6 C32_1 C4 77.0(14) . . . . ?
Fe2 C6 C32_1 C5 72.5(10) . . . . ?
Fe2 C6 C32_1 C31_1 64(4) . . . . ?
Fe2 C6 C32_1 C33_1 -106.2(11) . . . . ?
Fe2 C6 C32_1 C36_1 81(2) . . . . ?
Fe2 C6 C32_1 Fe3_1 -27.7(6) . . . . ?
Fe2 C6 C33_1 C1 -166(6) . . . . ?
Fe2 C6 C33_1 C2 68.4(13) . . . . ?
Fe2 C6 C33_1 C3 57.6(3) . . . . ?
Fe2 C6 C33_1 C32_1 51.8(12) . . . . ?
Fe2 C6 C33_1 C34_1 56.6(7) . . . . ?
Fe2 C6 C33_1 Fe3_1 1.2(3) . . . . ?
Fe2 C7 C8 C9 -58.4(2) . . . . ?
Fe2 C7 C8 C1_1 -34(4) . . . . ?
Fe2 C7 C8 C5_1 -58.1(6) . . . . ?
Fe2 C7 C8 C6_1 98.9(8) . . . . ?
Fe2 C7 C11 C10 59.4(2) . . . . ?
Fe2 C7 C11 C12 -117.7(3) . . . . ?
Fe2 C7 C11 C1_1 45(2) . . . . ?
Fe2 C7 C11 C2_1 -134.8(16) . . . . ?
Fe2 C7 C11 C3_1 166(3) . . . . ?
Fe2 C7 C11 C4_1 74.1(8) . . . . ?
Fe2 C7 C11 C5_1 59.2(5) . . . . ?
Fe2 C7 C11 Fe3_1 -15.0(7) . . . . ?
Fe2 C7 C2_1 C11 41.7(14) . . . . ?
Fe2 C7 C2_1 C12 5(5) . . . . ?
Fe2 C7 C2_1 C1_1 42(3) . . . . ?
Fe2 C7 C2_1 C3_1 61.0(9) . . . . ?
Fe2 C7 C2_1 Fe3_1 2.1(4) . . . . ?
Fe2 C7 C5_1 C8 97.7(7) . . . . ?
Fe2 C7 C5_1 C9 99(3) . . . . ?
Fe2 C7 C5_1 C10 -83.5(10) . . . . ?
Fe2 C7 C5_1 C11 -83.2(5) . . . . ?
Fe2 C7 C5_1 C1_1 50(6) . . . . ?
Fe2 C7 C5_1 C4_1 -97.7(4) . . . . ?
Fe2 C7 C5_1 Fe3_1 -34.6(6) . . . . ?
Fe2 C7 C6_1 C8 -68.8(4) . . . . ?
Fe2 C7 C6_1 C1_1 -44(2) . . . . ?
Fe2 C7 C6_1 C7_1 141(3) . . . . ?
Fe2 C8 C9 C10 -58.6(2) . . . . ?
Fe2 C8 C9 C1_1 -52.9(8) . . . . ?
Fe2 C8 C9 C4_1 -70.6(6) . . . . ?
Fe2 C8 C9 C5_1 -57.4(16) . . . . ?
Fe2 C8 C9 Fe3_1 -23.1(4) . . . . ?
Fe2 C8 C1_1 C9 61.1(7) . . . . ?
Fe2 C8 C1_1 C10 64.9(6) . . . . ?
Fe2 C8 C1_1 C11 74.3(16) . . . . ?
Fe2 C8 C1_1 C2_1 126(3) . . . . ?
Fe2 C8 C1_1 C5_1 63.1(8) . . . . ?
Fe2 C8 C1_1 C6_1 -99.6(6) . . . . ?
Fe2 C8 C1_1 Fe3_1 18.6(4) . . . . ?
Fe2 C8 C5_1 C7 -69.1(6) . . . . ?
Fe2 C8 C5_1 C9 111.7(18) . . . . ?
Fe2 C8 C5_1 C10 -72(3) . . . . ?
Fe2 C8 C5_1 C11 -69.8(6) . . . . ?
Fe2 C8 C5_1 C1_1 -63.5(9) . . . . ?
Fe2 C8 C5_1 C4_1 -100.1(14) . . . . ?
Fe2 C8 C5_1 Fe3_1 -23.4(4) . . . . ?
Fe2 C8 C6_1 C7 67.6(4) . . . . ?
Fe2 C8 C6_1 C1_1 57.3(6) . . . . ?
Fe2 C8 C6_1 C7_1 -121.3(5) . . . . ?
Fe2 C9 C10 C11 -59.6(2) . . . . ?
Fe2 C9 C10 C1_1 -56.1(5) . . . . ?
Fe2 C9 C10 C3_1 -84.4(11) . . . . ?
Fe2 C9 C10 C5_1 -58(2) . . . . ?
Fe2 C9 C10 Fe3_1 -2.1(6) . . . . ?
Fe2 C9 C1_1 C8 -109.8(10) . . . . ?
Fe2 C9 C1_1 C10 75.9(5) . . . . ?
Fe2 C9 C1_1 C11 79.3(7) . . . . ?
Fe2 C9 C1_1 C2_1 90.4(5) . . . . ?
Fe2 C9 C1_1 C5_1 78(2) . . . . ?
Fe2 C9 C1_1 C6_1 -91.0(4) . . . . ?
Fe2 C9 C1_1 Fe3_1 32.2(5) . . . . ?
Fe2 C9 C4_1 C11 -46.9(6) . . . . ?
Fe2 C9 C4_1 C3_1 -57.3(7) . . . . ?
Fe2 C9 C4_1 C5_1 -46.6(18) . . . . ?
Fe2 C9 C4_1 Fe3_1 -0.6(3) . . . . ?
Fe2 C9 C5_1 C7 -81(2) . . . . ?
Fe2 C9 C5_1 C8 -80.5(15) . . . . ?
Fe2 C9 C5_1 C10 101(3) . . . . ?
Fe2 C9 C5_1 C1_1 -75.8(16) . . . . ?
Fe2 C9 C5_1 C4_1 117(2) . . . . ?
Fe2 C9 C5_1 Fe3_1 27.1(10) . . . . ?
Fe2 C10 C11 C7 -59.9(2) . . . . ?
Fe2 C10 C11 C12 117.2(3) . . . . ?
Fe2 C10 C11 C1_1 -55.8(6) . . . . ?
Fe2 C10 C11 C2_1 -98(4) . . . . ?
Fe2 C10 C11 C3_1 147.8(12) . . . . ?
Fe2 C10 C11 C4_1 166(3) . . . . ?
Fe2 C10 C11 C5_1 -59.6(8) . . . . ?
Fe2 C10 C11 Fe3_1 33.3(7) . . . . ?
Fe2 C10 C3_1 C11 -30.6(11) . . . . ?
Fe2 C10 C3_1 C12 16(2) . . . . ?
Fe2 C10 C3_1 C2_1 -41.0(5) . . . . ?
Fe2 C10 C3_1 C4_1 171(3) . . . . ?
Fe2 C10 C3_1 Fe3_1 20.2(3) . . . . ?
Fe2 C10 C5_1 C7 68.2(7) . . . . ?
Fe2 C10 C5_1 C8 70(3) . . . . ?
Fe2 C10 C5_1 C9 -114(3) . . . . ?
Fe2 C10 C5_1 C11 68.0(7) . . . . ?
Fe2 C10 C5_1 C1_1 64.1(5) . . . . ?
Fe2 C10 C5_1 C4_1 159(5) . . . . ?
Fe2 C10 C5_1 Fe3_1 12.7(12) . . . . ?
Fe2 C10 Fe3_1 C2 77.4(12) . . . . ?
Fe2 C10 Fe3_1 C3 46(3) . . . . ?
Fe2 C10 Fe3_1 C11 -106.9(10) . . . . ?
Fe2 C10 Fe3_1 C1_1 -57.0(10) . . . . ?
Fe2 C10 Fe3_1 C2_1 -100.6(8) . . . . ?
Fe2 C10 Fe3_1 C5_1 -20.9(19) . . . . ?
Fe2 C10 Fe3_1 C32_1 50.3(7) . . . . ?
Fe2 C10 Fe3_1 C33_1 94.1(9) . . . . ?
Fe2 C10 Fe3_1 C34_1 134.4(12) . . . . ?
Fe2 C10 Fe3_1 C36_1 15.0(9) . . . . ?
Fe2 C11 C12 C2_1 -104.4(14) . . . . ?
Fe2 C11 C12 C3_1 127.2(15) . . . . ?
Fe2 C11 C12 Fe3_1 15.0(6) . . . . ?
Fe2 C11 C1_1 C8 -78.2(17) . . . . ?
Fe2 C11 C1_1 C9 -68.4(6) . . . . ?
Fe2 C11 C1_1 C10 -65.2(6) . . . . ?
Fe2 C11 C1_1 C2_1 128.4(9) . . . . ?
Fe2 C11 C1_1 C5_1 -68.0(5) . . . . ?
Fe2 C11 C1_1 C6_1 86.6(16) . . . . ?
Fe2 C11 C1_1 Fe3_1 7.7(11) . . . . ?
Fe2 C11 C2_1 C7 -46.1(14) . . . . ?
Fe2 C11 C2_1 C12 119.4(6) . . . . ?
Fe2 C11 C2_1 C1_1 -46.2(6) . . . . ?
Fe2 C11 C2_1 C3_1 159(2) . . . . ?
Fe2 C11 C2_1 Fe3_1 34.5(11) . . . . ?
Fe2 C11 C3_1 C10 47.6(16) . . . . ?
Fe2 C11 C3_1 C12 -101.0(17) . . . . ?
Fe2 C11 C3_1 C2_1 -151(3) . . . . ?
Fe2 C11 C3_1 C4_1 53.6(16) . . . . ?
Fe2 C11 C3_1 Fe3_1 -20.9(7) . . . . ?
Fe2 C11 C4_1 C9 46.7(6) . . . . ?
Fe2 C11 C4_1 C3_1 -147.0(10) . . . . ?
Fe2 C11 C4_1 C5_1 46.6(3) . . . . ?
Fe2 C11 C4_1 Fe3_1 -31.7(6) . . . . ?
Fe2 C11 C5_1 C7 78.7(5) . . . . ?
Fe2 C11 C5_1 C8 79.4(7) . . . . ?
Fe2 C11 C5_1 C10 -101.7(10) . . . . ?
Fe2 C11 C5_1 C1_1 73.5(6) . . . . ?
Fe2 C11 C5_1 C4_1 -118.2(4) . . . . ?
Fe2 C11 C5_1 Fe3_1 -24.4(9) . . . . ?
Fe2 C11 Fe3_1 C3 -89.7(19) . . . . ?
Fe2 C11 Fe3_1 C10 77.9(10) . . . . ?
Fe2 C11 Fe3_1 C1_1 -12.5(17) . . . . ?
Fe2 C11 Fe3_1 C2_1 -85(2) . . . . ?
Fe2 C11 Fe3_1 C5_1 40.3(13) . . . . ?
Fe2 C11 Fe3_1 C32_1 11.6(12) . . . . ?
Fe2 C11 Fe3_1 C33_1 126(2) . . . . ?
Fe2 C11 Fe3_1 C34_1 -170.9(16) . . . . ?
Fe2 C11 Fe3_1 C36_1 -64.1(10) . . . . ?
Fe2 C1_1 C2_1 C7 -128(3) . . . . ?
Fe2 C1_1 C2_1 C11 51.8(11) . . . . ?
Fe2 C1_1 C2_1 C12 28.9(13) . . . . ?
Fe2 C1_1 C2_1 C3_1 68.8(5) . . . . ?
Fe2 C1_1 C2_1 Fe3_1 9.3(5) . . . . ?
Fe2 C1_1 C5_1 C7 -128(7) . . . . ?
Fe2 C1_1 C5_1 C8 103.2(13) . . . . ?
Fe2 C1_1 C5_1 C9 97(2) . . . . ?
Fe2 C1_1 C5_1 C10 -80.6(11) . . . . ?
Fe2 C1_1 C5_1 C11 -84.8(9) . . . . ?
Fe2 C1_1 C5_1 C4_1 -95.1(6) . . . . ?
Fe2 C1_1 C5_1 Fe3_1 -34.9(6) . . . . ?
Fe2 C1_1 C6_1 C7 126(3) . . . . ?
Fe2 C1_1 C6_1 C8 -85.5(11) . . . . ?
Fe2 C2_1 C3_1 C10 31.8(5) . . . . ?
Fe2 C2_1 C3_1 C11 15.6(17) . . . . ?
Fe2 C2_1 C3_1 C12 -106.6(11) . . . . ?
Fe2 C2_1 C3_1 C4_1 40.7(4) . . . . ?
Fe2 C2_1 C3_1 Fe3_1 -18.4(3) . . . . ?
Fe2 C4_1 C5_1 C7 71.0(7) . . . . ?
Fe2 C4_1 C5_1 C8 94.9(16) . . . . ?
Fe2 C4_1 C5_1 C9 -122(2) . . . . ?
Fe2 C4_1 C5_1 C10 -22(5) . . . . ?
Fe2 C4_1 C5_1 C11 58.4(6) . . . . ?
Fe2 C4_1 C5_1 C1_1 68.0(5) . . . . ?
Fe2 C4_1 C5_1 Fe3_1 8.7(5) . . . . ?
Fe2 C31_1 C32_1 C2 -124(2) . . . . ?
Fe2 C31_1 C32_1 C3 78.3(12) . . . . ?
Fe2 C31_1 C32_1 C4 72.2(7) . . . . ?
Fe2 C31_1 C32_1 C5 70.8(8) . . . . ?
Fe2 C31_1 C32_1 C6 -120(4) . . . . ?
Fe2 C31_1 C32_1 C33_1 -107.9(5) . . . . ?
Fe2 C31_1 C32_1 C36_1 72.4(5) . . . . ?
Fe2 C31_1 C32_1 Fe3_1 -17.2(5) . . . . ?
Fe2 C32_1 C33_1 C1 148(7) . . . . ?
Fe2 C32_1 C33_1 C2 99(3) . . . . ?
Fe2 C32_1 C33_1 C3 76.5(8) . . . . ?
Fe2 C32_1 C33_1 C6 -110.7(16) . . . . ?
Fe2 C32_1 C33_1 C34_1 73.0(6) . . . . ?
Fe2 C32_1 C33_1 Fe3_1 13.8(6) . . . . ?
Fe2 C32_1 C36_1 C2 -103.7(14) . . . . ?
Fe2 C32_1 C36_1 C3 -102.5(18) . . . . ?
Fe2 C32_1 C36_1 C4 85.2(13) . . . . ?
Fe2 C32_1 C36_1 C5 84.4(8) . . . . ?
Fe2 C32_1 C36_1 C35_1 -95.4(6) . . . . ?
Fe2 C32_1 C36_1 Fe3_1 -34.6(6) . . . . ?
Fe2 C33_1 C34_1 C1 -154(2) . . . . ?
Fe2 C33_1 C34_1 C2 52.2(11) . . . . ?
Fe2 C33_1 C34_1 C3 44.8(4) . . . . ?
Fe2 C33_1 C34_1 C35_1 43.1(3) . . . . ?
Fe2 C33_1 C34_1 Fe3_1 -16.8(3) . . . . ?
C1 C1 C33_1 Fe2 -82(7) 6_766 . . . ?
C1 C1 C33_1 C2 174.8(13) 6_766 . . . ?
C1 C1 C33_1 C3 -156(3) 6_766 . . . ?
C1 C1 C33_1 C6 77(7) 6_766 . . . ?
C1 C1 C33_1 C32_1 143(4) 6_766 . . . ?
C1 C1 C33_1 C34_1 -137(5) 6_766 . . . ?
C1 C1 C33_1 Fe3_1 -89(5) 6_766 . . . ?
C1 C1 C34_1 C2 -178.6(5) 6_766 . . . ?
C1 C1 C34_1 C3 -173.1(7) 6_766 . . . ?
C1 C1 C34_1 C33_1 167.0(18) 6_766 . . . ?
C1 C1 C34_1 C35_1 -167.7(10) 6_766 . . . ?
C1 C1 C34_1 Fe3_1 127.9(5) 6_766 . . . ?
C1 C2 C3 Fe2 118.5(3) . . . . ?
C1 C2 C3 C4 178.9(3) . . . . ?
C1 C2 C3 C32_1 173.0(11) . . . . ?
C1 C2 C3 C33_1 20(2) . . . . ?
C1 C2 C3 C34_1 6.7(8) . . . . ?
C1 C2 C3 C35_1 5.6(14) . . . . ?
C1 C2 C3 C36_1 174.2(15) . . . . ?
C1 C2 C3 Fe3_1 84.1(6) . . . . ?
C1 C2 C6 Fe2 -118.6(3) . . . . ?
C1 C2 C6 C5 -178.7(3) . . . . ?
C1 C2 C6 C32_1 -166(2) . . . . ?
C1 C2 C6 C33_1 -13.5(14) . . . . ?
C1 C2 C32_1 Fe2 -98(2) . . . . ?
C1 C2 C32_1 C3 -168.3(18) . . . . ?
C1 C2 C32_1 C4 -173.1(11) . . . . ?
C1 C2 C32_1 C5 167(3) . . . . ?
C1 C2 C32_1 C6 23(4) . . . . ?
C1 C2 C32_1 C31_1 24(3) . . . . ?
C1 C2 C32_1 C33_1 -12.9(13) . . . . ?
C1 C2 C32_1 C36_1 -168.7(19) . . . . ?
C1 C2 C32_1 Fe3_1 -100(2) . . . . ?
C1 C2 C33_1 Fe2 -140(4) . . . . ?
C1 C2 C33_1 C3 -58(5) . . . . ?
C1 C2 C33_1 C6 145(4) . . . . ?
C1 C2 C33_1 C32_1 160(2) . . . . ?
C1 C2 C33_1 C34_1 -44(5) . . . . ?
C1 C2 C33_1 Fe3_1 -115(4) . . . . ?
C1 C2 C34_1 C3 -173.3(8) . . . . ?
C1 C2 C34_1 C33_1 16.2(17) . . . . ?
C1 C2 C34_1 C35_1 -172.6(7) . . . . ?
C1 C2 C34_1 Fe3_1 114.6(6) . . . . ?
C1 C2 C36_1 Fe2 106.8(9) . . . . ?
C1 C2 C36_1 C3 -9(2) . . . . ?
C1 C2 C36_1 C4 -177.9(12) . . . . ?
C1 C2 C36_1 C5 176.6(6) . . . . ?
C1 C2 C36_1 C32_1 170.0(17) . . . . ?
C1 C2 C36_1 C35_1 -1.9(8) . . . . ?
C1 C2 C36_1 Fe3_1 73.1(9) . . . . ?
C1 C33_1 C34_1 C2 -153(3) . . . . ?
C1 C33_1 C34_1 C3 -161(2) . . . . ?
C1 C33_1 C34_1 C35_1 -162.5(18) . . . . ?
C1 C33_1 C34_1 Fe3_1 137.6(18) . . . . ?
C1 C34_1 C35_1 C2 -9.4(9) . . . . ?
C1 C34_1 C35_1 C3 -10.4(13) . . . . ?
C1 C34_1 C35_1 C36_1 -15.7(14) . . . . ?
C1 C34_1 C35_1 Fe3_1 -73.0(14) . . . . ?
C2 Fe2 C1_1 C8 155.4(8) . . . . ?
C2 Fe2 C1_1 C9 110.6(14) . . . . ?
C2 Fe2 C1_1 C10 64.0(17) . . . . ?
C2 Fe2 C1_1 C11 18(2) . . . . ?
C2 Fe2 C1_1 C2_1 -9.0(16) . . . . ?
C2 Fe2 C1_1 C5_1 96.6(16) . . . . ?
C2 Fe2 C1_1 C6_1 -139.8(15) . . . . ?
C2 Fe2 C1_1 Fe3_1 7.5(11) . . . . ?
C2 Fe2 C5_1 C7 -142.0(4) . . . . ?
C2 Fe2 C5_1 C8 168.0(4) . . . . ?
C2 Fe2 C5_1 C9 85(3) . . . . ?
C2 Fe2 C5_1 C10 -37.3(18) . . . . ?
C2 Fe2 C5_1 C11 -91.7(8) . . . . ?
C2 Fe2 C5_1 C1_1 -146.6(9) . . . . ?
C2 Fe2 C5_1 C4_1 -42.3(8) . . . . ?
C2 Fe2 C5_1 Fe3_1 -57.8(8) . . . . ?
C2 Fe2 C32_1 C3 61.1(14) . . . . ?
C2 Fe2 C32_1 C4 111.3(18) . . . . ?
C2 Fe2 C32_1 C5 161(2) . . . . ?
C2 Fe2 C32_1 C6 -134(3) . . . . ?
C2 Fe2 C32_1 C31_1 -150.9(16) . . . . ?
C2 Fe2 C32_1 C33_1 -21.9(15) . . . . ?
C2 Fe2 C32_1 C36_1 83.4(16) . . . . ?
C2 Fe2 C32_1 Fe3_1 3(2) . . . . ?
C2 Fe2 C36_1 C3 52.7(19) . . . . ?
C2 Fe2 C36_1 C4 -135.9(19) . . . . ?
C2 Fe2 C36_1 C5 -91.0(7) . . . . ?
C2 Fe2 C36_1 C32_1 -31.4(9) . . . . ?
C2 Fe2 C36_1 C35_1 72.4(6) . . . . ?
C2 Fe2 C36_1 Fe3_1 65.7(11) . . . . ?
C2 Fe2 Fe3_1 C3 -44.6(3) . . . . ?
C2 Fe2 Fe3_1 C10 123.4(8) . . . . ?
C2 Fe2 Fe3_1 C11 173.6(12) . . . . ?
C2 Fe2 Fe3_1 C1_1 -176.6(5) . . . . ?
C2 Fe2 Fe3_1 C2_1 -165.2(6) . . . . ?
C2 Fe2 Fe3_1 C5_1 135.4(6) . . . . ?
C2 Fe2 Fe3_1 C32_1 -1.2(10) . . . . ?
C2 Fe2 Fe3_1 C33_1 15.7(5) . . . . ?
C2 Fe2 Fe3_1 C34_1 -14.5(6) . . . . ?
C2 Fe2 Fe3_1 C36_1 -48.6(8) . . . . ?
C2 C1 C33_1 Fe2 103(7) . . . . ?
C2 C1 C33_1 C3 29(3) . . . . ?
C2 C1 C33_1 C6 -98(7) . . . . ?
C2 C1 C33_1 C32_1 -32(4) . . . . ?
C2 C1 C33_1 C34_1 48(5) . . . . ?
C2 C1 C33_1 Fe3_1 96(5) . . . . ?
C2 C1 C34_1 C3 5.5(6) . . . . ?
C2 C1 C34_1 C33_1 -14.4(16) . . . . ?
C2 C1 C34_1 C35_1 10.9(10) . . . . ?
C2 C1 C34_1 Fe3_1 -53.5(3) . . . . ?
C2 C3 C4 Fe2 -59.8(2) . . . . ?
C2 C3 C4 C5 -0.9(4) . . . . ?
C2 C3 C4 C32_1 -3.3(6) . . . . ?
C2 C3 C4 C36_1 -30(11) . . . . ?
C2 C3 C32_1 Fe2 -109.9(12) . . . . ?
C2 C3 C32_1 C4 174.1(10) . . . . ?
C2 C3 C32_1 C5 172.0(15) . . . . ?
C2 C3 C32_1 C6 144(7) . . . . ?
C2 C3 C32_1 C31_1 166.1(17) . . . . ?
C2 C3 C32_1 C33_1 -8.9(11) . . . . ?
C2 C3 C32_1 C36_1 178.7(12) . . . . ?
C2 C3 C32_1 Fe3_1 -78.8(10) . . . . ?
C2 C3 C34_1 C1 -6.1(7) . . . . ?
C2 C3 C34_1 C33_1 4.5(6) . . . . ?
C2 C3 C34_1 C35_1 -178.7(10) . . . . ?
C2 C3 C34_1 Fe3_1 77.2(6) . . . . ?
C2 C3 C35_1 C34_1 1.2(9) . . . . ?
C2 C3 C35_1 C36_1 159(5) . . . . ?
C2 C3 C35_1 Fe3_1 65.3(6) . . . . ?
C2 C3 C36_1 Fe2 -60.8(13) . . . . ?
C2 C3 C36_1 C4 151(11) . . . . ?
C2 C3 C36_1 C5 9(3) . . . . ?
C2 C3 C36_1 C32_1 -0.7(6) . . . . ?
C2 C3 C36_1 C35_1 -160(4) . . . . ?
C2 C3 C36_1 Fe3_1 -68.2(6) . . . . ?
C2 C6 C32_1 Fe2 119(3) . . . . ?
C2 C6 C32_1 C3 -139(8) . . . . ?
C2 C6 C32_1 C4 -164(3) . . . . ?
C2 C6 C32_1 C5 -168(2) . . . . ?
C2 C6 C32_1 C31_1 -177(2) . . . . ?
C2 C6 C32_1 C33_1 13(2) . . . . ?
C2 C6 C32_1 C36_1 -160(4) . . . . ?
C2 C6 C32_1 Fe3_1 92(3) . . . . ?
C2 C6 C33_1 Fe2 -68.4(13) . . . . ?
C2 C6 C33_1 C1 125(6) . . . . ?
C2 C6 C33_1 C3 -10.8(10) . . . . ?
C2 C6 C33_1 C32_1 -17(2) . . . . ?
C2 C6 C33_1 C34_1 -11.8(11) . . . . ?
C2 C6 C33_1 Fe3_1 -67.2(13) . . . . ?
C2 C32_1 C33_1 Fe2 -99(3) . . . . ?
C2 C32_1 C33_1 C1 49(6) . . . . ?
C2 C32_1 C33_1 C3 -22(3) . . . . ?
C2 C32_1 C33_1 C6 150(4) . . . . ?
C2 C32_1 C33_1 C34_1 -26(3) . . . . ?
C2 C32_1 C33_1 Fe3_1 -85(3) . . . . ?
C2 C32_1 C36_1 Fe2 103.7(14) . . . . ?
C2 C32_1 C36_1 C3 1.2(11) . . . . ?
C2 C32_1 C36_1 C4 -171(2) . . . . ?
C2 C32_1 C36_1 C5 -171.9(15) . . . . ?
C2 C32_1 C36_1 C35_1 8.3(11) . . . . ?
C2 C32_1 C36_1 Fe3_1 69.1(11) . . . . ?
C2 C33_1 C34_1 C1 153(3) . . . . ?
C2 C33_1 C34_1 C3 -7.4(9) . . . . ?
C2 C33_1 C34_1 C35_1 -9.1(12) . . . . ?
C2 C33_1 C34_1 Fe3_1 -69.0(12) . . . . ?
C2 C34_1 C35_1 C3 -1.0(8) . . . . ?
C2 C34_1 C35_1 C36_1 -6.3(6) . . . . ?
C2 C34_1 C35_1 Fe3_1 -63.6(6) . . . . ?
C2 C35_1 C36_1 Fe2 -67.5(6) . . . . ?
C2 C35_1 C36_1 C3 18(4) . . . . ?
C2 C35_1 C36_1 C4 175(2) . . . . ?
C2 C35_1 C36_1 C5 -5.0(14) . . . . ?
C2 C35_1 C36_1 C32_1 -4.3(6) . . . . ?
C2 C35_1 C36_1 Fe3_1 -63.7(6) . . . . ?
C3 Fe2 C1_1 C8 -152.6(7) . . . . ?
C3 Fe2 C1_1 C9 162.6(2) . . . . ?
C3 Fe2 C1_1 C10 116.0(5) . . . . ?
C3 Fe2 C1_1 C11 70.0(10) . . . . ?
C3 Fe2 C1_1 C2_1 43.0(7) . . . . ?
C3 Fe2 C1_1 C5_1 148.5(8) . . . . ?
C3 Fe2 C1_1 C6_1 -87.9(6) . . . . ?
C3 Fe2 C1_1 Fe3_1 59.5(9) . . . . ?
C3 Fe2 C5_1 C7 -84.2(17) . . . . ?
C3 Fe2 C5_1 C8 -134.2(11) . . . . ?
C3 Fe2 C5_1 C9 142.5(17) . . . . ?
C3 Fe2 C5_1 C10 21(3) . . . . ?
C3 Fe2 C5_1 C11 -34(2) . . . . ?
C3 Fe2 C5_1 C1_1 -88.8(17) . . . . ?
C3 Fe2 C5_1 C4_1 15.5(18) . . . . ?
C3 Fe2 C5_1 Fe3_1 0.0(12) . . . . ?
C3 Fe2 C32_1 C2 -61.1(14) . . . . ?
C3 Fe2 C32_1 C4 50.3(5) . . . . ?
C3 Fe2 C32_1 C5 99.7(9) . . . . ?
C3 Fe2 C32_1 C6 165(2) . . . . ?
C3 Fe2 C32_1 C31_1 148.0(7) . . . . ?
C3 Fe2 C32_1 C33_1 -83.0(7) . . . . ?
C3 Fe2 C32_1 C36_1 22.3(8) . . . . ?
C3 Fe2 C32_1 Fe3_1 -58.3(12) . . . . ?
C3 Fe2 C36_1 C2 -52.7(19) . . . . ?
C3 Fe2 C36_1 C4 171(4) . . . . ?
C3 Fe2 C36_1 C5 -144(3) . . . . ?
C3 Fe2 C36_1 C32_1 -84(2) . . . . ?
C3 Fe2 C36_1 C35_1 20(2) . . . . ?
C3 Fe2 C36_1 Fe3_1 13(3) . . . . ?
C3 Fe2 Fe3_1 C2 44.6(3) . . . . ?
C3 Fe2 Fe3_1 C10 168.0(9) . . . . ?
C3 Fe2 Fe3_1 C11 -141.8(12) . . . . ?
C3 Fe2 Fe3_1 C1_1 -132.0(6) . . . . ?
C3 Fe2 Fe3_1 C2_1 -120.6(6) . . . . ?
C3 Fe2 Fe3_1 C5_1 180.0(6) . . . . ?
C3 Fe2 Fe3_1 C32_1 43.4(9) . . . . ?
C3 Fe2 Fe3_1 C33_1 60.3(6) . . . . ?
C3 Fe2 Fe3_1 C34_1 30.1(6) . . . . ?
C3 Fe2 Fe3_1 C36_1 -4.0(9) . . . . ?
C3 C2 C6 Fe2 59.3(2) . . . . ?
C3 C2 C6 C5 -0.8(4) . . . . ?
C3 C2 C6 C32_1 12(2) . . . . ?
C3 C2 C6 C33_1 164.4(15) . . . . ?
C3 C2 C32_1 Fe2 70.0(10) . . . . ?
C3 C2 C32_1 C4 -4.8(9) . . . . ?
C3 C2 C32_1 C5 -25(5) . . . . ?
C3 C2 C32_1 C6 -169(2) . . . . ?
C3 C2 C32_1 C31_1 -167.3(16) . . . . ?
C3 C2 C32_1 C33_1 155(3) . . . . ?
C3 C2 C32_1 C36_1 -0.5(5) . . . . ?
C3 C2 C32_1 Fe3_1 68.4(5) . . . . ?
C3 C2 C33_1 Fe2 -82.0(15) . . . . ?
C3 C2 C33_1 C1 58(5) . . . . ?
C3 C2 C33_1 C6 -158(2) . . . . ?
C3 C2 C33_1 C32_1 -142(4) . . . . ?
C3 C2 C33_1 C34_1 13.4(17) . . . . ?
C3 C2 C33_1 Fe3_1 -56.8(15) . . . . ?
C3 C2 C34_1 C1 173.3(8) . . . . ?
C3 C2 C34_1 C33_1 -170.6(11) . . . . ?
C3 C2 C34_1 C35_1 0.6(5) . . . . ?
C3 C2 C34_1 Fe3_1 -72.1(5) . . . . ?
C3 C2 C36_1 Fe2 115.4(17) . . . . ?
C3 C2 C36_1 C4 -169(3) . . . . ?
C3 C2 C36_1 C5 -174.8(19) . . . . ?
C3 C2 C36_1 C32_1 178.6(13) . . . . ?
C3 C2 C36_1 C35_1 6.7(17) . . . . ?
C3 C2 C36_1 Fe3_1 81.7(16) . . . . ?
C3 C4 C5 Fe2 -58.2(2) . . . . ?
C3 C4 C5 C6 0.4(4) . . . . ?
C3 C4 C5 C31_1 0.0(13) . . . . ?
C3 C4 C5 C32_1 -2.5(6) . . . . ?
C3 C4 C5 C36_1 -3.3(11) . . . . ?
C3 C4 C32_1 Fe2 -89.6(6) . . . . ?
C3 C4 C32_1 C2 5.8(10) . . . . ?
C3 C4 C32_1 C5 177.2(7) . . . . ?
C3 C4 C32_1 C6 171.5(18) . . . . ?
C3 C4 C32_1 C31_1 175.7(5) . . . . ?
C3 C4 C32_1 C33_1 -4.2(6) . . . . ?
C3 C4 C32_1 C36_1 -3.9(13) . . . . ?
C3 C4 C32_1 Fe3_1 -58.7(5) . . . . ?
C3 C4 C36_1 Fe2 -148(12) . . . . ?
C3 C4 C36_1 C2 145(13) . . . . ?
C3 C4 C36_1 C5 152(11) . . . . ?
C3 C4 C36_1 C32_1 151(12) . . . . ?
C3 C4 C36_1 C35_1 -28(10) . . . . ?
C3 C4 C36_1 Fe3_1 -135(12) . . . . ?
C3 C32_1 C33_1 Fe2 -76.5(8) . . . . ?
C3 C32_1 C33_1 C1 71(7) . . . . ?
C3 C32_1 C33_1 C2 22(3) . . . . ?
C3 C32_1 C33_1 C6 172.8(17) . . . . ?
C3 C32_1 C33_1 C34_1 -3.4(6) . . . . ?
C3 C32_1 C33_1 Fe3_1 -62.6(6) . . . . ?
C3 C32_1 C36_1 Fe2 102.5(18) . . . . ?
C3 C32_1 C36_1 C2 -1.2(11) . . . . ?
C3 C32_1 C36_1 C4 -172(3) . . . . ?
C3 C32_1 C36_1 C5 -173(2) . . . . ?
C3 C32_1 C36_1 C35_1 7.2(16) . . . . ?
C3 C32_1 C36_1 Fe3_1 67.9(16) . . . . ?
C3 C33_1 C34_1 C1 161(2) . . . . ?
C3 C33_1 C34_1 C2 7.4(9) . . . . ?
C3 C33_1 C34_1 C35_1 -1.7(5) . . . . ?
C3 C33_1 C34_1 Fe3_1 -61.5(5) . . . . ?
C3 C34_1 C35_1 C2 1.0(8) . . . . ?
C3 C34_1 C35_1 C36_1 -5.2(10) . . . . ?
C3 C34_1 C35_1 Fe3_1 -62.6(10) . . . . ?
C3 C35_1 C36_1 Fe2 -85(4) . . . . ?
C3 C35_1 C36_1 C2 -18(4) . . . . ?
C3 C35_1 C36_1 C4 157(6) . . . . ?
C3 C35_1 C36_1 C5 -23(4) . . . . ?
C3 C35_1 C36_1 C32_1 -22(4) . . . . ?
C3 C35_1 C36_1 Fe3_1 -81(4) . . . . ?
C4 C3 C32_1 Fe2 76.0(5) . . . . ?
C4 C3 C32_1 C2 -174.1(11) . . . . ?
C4 C3 C32_1 C5 -2.1(5) . . . . ?
C4 C3 C32_1 C6 -30(6) . . . . ?
C4 C3 C32_1 C31_1 -8.0(10) . . . . ?
C4 C3 C32_1 C33_1 177.0(4) . . . . ?
C4 C3 C32_1 C36_1 4.6(16) . . . . ?
C4 C3 C32_1 Fe3_1 107.1(4) . . . . ?
C4 C3 C34_1 C1 -33(3) . . . . ?
C4 C3 C34_1 C2 -27(3) . . . . ?
C4 C3 C34_1 C33_1 -22(3) . . . . ?
C4 C3 C34_1 C35_1 154(4) . . . . ?
C4 C3 C34_1 Fe3_1 50(3) . . . . ?
C4 C3 C35_1 C2 -170(2) . . . . ?
C4 C3 C35_1 C34_1 -168.8(14) . . . . ?
C4 C3 C35_1 C36_1 -11(3) . . . . ?
C4 C3 C35_1 Fe3_1 -104.6(17) . . . . ?
C4 C3 C36_1 Fe2 148(12) . . . . ?
C4 C3 C36_1 C2 -151(11) . . . . ?
C4 C3 C36_1 C5 -143(13) . . . . ?
C4 C3 C36_1 C32_1 -152(11) . . . . ?
C4 C3 C36_1 C35_1 49(14) . . . . ?
C4 C3 C36_1 Fe3_1 140(11) . . . . ?
C4 C5 C6 Fe2 -59.2(2) . . . . ?
C4 C5 C6 C2 0.3(4) . . . . ?
C4 C5 C6 C30_1 178.7(8) . . . . ?
C4 C5 C6 C31_1 -179.5(16) . . . . ?
C4 C5 C6 C32_1 -5.5(12) . . . . ?
C4 C5 C6 C33_1 -6.8(9) . . . . ?
C4 C5 C31_1 Fe2 -53.2(10) . . . . ?
C4 C5 C31_1 C6 1(2) . . . . ?
C4 C5 C31_1 C30_1 177.8(9) . . . . ?
C4 C5 C31_1 C32_1 -2.7(9) . . . . ?
C4 C5 C32_1 Fe2 -73.8(6) . . . . ?
C4 C5 C32_1 C2 25(5) . . . . ?
C4 C5 C32_1 C3 2.1(5) . . . . ?
C4 C5 C32_1 C6 174.6(12) . . . . ?
C4 C5 C32_1 C31_1 178.2(6) . . . . ?
C4 C5 C32_1 C36_1 -0.5(5) . . . . ?
C4 C5 C32_1 Fe3_1 -61.4(6) . . . . ?
C4 C5 C36_1 Fe2 -112.8(13) . . . . ?
C4 C5 C36_1 C2 174.8(15) . . . . ?
C4 C5 C36_1 C3 167(4) . . . . ?
C4 C5 C36_1 C32_1 178.9(10) . . . . ?
C4 C5 C36_1 C35_1 180(100) . . . . ?
C4 C5 C36_1 Fe3_1 -125.2(13) . . . . ?
C4 C32_1 C33_1 Fe2 -73.3(9) . . . . ?
C4 C32_1 C33_1 C1 74(7) . . . . ?
C4 C32_1 C33_1 C2 26(3) . . . . ?
C4 C32_1 C33_1 C3 3.2(4) . . . . ?
C4 C32_1 C33_1 C6 176.0(18) . . . . ?
C4 C32_1 C33_1 C34_1 -0.3(7) . . . . ?
C4 C32_1 C33_1 Fe3_1 -59.5(7) . . . . ?
C4 C32_1 C36_1 Fe2 -85.2(13) . . . . ?
C4 C32_1 C36_1 C2 171(2) . . . . ?
C4 C32_1 C36_1 C3 172(3) . . . . ?
C4 C32_1 C36_1 C5 -0.8(8) . . . . ?
C4 C32_1 C36_1 C35_1 179.4(12) . . . . ?
C4 C32_1 C36_1 Fe3_1 -119.8(12) . . . . ?
C5 C4 C32_1 Fe2 93.2(6) . . . . ?
C5 C4 C32_1 C2 -171.3(16) . . . . ?
C5 C4 C32_1 C3 -177.2(7) . . . . ?
C5 C4 C32_1 C6 -5.7(12) . . . . ?
C5 C4 C32_1 C31_1 -1.4(5) . . . . ?
C5 C4 C32_1 C33_1 178.6(8) . . . . ?
C5 C4 C32_1 C36_1 178.9(10) . . . . ?
C5 C4 C32_1 Fe3_1 124.1(5) . . . . ?
C5 C4 C36_1 Fe2 59.6(9) . . . . ?
C5 C4 C36_1 C2 -7(2) . . . . ?
C5 C4 C36_1 C3 -152(11) . . . . ?
C5 C4 C36_1 C32_1 -0.9(9) . . . . ?
C5 C4 C36_1 C35_1 -179.9(14) . . . . ?
C5 C4 C36_1 Fe3_1 73.0(14) . . . . ?
C5 C6 C31_1 Fe2 57.5(11) . . . . ?
C5 C6 C31_1 C30_1 -172(4) . . . . ?
C5 C6 C31_1 C32_1 10(4) . . . . ?
C5 C6 C32_1 Fe2 -72.5(10) . . . . ?
C5 C6 C32_1 C2 168(2) . . . . ?
C5 C6 C32_1 C3 29(6) . . . . ?
C5 C6 C32_1 C4 4.6(10) . . . . ?
C5 C6 C32_1 C31_1 -9(4) . . . . ?
C5 C6 C32_1 C33_1 -178.7(6) . . . . ?
C5 C6 C32_1 C36_1 8.1(19) . . . . ?
C5 C6 C32_1 Fe3_1 -100.2(13) . . . . ?
C5 C6 C33_1 Fe2 -50.2(7) . . . . ?
C5 C6 C33_1 C1 143(5) . . . . ?
C5 C6 C33_1 C2 18.2(18) . . . . ?
C5 C6 C33_1 C3 7.3(9) . . . . ?
C5 C6 C33_1 C32_1 1.6(8) . . . . ?
C5 C6 C33_1 C34_1 6.4(13) . . . . ?
C5 C6 C33_1 Fe3_1 -49.0(8) . . . . ?
C5 C31_1 C32_1 Fe2 -70.8(8) . . . . ?
C5 C31_1 C32_1 C2 165(3) . . . . ?
C5 C31_1 C32_1 C3 7.5(10) . . . . ?
C5 C31_1 C32_1 C4 1.4(5) . . . . ?
C5 C31_1 C32_1 C6 169(5) . . . . ?
C5 C31_1 C32_1 C33_1 -178.7(8) . . . . ?
C5 C31_1 C32_1 C36_1 1.6(8) . . . . ?
C5 C31_1 C32_1 Fe3_1 -88.0(8) . . . . ?
C5 C32_1 C36_1 Fe2 -84.4(8) . . . . ?
C5 C32_1 C36_1 C2 171.9(15) . . . . ?
C5 C32_1 C36_1 C3 173(2) . . . . ?
C5 C32_1 C36_1 C4 0.8(8) . . . . ?
C5 C32_1 C36_1 C35_1 -179.7(6) . . . . ?
C5 C32_1 C36_1 Fe3_1 -119.0(6) . . . . ?
C6 Fe2 C1_1 C8 3(3) . . . . ?
C6 Fe2 C1_1 C9 -42(2) . . . . ?
C6 Fe2 C1_1 C10 -88(2) . . . . ?
C6 Fe2 C1_1 C11 -134.0(17) . . . . ?
C6 Fe2 C1_1 C2_1 -161(2) . . . . ?
C6 Fe2 C1_1 C5_1 -56(2) . . . . ?
C6 Fe2 C1_1 C6_1 68(2) . . . . ?
C6 Fe2 C1_1 Fe3_1 -145(3) . . . . ?
C6 Fe2 C5_1 C7 168.2(2) . . . . ?
C6 Fe2 C5_1 C8 118.2(8) . . . . ?
C6 Fe2 C5_1 C9 35(3) . . . . ?
C6 Fe2 C5_1 C10 -87.1(14) . . . . ?
C6 Fe2 C5_1 C11 -141.5(4) . . . . ?
C6 Fe2 C5_1 C1_1 163.5(7) . . . . ?
C6 Fe2 C5_1 C4_1 -92.2(6) . . . . ?
C6 Fe2 C5_1 Fe3_1 -107.7(10) . . . . ?
C6 Fe2 C32_1 C2 134(3) . . . . ?
C6 Fe2 C32_1 C3 -165(2) . . . . ?
C6 Fe2 C32_1 C4 -114.4(19) . . . . ?
C6 Fe2 C32_1 C5 -64.9(16) . . . . ?
C6 Fe2 C32_1 C31_1 -16.6(17) . . . . ?
C6 Fe2 C32_1 C33_1 112.4(17) . . . . ?
C6 Fe2 C32_1 C36_1 -142.3(16) . . . . ?
C6 Fe2 C32_1 Fe3_1 137.0(15) . . . . ?
C6 Fe2 C36_1 C2 45.4(4) . . . . ?
C6 Fe2 C36_1 C3 98(2) . . . . ?
C6 Fe2 C36_1 C4 -90.5(15) . . . . ?
C6 Fe2 C36_1 C5 -45.6(4) . . . . ?
C6 Fe2 C36_1 C32_1 14.0(7) . . . . ?
C6 Fe2 C36_1 C35_1 117.8(5) . . . . ?
C6 Fe2 C36_1 Fe3_1 111.1(8) . . . . ?
C6 Fe2 Fe3_1 C2 -13.7(6) . . . . ?
C6 Fe2 Fe3_1 C3 -58.3(6) . . . . ?
C6 Fe2 Fe3_1 C10 109.7(5) . . . . ?
C6 Fe2 Fe3_1 C11 160.0(6) . . . . ?
C6 Fe2 Fe3_1 C1_1 169.8(9) . . . . ?
C6 Fe2 Fe3_1 C2_1 -178.9(5) . . . . ?
C6 Fe2 Fe3_1 C5_1 121.7(8) . . . . ?
C6 Fe2 Fe3_1 C32_1 -14.8(6) . . . . ?
C6 Fe2 Fe3_1 C33_1 2.0(6) . . . . ?
C6 Fe2 Fe3_1 C34_1 -28.1(9) . . . . ?
C6 Fe2 Fe3_1 C36_1 -62.2(6) . . . . ?
C6 C2 C3 Fe2 -59.5(2) . . . . ?
C6 C2 C3 C4 1.0(4) . . . . ?
C6 C2 C3 C32_1 -5.0(10) . . . . ?
C6 C2 C3 C33_1 -158(2) . . . . ?
C6 C2 C3 C34_1 -171.2(8) . . . . ?
C6 C2 C3 C35_1 -172.3(13) . . . . ?
C6 C2 C3 C36_1 -3.8(16) . . . . ?
C6 C2 C3 Fe3_1 -93.8(6) . . . . ?
C6 C2 C32_1 Fe2 -121(3) . . . . ?
C6 C2 C32_1 C3 169(2) . . . . ?
C6 C2 C32_1 C4 164(3) . . . . ?
C6 C2 C32_1 C5 144(6) . . . . ?
C6 C2 C32_1 C31_1 1.7(11) . . . . ?
C6 C2 C32_1 C33_1 -36(5) . . . . ?
C6 C2 C32_1 C36_1 168(2) . . . . ?
C6 C2 C32_1 Fe3_1 -123(2) . . . . ?
C6 C2 C33_1 Fe2 75.6(9) . . . . ?
C6 C2 C33_1 C1 -145(4) . . . . ?
C6 C2 C33_1 C3 158(2) . . . . ?
C6 C2 C33_1 C32_1 16(2) . . . . ?
C6 C2 C33_1 C34_1 171.1(8) . . . . ?
C6 C2 C33_1 Fe3_1 100.8(9) . . . . ?
C6 C2 C36_1 Fe2 -68.2(5) . . . . ?
C6 C2 C36_1 C3 176.4(15) . . . . ?
C6 C2 C36_1 C4 7.1(19) . . . . ?
C6 C2 C36_1 C5 1.6(5) . . . . ?
C6 C2 C36_1 C32_1 -5.0(10) . . . . ?
C6 C2 C36_1 C35_1 -176.9(4) . . . . ?
C6 C2 C36_1 Fe3_1 -101.8(5) . . . . ?
C6 C5 C31_1 Fe2 -53.9(14) . . . . ?
C6 C5 C31_1 C30_1 177.1(15) . . . . ?
C6 C5 C31_1 C32_1 -3.4(15) . . . . ?
C6 C5 C32_1 Fe2 111.6(14) . . . . ?
C6 C5 C32_1 C2 -150(6) . . . . ?
C6 C5 C32_1 C3 -172.5(16) . . . . ?
C6 C5 C32_1 C4 -174.6(12) . . . . ?
C6 C5 C32_1 C31_1 3.6(16) . . . . ?
C6 C5 C32_1 C36_1 -175.1(12) . . . . ?
C6 C5 C32_1 Fe3_1 124.0(14) . . . . ?
C6 C5 C36_1 Fe2 70.7(4) . . . . ?
C6 C5 C36_1 C2 -1.6(5) . . . . ?
C6 C5 C36_1 C3 -9(3) . . . . ?
C6 C5 C36_1 C4 -176.5(11) . . . . ?
C6 C5 C36_1 C32_1 2.5(6) . . . . ?
C6 C5 C36_1 C35_1 3.3(17) . . . . ?
C6 C5 C36_1 Fe3_1 58.3(5) . . . . ?
C6 C30_1 C31_1 Fe2 118(4) . . . . ?
C6 C30_1 C31_1 C5 -171(5) . . . . ?
C6 C31_1 C32_1 Fe2 120(4) . . . . ?
C6 C31_1 C32_1 C2 -4(3) . . . . ?
C6 C31_1 C32_1 C3 -162(5) . . . . ?
C6 C31_1 C32_1 C4 -168(4) . . . . ?
C6 C31_1 C32_1 C5 -169(5) . . . . ?
C6 C31_1 C32_1 C33_1 12(4) . . . . ?
C6 C31_1 C32_1 C36_1 -168(4) . . . . ?
C6 C31_1 C32_1 Fe3_1 103(4) . . . . ?
C6 C32_1 C33_1 Fe2 110.7(16) . . . . ?
C6 C32_1 C33_1 C1 -102(7) . . . . ?
C6 C32_1 C33_1 C2 -150(4) . . . . ?
C6 C32_1 C33_1 C3 -172.8(17) . . . . ?
C6 C32_1 C33_1 C34_1 -176.2(14) . . . . ?
C6 C32_1 C33_1 Fe3_1 124.6(14) . . . . ?
C6 C32_1 C36_1 Fe2 -92(2) . . . . ?
C6 C32_1 C36_1 C2 164(3) . . . . ?
C6 C32_1 C36_1 C3 165(3) . . . . ?
C6 C32_1 C36_1 C4 -7(2) . . . . ?
C6 C32_1 C36_1 C5 -7.8(18) . . . . ?
C6 C32_1 C36_1 C35_1 172(2) . . . . ?
C6 C32_1 C36_1 Fe3_1 -127(2) . . . . ?
C6 C33_1 C34_1 C1 162(2) . . . . ?
C6 C33_1 C34_1 C2 8.5(7) . . . . ?
C6 C33_1 C34_1 C3 1.1(7) . . . . ?
C6 C33_1 C34_1 C35_1 -0.6(7) . . . . ?
C6 C33_1 C34_1 Fe3_1 -60.4(7) . . . . ?
C7 Fe2 C1_1 C8 -145(5) . . . . ?
C7 Fe2 C1_1 C9 170(4) . . . . ?
C7 Fe2 C1_1 C10 124(4) . . . . ?
C7 Fe2 C1_1 C11 78(4) . . . . ?
C7 Fe2 C1_1 C2_1 51(4) . . . . ?
C7 Fe2 C1_1 C5_1 156(4) . . . . ?
C7 Fe2 C1_1 C6_1 -80(4) . . . . ?
C7 Fe2 C1_1 Fe3_1 67(4) . . . . ?
C7 Fe2 C5_1 C8 -50.0(7) . . . . ?
C7 Fe2 C5_1 C9 -133(3) . . . . ?
C7 Fe2 C5_1 C10 104.7(14) . . . . ?
C7 Fe2 C5_1 C11 50.3(5) . . . . ?
C7 Fe2 C5_1 C1_1 -4.7(7) . . . . ?
C7 Fe2 C5_1 C4_1 99.6(6) . . . . ?
C7 Fe2 C5_1 Fe3_1 84.1(10) . . . . ?
C7 Fe2 C32_1 C2 -72(3) . . . . ?
C7 Fe2 C32_1 C3 -11(3) . . . . ?
C7 Fe2 C32_1 C4 40(3) . . . . ?
C7 Fe2 C32_1 C5 89(3) . . . . ?
C7 Fe2 C32_1 C6 154.0(14) . . . . ?
C7 Fe2 C32_1 C31_1 137(2) . . . . ?
C7 Fe2 C32_1 C33_1 -94(2) . . . . ?
C7 Fe2 C32_1 C36_1 12(2) . . . . ?
C7 Fe2 C32_1 Fe3_1 -69(2) . . . . ?
C7 Fe2 C36_1 C2 -145.3(4) . . . . ?
C7 Fe2 C36_1 C3 -93(2) . . . . ?
C7 Fe2 C36_1 C4 78.8(16) . . . . ?
C7 Fe2 C36_1 C5 123.7(4) . . . . ?
C7 Fe2 C36_1 C32_1 -176.7(7) . . . . ?
C7 Fe2 C36_1 C35_1 -72.9(5) . . . . ?
C7 Fe2 C36_1 Fe3_1 -79.6(9) . . . . ?
C7 Fe2 Fe3_1 C2 167.6(5) . . . . ?
C7 Fe2 Fe3_1 C3 123.0(4) . . . . ?
C7 Fe2 Fe3_1 C10 -69.1(5) . . . . ?
C7 Fe2 Fe3_1 C11 -18.8(8) . . . . ?
C7 Fe2 Fe3_1 C1_1 -9.0(7) . . . . ?
C7 Fe2 Fe3_1 C2_1 2.3(5) . . . . ?
C7 Fe2 Fe3_1 C5_1 -57.1(7) . . . . ?
C7 Fe2 Fe3_1 C32_1 166.4(6) . . . . ?
C7 Fe2 Fe3_1 C33_1 -176.8(5) . . . . ?
C7 Fe2 Fe3_1 C34_1 153.1(8) . . . . ?
C7 Fe2 Fe3_1 C36_1 119.0(6) . . . . ?
C7 C8 C9 Fe2 58.3(2) . . . . ?
C7 C8 C9 C10 -0.3(4) . . . . ?
C7 C8 C9 C1_1 5.4(8) . . . . ?
C7 C8 C9 C4_1 -12.3(7) . . . . ?
C7 C8 C9 C5_1 0.9(16) . . . . ?
C7 C8 C9 Fe3_1 35.3(4) . . . . ?
C7 C8 C1_1 Fe2 142(4) . . . . ?
C7 C8 C1_1 C9 -157(4) . . . . ?
C7 C8 C1_1 C10 -153(4) . . . . ?
C7 C8 C1_1 C11 -144(5) . . . . ?
C7 C8 C1_1 C2_1 -92(4) . . . . ?
C7 C8 C1_1 C5_1 -155(4) . . . . ?
C7 C8 C1_1 C6_1 43(4) . . . . ?
C7 C8 C1_1 Fe3_1 161(5) . . . . ?
C7 C8 C5_1 Fe2 69.1(6) . . . . ?
C7 C8 C5_1 C9 -179.1(15) . . . . ?
C7 C8 C5_1 C10 -3(3) . . . . ?
C7 C8 C5_1 C11 -0.7(5) . . . . ?
C7 C8 C5_1 C1_1 5.6(7) . . . . ?
C7 C8 C5_1 C4_1 -31.0(11) . . . . ?
C7 C8 C5_1 Fe3_1 45.7(6) . . . . ?
C7 C8 C6_1 Fe2 -67.6(4) . . . . ?
C7 C8 C6_1 C1_1 -10.3(9) . . . . ?
C7 C8 C6_1 C7_1 171.1(9) . . . . ?
C7 C11 C12 C2_1 -15.4(14) . . . . ?
C7 C11 C12 C3_1 -143.7(15) . . . . ?
C7 C11 C12 Fe3_1 104.0(7) . . . . ?
C7 C11 C1_1 Fe2 -128(3) . . . . ?
C7 C11 C1_1 C8 154(4) . . . . ?
C7 C11 C1_1 C9 163(3) . . . . ?
C7 C11 C1_1 C10 167(2) . . . . ?
C7 C11 C1_1 C2_1 0(3) . . . . ?
C7 C11 C1_1 C5_1 164(2) . . . . ?
C7 C11 C1_1 C6_1 -42(2) . . . . ?
C7 C11 C1_1 Fe3_1 -121(2) . . . . ?
C7 C11 C2_1 Fe2 46.1(14) . . . . ?
C7 C11 C2_1 C12 165.5(13) . . . . ?
C7 C11 C2_1 C1_1 -0.1(12) . . . . ?
C7 C11 C2_1 C3_1 -154.7(12) . . . . ?
C7 C11 C2_1 Fe3_1 81(2) . . . . ?
C7 C11 C3_1 C10 -112(3) . . . . ?
C7 C11 C3_1 C12 99(3) . . . . ?
C7 C11 C3_1 C2_1 49.0(18) . . . . ?
C7 C11 C3_1 C4_1 -106(3) . . . . ?
C7 C11 C3_1 Fe3_1 179(4) . . . . ?
C7 C11 C4_1 Fe2 -64.9(5) . . . . ?
C7 C11 C4_1 C9 -18.1(10) . . . . ?
C7 C11 C4_1 C3_1 148.1(13) . . . . ?
C7 C11 C4_1 C5_1 -18.2(5) . . . . ?
C7 C11 C4_1 Fe3_1 -96.6(8) . . . . ?
C7 C11 C5_1 Fe2 -78.7(5) . . . . ?
C7 C11 C5_1 C8 0.7(5) . . . . ?
C7 C11 C5_1 C10 179.7(9) . . . . ?
C7 C11 C5_1 C1_1 -5.1(7) . . . . ?
C7 C11 C5_1 C4_1 163.2(5) . . . . ?
C7 C11 C5_1 Fe3_1 -103.1(6) . . . . ?
C7 C11 Fe3_1 Fe2 27.7(11) . . . . ?
C7 C11 Fe3_1 C3 -62.0(18) . . . . ?
C7 C11 Fe3_1 C10 105.6(3) . . . . ?
C7 C11 Fe3_1 C1_1 15.2(9) . . . . ?
C7 C11 Fe3_1 C2_1 -58(2) . . . . ?
C7 C11 Fe3_1 C5_1 68.0(6) . . . . ?
C7 C11 Fe3_1 C32_1 39(2) . . . . ?
C7 C11 Fe3_1 C33_1 153.4(15) . . . . ?
C7 C11 Fe3_1 C34_1 -143.2(8) . . . . ?
C7 C11 Fe3_1 C36_1 -36.5(11) . . . . ?
C7 C2_1 C3_1 C10 -14.2(8) . . . . ?
C7 C2_1 C3_1 C11 -30.4(15) . . . . ?
C7 C2_1 C3_1 C12 -152.6(18) . . . . ?
C7 C2_1 C3_1 C4_1 -5.3(9) . . . . ?
C7 C2_1 C3_1 Fe3_1 -64.3(9) . . . . ?
C8 C7 C11 Fe2 -59.9(2) . . . . ?
C8 C7 C11 C10 -0.5(3) . . . . ?
C8 C7 C11 C12 -177.6(3) . . . . ?
C8 C7 C11 C1_1 -14(2) . . . . ?
C8 C7 C11 C2_1 165.3(17) . . . . ?
C8 C7 C11 C3_1 106(3) . . . . ?
C8 C7 C11 C4_1 14.2(8) . . . . ?
C8 C7 C11 C5_1 -0.7(5) . . . . ?
C8 C7 C11 Fe3_1 -74.9(7) . . . . ?
C8 C7 C2_1 Fe2 -65.0(11) . . . . ?
C8 C7 C2_1 C11 -23(2) . . . . ?
C8 C7 C2_1 C12 -60(6) . . . . ?
C8 C7 C2_1 C1_1 -23.1(18) . . . . ?
C8 C7 C2_1 C3_1 -4.0(19) . . . . ?
C8 C7 C2_1 Fe3_1 -62.9(13) . . . . ?
C8 C7 C5_1 Fe2 -97.7(7) . . . . ?
C8 C7 C5_1 C9 1(2) . . . . ?
C8 C7 C5_1 C10 178.8(14) . . . . ?
C8 C7 C5_1 C11 179.1(7) . . . . ?
C8 C7 C5_1 C1_1 -47(6) . . . . ?
C8 C7 C5_1 C4_1 164.6(6) . . . . ?
C8 C7 C5_1 Fe3_1 -132.3(5) . . . . ?
C8 C7 C6_1 Fe2 68.8(4) . . . . ?
C8 C7 C6_1 C1_1 25(2) . . . . ?
C8 C7 C6_1 C7_1 -150(3) . . . . ?
C8 C9 C10 Fe2 59.6(3) . . . . ?
C8 C9 C10 C11 0.0(4) . . . . ?
C8 C9 C10 C1_1 3.5(5) . . . . ?
C8 C9 C10 C3_1 -24.8(11) . . . . ?
C8 C9 C10 C5_1 2(2) . . . . ?
C8 C9 C10 Fe3_1 57.5(7) . . . . ?
C8 C9 C1_1 Fe2 109.8(10) . . . . ?
C8 C9 C1_1 C10 -174.3(9) . . . . ?
C8 C9 C1_1 C11 -170.9(12) . . . . ?
C8 C9 C1_1 C2_1 -159.8(10) . . . . ?
C8 C9 C1_1 C5_1 -172(2) . . . . ?
C8 C9 C1_1 C6_1 18.8(8) . . . . ?
C8 C9 C1_1 Fe3_1 142.0(7) . . . . ?
C8 C9 C4_1 Fe2 64.3(4) . . . . ?
C8 C9 C4_1 C11 17.4(9) . . . . ?
C8 C9 C4_1 C3_1 7.0(10) . . . . ?
C8 C9 C4_1 C5_1 17.7(16) . . . . ?
C8 C9 C4_1 Fe3_1 63.7(5) . . . . ?
C8 C9 C5_1 Fe2 80.5(15) . . . . ?
C8 C9 C5_1 C7 -1.0(17) . . . . ?
C8 C9 C5_1 C10 -178(2) . . . . ?
C8 C9 C5_1 C1_1 4.7(13) . . . . ?
C8 C9 C5_1 C4_1 -162.4(14) . . . . ?
C8 C9 C5_1 Fe3_1 108(2) . . . . ?
C8 C1_1 C2_1 Fe2 -124(4) . . . . ?
C8 C1_1 C2_1 C7 108(4) . . . . ?
C8 C1_1 C2_1 C11 -72(4) . . . . ?
C8 C1_1 C2_1 C12 -95(4) . . . . ?
C8 C1_1 C2_1 C3_1 -55(3) . . . . ?
C8 C1_1 C2_1 Fe3_1 -115(3) . . . . ?
C8 C1_1 C5_1 Fe2 -103.2(13) . . . . ?
C8 C1_1 C5_1 C7 129(6) . . . . ?
C8 C1_1 C5_1 C9 -6.5(17) . . . . ?
C8 C1_1 C5_1 C10 176.2(17) . . . . ?
C8 C1_1 C5_1 C11 172.0(14) . . . . ?
C8 C1_1 C5_1 C4_1 161.7(10) . . . . ?
C8 C1_1 C5_1 Fe3_1 -138.2(9) . . . . ?
C8 C1_1 C6_1 Fe2 85.5(11) . . . . ?
C8 C1_1 C6_1 C7 -149(3) . . . . ?
C9 Fe2 C1_1 C8 44.8(9) . . . . ?
C9 Fe2 C1_1 C10 -46.6(4) . . . . ?
C9 Fe2 C1_1 C11 -92.5(9) . . . . ?
C9 Fe2 C1_1 C2_1 -119.6(6) . . . . ?
C9 Fe2 C1_1 C5_1 -14.1(7) . . . . ?
C9 Fe2 C1_1 C6_1 109.6(6) . . . . ?
C9 Fe2 C1_1 Fe3_1 -103.1(9) . . . . ?
C9 Fe2 C5_1 C7 133(3) . . . . ?
C9 Fe2 C5_1 C8 83(3) . . . . ?
C9 Fe2 C5_1 C10 -122(3) . . . . ?
C9 Fe2 C5_1 C11 -176(3) . . . . ?
C9 Fe2 C5_1 C1_1 129(3) . . . . ?
C9 Fe2 C5_1 C4_1 -127(3) . . . . ?
C9 Fe2 C5_1 Fe3_1 -143(2) . . . . ?
C9 Fe2 C32_1 C2 100.3(16) . . . . ?
C9 Fe2 C32_1 C3 161.4(3) . . . . ?
C9 Fe2 C32_1 C4 -148.3(3) . . . . ?
C9 Fe2 C32_1 C5 -98.9(7) . . . . ?
C9 Fe2 C32_1 C6 -34(2) . . . . ?
C9 Fe2 C32_1 C31_1 -50.6(6) . . . . ?
C9 Fe2 C32_1 C33_1 78.4(6) . . . . ?
C9 Fe2 C32_1 C36_1 -176.3(7) . . . . ?
C9 Fe2 C32_1 Fe3_1 103.1(10) . . . . ?
C9 Fe2 Fe3_1 C2 -126.0(3) . . . . ?
C9 Fe2 Fe3_1 C3 -170.6(3) . . . . ?
C9 Fe2 Fe3_1 C10 -2.6(7) . . . . ?
C9 Fe2 Fe3_1 C11 47.7(10) . . . . ?
C9 Fe2 Fe3_1 C1_1 57.5(7) . . . . ?
C9 Fe2 Fe3_1 C2_1 68.8(5) . . . . ?
C9 Fe2 Fe3_1 C5_1 9.4(6) . . . . ?
C9 Fe2 Fe3_1 C32_1 -127.1(8) . . . . ?
C9 Fe2 Fe3_1 C33_1 -110.3(5) . . . . ?
C9 Fe2 Fe3_1 C34_1 -140.4(7) . . . . ?
C9 Fe2 Fe3_1 C36_1 -174.5(7) . . . . ?
C9 C8 C1_1 Fe2 -61.1(7) . . . . ?
C9 C8 C1_1 C10 3.9(6) . . . . ?
C9 C8 C1_1 C11 13.2(17) . . . . ?
C9 C8 C1_1 C2_1 65(3) . . . . ?
C9 C8 C1_1 C5_1 2.0(5) . . . . ?
C9 C8 C1_1 C6_1 -160.7(7) . . . . ?
C9 C8 C1_1 Fe3_1 -42.5(9) . . . . ?
C9 C8 C5_1 Fe2 -111.7(18) . . . . ?
C9 C8 C5_1 C7 179.1(15) . . . . ?
C9 C8 C5_1 C10 177(4) . . . . ?
C9 C8 C5_1 C11 178(2) . . . . ?
C9 C8 C5_1 C1_1 -175.3(12) . . . . ?
C9 C8 C5_1 C4_1 148(2) . . . . ?
C9 C8 C5_1 Fe3_1 -135.1(18) . . . . ?
C9 C8 C6_1 Fe2 -3(2) . . . . ?
C9 C8 C6_1 C7 65(2) . . . . ?
C9 C8 C6_1 C1_1 55(2) . . . . ?
C9 C8 C6_1 C7_1 -124(2) . . . . ?
C9 C10 C11 Fe2 60.2(2) . . . . ?
C9 C10 C11 C7 0.3(4) . . . . ?
C9 C10 C11 C12 177.4(3) . . . . ?
C9 C10 C11 C1_1 4.5(7) . . . . ?
C9 C10 C11 C2_1 -38(4) . . . . ?
C9 C10 C11 C3_1 -152.0(12) . . . . ?
C9 C10 C11 C4_1 -134(3) . . . . ?
C9 C10 C11 C5_1 0.6(8) . . . . ?
C9 C10 C11 Fe3_1 93.6(7) . . . . ?
C9 C10 C3_1 C11 42.2(16) . . . . ?
C9 C10 C3_1 C12 89(3) . . . . ?
C9 C10 C3_1 C2_1 31.8(10) . . . . ?
C9 C10 C3_1 C4_1 -117(3) . . . . ?
C9 C10 C3_1 Fe3_1 93.0(10) . . . . ?
C9 C10 C5_1 Fe2 114(3) . . . . ?
C9 C10 C5_1 C7 -178(3) . . . . ?
C9 C10 C5_1 C8 -176(5) . . . . ?
C9 C10 C5_1 C11 -178(2) . . . . ?
C9 C10 C5_1 C1_1 178(3) . . . . ?
C9 C10 C5_1 C4_1 -87(6) . . . . ?
C9 C10 C5_1 Fe3_1 126(2) . . . . ?
C9 C10 Fe3_1 Fe2 3.8(10) . . . . ?
C9 C10 Fe3_1 C2 81.2(10) . . . . ?
C9 C10 Fe3_1 C3 50(4) . . . . ?
C9 C10 Fe3_1 C11 -103.1(5) . . . . ?
C9 C10 Fe3_1 C1_1 -53.3(5) . . . . ?
C9 C10 Fe3_1 C2_1 -96.9(5) . . . . ?
C9 C10 Fe3_1 C5_1 -17.1(11) . . . . ?
C9 C10 Fe3_1 C32_1 54.1(6) . . . . ?
C9 C10 Fe3_1 C33_1 97.9(5) . . . . ?
C9 C10 Fe3_1 C34_1 138.2(6) . . . . ?
C9 C10 Fe3_1 C36_1 18.7(15) . . . . ?
C9 C1_1 C2_1 Fe2 -71.6(8) . . . . ?
C9 C1_1 C2_1 C7 160(3) . . . . ?
C9 C1_1 C2_1 C11 -19.8(12) . . . . ?
C9 C1_1 C2_1 C12 -42.7(17) . . . . ?
C9 C1_1 C2_1 C3_1 -2.8(6) . . . . ?
C9 C1_1 C2_1 Fe3_1 -62.3(6) . . . . ?
C9 C1_1 C5_1 Fe2 -97(2) . . . . ?
C9 C1_1 C5_1 C7 135(7) . . . . ?
C9 C1_1 C5_1 C8 6.5(17) . . . . ?
C9 C1_1 C5_1 C10 -177(3) . . . . ?
C9 C1_1 C5_1 C11 178(3) . . . . ?
C9 C1_1 C5_1 C4_1 168(2) . . . . ?
C9 C1_1 C5_1 Fe3_1 -132(2) . . . . ?
C9 C1_1 C6_1 Fe2 70.1(7) . . . . ?
C9 C1_1 C6_1 C7 -164(3) . . . . ?
C9 C1_1 C6_1 C8 -15.4(6) . . . . ?
C9 C4_1 C5_1 Fe2 122(2) . . . . ?
C9 C4_1 C5_1 C7 -167(2) . . . . ?
C9 C4_1 C5_1 C8 -143(3) . . . . ?
C9 C4_1 C5_1 C10 100(6) . . . . ?
C9 C4_1 C5_1 C11 -180(2) . . . . ?
C9 C4_1 C5_1 C1_1 -170(2) . . . . ?
C9 C4_1 C5_1 Fe3_1 131(2) . . . . ?
C10 Fe2 C1_1 C8 91.4(12) . . . . ?
C10 Fe2 C1_1 C9 46.6(4) . . . . ?
C10 Fe2 C1_1 C11 -46.0(6) . . . . ?
C10 Fe2 C1_1 C2_1 -73.0(5) . . . . ?
C10 Fe2 C1_1 C5_1 32.5(7) . . . . ?
C10 Fe2 C1_1 C6_1 156.1(5) . . . . ?
C10 Fe2 C1_1 Fe3_1 -56.5(11) . . . . ?
C10 Fe2 C5_1 C7 -104.7(14) . . . . ?
C10 Fe2 C5_1 C8 -155(2) . . . . ?
C10 Fe2 C5_1 C9 122(3) . . . . ?
C10 Fe2 C5_1 C11 -54.4(10) . . . . ?
C10 Fe2 C5_1 C1_1 -109.4(12) . . . . ?
C10 Fe2 C5_1 C4_1 -5.1(11) . . . . ?
C10 Fe2 C5_1 Fe3_1 -20.6(19) . . . . ?
C10 Fe2 C32_1 C2 52.0(18) . . . . ?
C10 Fe2 C32_1 C3 113.0(6) . . . . ?
C10 Fe2 C32_1 C4 163.3(2) . . . . ?
C10 Fe2 C32_1 C5 -147.2(4) . . . . ?
C10 Fe2 C32_1 C6 -82.3(18) . . . . ?
C10 Fe2 C32_1 C31_1 -99.0(5) . . . . ?
C10 Fe2 C32_1 C33_1 30.0(6) . . . . ?
C10 Fe2 C32_1 C36_1 135.4(6) . . . . ?
C10 Fe2 C32_1 Fe3_1 54.7(8) . . . . ?
C10 Fe2 C36_1 C2 -54.3(13) . . . . ?
C10 Fe2 C36_1 C3 -2(3) . . . . ?
C10 Fe2 C36_1 C4 169.7(7) . . . . ?
C10 Fe2 C36_1 C5 -145.3(6) . . . . ?
C10 Fe2 C36_1 C32_1 -85.7(9) . . . . ?
C10 Fe2 C36_1 C35_1 18.0(10) . . . . ?
C10 Fe2 C36_1 Fe3_1 11.3(7) . . . . ?
C10 Fe2 Fe3_1 C2 -123.4(8) . . . . ?
C10 Fe2 Fe3_1 C3 -168.0(9) . . . . ?
C10 Fe2 Fe3_1 C11 50.2(6) . . . . ?
C10 Fe2 Fe3_1 C1_1 60.0(10) . . . . ?
C10 Fe2 Fe3_1 C2_1 71.4(7) . . . . ?
C10 Fe2 Fe3_1 C5_1 12.0(11) . . . . ?
C10 Fe2 Fe3_1 C32_1 -124.6(6) . . . . ?
C10 Fe2 Fe3_1 C33_1 -107.7(7) . . . . ?
C10 Fe2 Fe3_1 C34_1 -137.8(11) . . . . ?
C10 Fe2 Fe3_1 C36_1 -172.0(5) . . . . ?
C10 C9 C1_1 Fe2 -75.9(5) . . . . ?
C10 C9 C1_1 C8 174.3(9) . . . . ?
C10 C9 C1_1 C11 3.4(5) . . . . ?
C10 C9 C1_1 C2_1 14.5(5) . . . . ?
C10 C9 C1_1 C5_1 2(2) . . . . ?
C10 C9 C1_1 C6_1 -166.9(5) . . . . ?
C10 C9 C1_1 Fe3_1 -43.7(4) . . . . ?
C10 C9 C4_1 Fe2 -10(4) . . . . ?
C10 C9 C4_1 C11 -57(3) . . . . ?
C10 C9 C4_1 C3_1 -67(3) . . . . ?
C10 C9 C4_1 C5_1 -57(5) . . . . ?
C10 C9 C4_1 Fe3_1 -11(4) . . . . ?
C10 C9 C5_1 Fe2 -101(3) . . . . ?
C10 C9 C5_1 C7 177(4) . . . . ?
C10 C9 C5_1 C8 178(2) . . . . ?
C10 C9 C5_1 C1_1 -177(3) . . . . ?
C10 C9 C5_1 C4_1 15.8(11) . . . . ?
C10 C9 C5_1 Fe3_1 -74(3) . . . . ?
C10 C11 C12 C2_1 168.1(15) . . . . ?
C10 C11 C12 C3_1 39.7(15) . . . . ?
C10 C11 C12 Fe3_1 -72.5(7) . . . . ?
C10 C11 C1_1 Fe2 65.2(6) . . . . ?
C10 C11 C1_1 C8 -13.0(17) . . . . ?
C10 C11 C1_1 C9 -3.2(5) . . . . ?
C10 C11 C1_1 C2_1 -166.4(13) . . . . ?
C10 C11 C1_1 C5_1 -2.9(5) . . . . ?
C10 C11 C1_1 C6_1 151.8(17) . . . . ?
C10 C11 C1_1 Fe3_1 72.8(7) . . . . ?
C10 C11 C2_1 Fe2 90(4) . . . . ?
C10 C11 C2_1 C7 44(4) . . . . ?
C10 C11 C2_1 C12 -150(3) . . . . ?
C10 C11 C2_1 C1_1 44(3) . . . . ?
C10 C11 C2_1 C3_1 -110(4) . . . . ?
C10 C11 C2_1 Fe3_1 125(5) . . . . ?
C10 C11 C3_1 C12 -148.6(11) . . . . ?
C10 C11 C3_1 C2_1 161.4(18) . . . . ?
C10 C11 C3_1 C4_1 6.0(6) . . . . ?
C10 C11 C3_1 Fe3_1 -68.4(13) . . . . ?
C10 C11 C4_1 Fe2 -13(3) . . . . ?
C10 C11 C4_1 C9 33(2) . . . . ?
C10 C11 C4_1 C3_1 -160.5(19) . . . . ?
C10 C11 C4_1 C5_1 33(3) . . . . ?
C10 C11 C4_1 Fe3_1 -45(3) . . . . ?
C10 C11 C5_1 Fe2 101.7(10) . . . . ?
C10 C11 C5_1 C7 -179.7(9) . . . . ?
C10 C11 C5_1 C8 -179.0(14) . . . . ?
C10 C11 C5_1 C1_1 175.2(7) . . . . ?
C10 C11 C5_1 C4_1 -16.5(11) . . . . ?
C10 C11 C5_1 Fe3_1 77.3(9) . . . . ?
C10 C11 Fe3_1 Fe2 -77.9(10) . . . . ?
C10 C11 Fe3_1 C3 -167.6(19) . . . . ?
C10 C11 Fe3_1 C1_1 -90.4(9) . . . . ?
C10 C11 Fe3_1 C2_1 -163(2) . . . . ?
C10 C11 Fe3_1 C5_1 -37.6(8) . . . . ?
C10 C11 Fe3_1 C32_1 -66.4(19) . . . . ?
C10 C11 Fe3_1 C33_1 47.8(15) . . . . ?
C10 C11 Fe3_1 C34_1 111.2(9) . . . . ?
C10 C11 Fe3_1 C36_1 -142.1(11) . . . . ?
C10 C1_1 C2_1 Fe2 -61.7(6) . . . . ?
C10 C1_1 C2_1 C7 170(3) . . . . ?
C10 C1_1 C2_1 C11 -9.9(10) . . . . ?
C10 C1_1 C2_1 C12 -32.8(14) . . . . ?
C10 C1_1 C2_1 C3_1 7.2(5) . . . . ?
C10 C1_1 C2_1 Fe3_1 -52.4(5) . . . . ?
C10 C1_1 C5_1 Fe2 80.6(11) . . . . ?
C10 C1_1 C5_1 C7 -47(6) . . . . ?
C10 C1_1 C5_1 C8 -176.2(17) . . . . ?
C10 C1_1 C5_1 C9 177(3) . . . . ?
C10 C1_1 C5_1 C11 -4.2(7) . . . . ?
C10 C1_1 C5_1 C4_1 -14.5(10) . . . . ?
C10 C1_1 C5_1 Fe3_1 45.7(10) . . . . ?
C10 C1_1 C6_1 Fe2 51.1(9) . . . . ?
C10 C1_1 C6_1 C7 177(3) . . . . ?
C10 C1_1 C6_1 C8 -34.5(10) . . . . ?
C10 C3_1 C4_1 Fe2 -8(2) . . . . ?
C10 C3_1 C4_1 C9 36(2) . . . . ?
C10 C3_1 C4_1 C11 19(2) . . . . ?
C10 C3_1 C4_1 C5_1 33(3) . . . . ?
C10 C3_1 C4_1 Fe3_1 -26(3) . . . . ?
C11 Fe2 C1_1 C8 137.3(17) . . . . ?
C11 Fe2 C1_1 C9 92.5(9) . . . . ?
C11 Fe2 C1_1 C10 46.0(6) . . . . ?
C11 Fe2 C1_1 C2_1 -27.1(8) . . . . ?
C11 Fe2 C1_1 C5_1 78.5(9) . . . . ?
C11 Fe2 C1_1 C6_1 -157.9(9) . . . . ?
C11 Fe2 C1_1 Fe3_1 -10.6(15) . . . . ?
C11 Fe2 C5_1 C7 -50.3(5) . . . . ?
C11 Fe2 C5_1 C8 -100.3(11) . . . . ?
C11 Fe2 C5_1 C9 176(3) . . . . ?
C11 Fe2 C5_1 C10 54.4(10) . . . . ?
C11 Fe2 C5_1 C1_1 -55.0(7) . . . . ?
C11 Fe2 C5_1 C4_1 49.3(5) . . . . ?
C11 Fe2 C5_1 Fe3_1 33.8(12) . . . . ?
C11 Fe2 C32_1 C2 3(2) . . . . ?
C11 Fe2 C32_1 C3 63.9(11) . . . . ?
C11 Fe2 C32_1 C4 114.2(7) . . . . ?
C11 Fe2 C32_1 C5 163.6(3) . . . . ?
C11 Fe2 C32_1 C6 -131.5(14) . . . . ?
C11 Fe2 C32_1 C31_1 -148.1(7) . . . . ?
C11 Fe2 C32_1 C33_1 -19.1(8) . . . . ?
C11 Fe2 C32_1 C36_1 86.2(8) . . . . ?
C11 Fe2 C32_1 Fe3_1 5.5(6) . . . . ?
C11 Fe2 C36_1 C2 -98.8(6) . . . . ?
C11 Fe2 C36_1 C3 -46(2) . . . . ?
C11 Fe2 C36_1 C4 125.3(13) . . . . ?
C11 Fe2 C36_1 C5 170.2(2) . . . . ?
C11 Fe2 C36_1 C32_1 -130.2(6) . . . . ?
C11 Fe2 C36_1 C35_1 -26.4(5) . . . . ?
C11 Fe2 C36_1 Fe3_1 -33.1(7) . . . . ?
C11 Fe2 Fe3_1 C2 -173.6(12) . . . . ?
C11 Fe2 Fe3_1 C3 141.8(12) . . . . ?
C11 Fe2 Fe3_1 C10 -50.2(6) . . . . ?
C11 Fe2 Fe3_1 C1_1 9.8(14) . . . . ?
C11 Fe2 Fe3_1 C2_1 21.2(8) . . . . ?
C11 Fe2 Fe3_1 C5_1 -38.2(13) . . . . ?
C11 Fe2 Fe3_1 C32_1 -174.8(6) . . . . ?
C11 Fe2 Fe3_1 C33_1 -157.9(10) . . . . ?
C11 Fe2 Fe3_1 C34_1 171.9(14) . . . . ?
C11 Fe2 Fe3_1 C36_1 137.8(7) . . . . ?
C11 C7 C8 Fe2 58.9(2) . . . . ?
C11 C7 C8 C9 0.5(4) . . . . ?
C11 C7 C8 C1_1 25(4) . . . . ?
C11 C7 C8 C5_1 0.8(7) . . . . ?
C11 C7 C8 C6_1 157.8(9) . . . . ?
C11 C7 C2_1 Fe2 -41.7(14) . . . . ?
C11 C7 C2_1 C12 -37(4) . . . . ?
C11 C7 C2_1 C1_1 0(4) . . . . ?
C11 C7 C2_1 C3_1 19.3(8) . . . . ?
C11 C7 C2_1 Fe3_1 -39.6(12) . . . . ?
C11 C7 C5_1 Fe2 83.2(5) . . . . ?
C11 C7 C5_1 C8 -179.1(7) . . . . ?
C11 C7 C5_1 C9 -178(3) . . . . ?
C11 C7 C5_1 C10 -0.3(8) . . . . ?
C11 C7 C5_1 C1_1 134(6) . . . . ?
C11 C7 C5_1 C4_1 -14.5(4) . . . . ?
C11 C7 C5_1 Fe3_1 48.6(5) . . . . ?
C11 C7 C6_1 Fe2 6(2) . . . . ?
C11 C7 C6_1 C8 -63(3) . . . . ?
C11 C7 C6_1 C1_1 -37.6(16) . . . . ?
C11 C7 C6_1 C7_1 147.2(17) . . . . ?
C11 C10 C3_1 C12 46.9(18) . . . . ?
C11 C10 C3_1 C2_1 -10.4(9) . . . . ?
C11 C10 C3_1 C4_1 -159(2) . . . . ?
C11 C10 C3_1 Fe3_1 50.8(12) . . . . ?
C11 C10 C5_1 Fe2 -68.0(7) . . . . ?
C11 C10 C5_1 C7 0.3(7) . . . . ?
C11 C10 C5_1 C8 2(3) . . . . ?
C11 C10 C5_1 C9 178(2) . . . . ?
C11 C10 C5_1 C1_1 -3.9(6) . . . . ?
C11 C10 C5_1 C4_1 91(5) . . . . ?
C11 C10 C5_1 Fe3_1 -55.3(6) . . . . ?
C11 C10 Fe3_1 Fe2 106.9(10) . . . . ?
C11 C10 Fe3_1 C2 -175.7(14) . . . . ?
C11 C10 Fe3_1 C3 153(4) . . . . ?
C11 C10 Fe3_1 C1_1 49.9(7) . . . . ?
C11 C10 Fe3_1 C2_1 6.2(7) . . . . ?
C11 C10 Fe3_1 C5_1 86.0(14) . . . . ?
C11 C10 Fe3_1 C32_1 157.2(8) . . . . ?
C11 C10 Fe3_1 C33_1 -159.0(7) . . . . ?
C11 C10 Fe3_1 C34_1 -118.7(9) . . . . ?
C11 C10 Fe3_1 C36_1 121.9(15) . . . . ?
C11 C12 C2_1 Fe2 42.3(7) . . . . ?
C11 C12 C2_1 C7 38(4) . . . . ?
C11 C12 C2_1 C1_1 22.3(7) . . . . ?
C11 C12 C2_1 C3_1 -34.9(15) . . . . ?
C11 C12 C2_1 Fe3_1 41.1(11) . . . . ?
C11 C12 C3_1 C10 -39.9(14) . . . . ?
C11 C12 C3_1 C2_1 28.6(13) . . . . ?
C11 C12 C3_1 C4_1 -53.5(15) . . . . ?
C11 C12 C3_1 Fe3_1 -43.2(11) . . . . ?
C11 C1_1 C2_1 Fe2 -51.8(11) . . . . ?
C11 C1_1 C2_1 C7 -180(4) . . . . ?
C11 C1_1 C2_1 C12 -22.9(8) . . . . ?
C11 C1_1 C2_1 C3_1 17.0(12) . . . . ?
C11 C1_1 C2_1 Fe3_1 -42.5(12) . . . . ?
C11 C1_1 C5_1 Fe2 84.8(9) . . . . ?
C11 C1_1 C5_1 C7 -43(6) . . . . ?
C11 C1_1 C5_1 C8 -172.0(14) . . . . ?
C11 C1_1 C5_1 C9 -178(3) . . . . ?
C11 C1_1 C5_1 C10 4.2(7) . . . . ?
C11 C1_1 C5_1 C4_1 -10.3(7) . . . . ?
C11 C1_1 C5_1 Fe3_1 49.8(7) . . . . ?
C11 C1_1 C6_1 Fe2 -82.9(17) . . . . ?
C11 C1_1 C6_1 C7 43(2) . . . . ?
C11 C1_1 C6_1 C8 -168(2) . . . . ?
C11 C2_1 C3_1 C10 16.2(17) . . . . ?
C11 C2_1 C3_1 C12 -122(3) . . . . ?
C11 C2_1 C3_1 C4_1 25(2) . . . . ?
C11 C2_1 C3_1 Fe3_1 -34(2) . . . . ?
C11 C3_1 C4_1 Fe2 -26.5(8) . . . . ?
C11 C3_1 C4_1 C9 17.0(9) . . . . ?
C11 C3_1 C4_1 C5_1 13.7(10) . . . . ?
C11 C3_1 C4_1 Fe3_1 -44.6(10) . . . . ?
C11 C4_1 C5_1 Fe2 -58.4(6) . . . . ?
C11 C4_1 C5_1 C7 12.6(4) . . . . ?
C11 C4_1 C5_1 C8 36.5(12) . . . . ?
C11 C4_1 C5_1 C9 180(2) . . . . ?
C11 C4_1 C5_1 C10 -80(5) . . . . ?
C11 C4_1 C5_1 C1_1 9.5(6) . . . . ?
C11 C4_1 C5_1 Fe3_1 -49.7(6) . . . . ?
C12 C11 C1_1 Fe2 -105.3(9) . . . . ?
C12 C11 C1_1 C8 176.5(10) . . . . ?
C12 C11 C1_1 C9 -173.6(6) . . . . ?
C12 C11 C1_1 C10 -170.4(10) . . . . ?
C12 C11 C1_1 C2_1 23.1(10) . . . . ?
C12 C11 C1_1 C5_1 -173.3(10) . . . . ?
C12 C11 C1_1 C6_1 -19(2) . . . . ?
C12 C11 C1_1 Fe3_1 -97.6(11) . . . . ?
C12 C11 C2_1 Fe2 -119.4(6) . . . . ?
C12 C11 C2_1 C7 -165.5(13) . . . . ?
C12 C11 C2_1 C1_1 -165.5(4) . . . . ?
C12 C11 C2_1 C3_1 40(2) . . . . ?
C12 C11 C2_1 Fe3_1 -84.9(17) . . . . ?
C12 C11 C3_1 C10 148.6(11) . . . . ?
C12 C11 C3_1 C2_1 -50(2) . . . . ?
C12 C11 C3_1 C4_1 154.6(8) . . . . ?
C12 C11 C3_1 Fe3_1 80.1(17) . . . . ?
C12 C11 C4_1 Fe2 125.4(4) . . . . ?
C12 C11 C4_1 C9 172.1(4) . . . . ?
C12 C11 C4_1 C3_1 -21.6(9) . . . . ?
C12 C11 C4_1 C5_1 172.0(5) . . . . ?
C12 C11 C4_1 Fe3_1 93.7(7) . . . . ?
C12 C11 C5_1 Fe2 92.9(17) . . . . ?
C12 C11 C5_1 C7 171.6(16) . . . . ?
C12 C11 C5_1 C8 172.3(11) . . . . ?
C12 C11 C5_1 C10 -9(2) . . . . ?
C12 C11 C5_1 C1_1 166(2) . . . . ?
C12 C11 C5_1 C4_1 -25.3(15) . . . . ?
C12 C11 C5_1 Fe3_1 68.5(16) . . . . ?
C12 C11 Fe3_1 Fe2 155.9(10) . . . . ?
C12 C11 Fe3_1 C3 66.2(18) . . . . ?
C12 C11 Fe3_1 C10 -126.2(4) . . . . ?
C12 C11 Fe3_1 C1_1 143.4(10) . . . . ?
C12 C11 Fe3_1 C2_1 71(2) . . . . ?
C12 C11 Fe3_1 C5_1 -163.8(7) . . . . ?
C12 C11 Fe3_1 C32_1 167.4(19) . . . . ?
C12 C11 Fe3_1 C33_1 -78.4(16) . . . . ?
C12 C11 Fe3_1 C34_1 -15.0(9) . . . . ?
C12 C11 Fe3_1 C36_1 91.7(10) . . . . ?
C12 C2_1 C3_1 C10 138.4(15) . . . . ?
C12 C2_1 C3_1 C11 122(3) . . . . ?
C12 C2_1 C3_1 C4_1 147.3(11) . . . . ?
C12 C2_1 C3_1 Fe3_1 88.3(11) . . . . ?
C12 C3_1 C4_1 Fe2 29(2) . . . . ?
C12 C3_1 C4_1 C9 72(2) . . . . ?
C12 C3_1 C4_1 C11 55.5(18) . . . . ?
C12 C3_1 C4_1 C5_1 69(2) . . . . ?
C12 C3_1 C4_1 Fe3_1 11(2) . . . . ?
C13 C12 C2_1 Fe2 -135.4(8) . . . . ?
C13 C12 C2_1 C7 -140(4) . . . . ?
C13 C12 C2_1 C11 -177.7(6) . . . . ?
C13 C12 C2_1 C1_1 -155.4(8) . . . . ?
C13 C12 C2_1 C3_1 147.4(16) . . . . ?
C13 C12 C2_1 Fe3_1 -136.6(12) . . . . ?
C13 C12 C3_1 C10 138.0(14) . . . . ?
C13 C12 C3_1 C11 177.8(6) . . . . ?
C13 C12 C3_1 C2_1 -153.5(14) . . . . ?
C13 C12 C3_1 C4_1 124.3(15) . . . . ?
C13 C12 C3_1 Fe3_1 134.7(12) . . . . ?
C13 C14 C15 Fe1 125.2(3) . . . . ?
C13 C14 C15 C16 -174.9(3) . . . . ?
C13 C14 C18 Fe1 -125.2(3) . . . . ?
C13 C14 C18 C17 175.3(3) . . . . ?
C14 C15 C16 Fe1 -59.8(2) . . . . ?
C14 C15 C16 C17 -0.8(3) . . . . ?
C15 C14 C18 Fe1 59.1(2) . . . . ?
C15 C14 C18 C17 -0.5(4) . . . . ?
C15 C16 C17 Fe1 -59.1(2) . . . . ?
C15 C16 C17 C18 0.5(3) . . . . ?
C16 C17 C18 Fe1 -59.6(2) . . . . ?
C16 C17 C18 C14 0.0(4) . . . . ?
C18 C14 C15 Fe1 -59.1(2) . . . . ?
C18 C14 C15 C16 0.8(3) . . . . ?
C1_1 Fe2 C5_1 C7 4.7(7) . . . . ?
C1_1 Fe2 C5_1 C8 -45.4(11) . . . . ?
C1_1 Fe2 C5_1 C9 -129(3) . . . . ?
C1_1 Fe2 C5_1 C10 109.4(12) . . . . ?
C1_1 Fe2 C5_1 C11 55.0(7) . . . . ?
C1_1 Fe2 C5_1 C4_1 104.3(2) . . . . ?
C1_1 Fe2 C5_1 Fe3_1 88.8(9) . . . . ?
C1_1 Fe2 C36_1 C2 -147.8(9) . . . . ?
C1_1 Fe2 C36_1 C3 -95(2) . . . . ?
C1_1 Fe2 C36_1 C4 76(2) . . . . ?
C1_1 Fe2 C36_1 C5 121.2(11) . . . . ?
C1_1 Fe2 C36_1 C32_1 -179.2(14) . . . . ?
C1_1 Fe2 C36_1 C35_1 -75.4(11) . . . . ?
C1_1 Fe2 C36_1 Fe3_1 -82.1(13) . . . . ?
C1_1 Fe2 Fe3_1 C2 176.6(5) . . . . ?
C1_1 Fe2 Fe3_1 C3 132.0(6) . . . . ?
C1_1 Fe2 Fe3_1 C10 -60.0(10) . . . . ?
C1_1 Fe2 Fe3_1 C11 -9.8(14) . . . . ?
C1_1 Fe2 Fe3_1 C2_1 11.3(6) . . . . ?
C1_1 Fe2 Fe3_1 C5_1 -48.0(3) . . . . ?
C1_1 Fe2 Fe3_1 C32_1 175.4(10) . . . . ?
C1_1 Fe2 Fe3_1 C33_1 -167.8(4) . . . . ?
C1_1 Fe2 Fe3_1 C34_1 162.11(18) . . . . ?
C1_1 Fe2 Fe3_1 C36_1 128.0(8) . . . . ?
C1_1 C8 C9 Fe2 52.9(8) . . . . ?
C1_1 C8 C9 C10 -5.7(9) . . . . ?
C1_1 C8 C9 C4_1 -17.7(8) . . . . ?
C1_1 C8 C9 C5_1 -4.5(11) . . . . ?
C1_1 C8 C9 Fe3_1 29.8(6) . . . . ?
C1_1 C8 C5_1 Fe2 63.5(9) . . . . ?
C1_1 C8 C5_1 C7 -5.6(7) . . . . ?
C1_1 C8 C5_1 C9 175.3(12) . . . . ?
C1_1 C8 C5_1 C10 -8(3) . . . . ?
C1_1 C8 C5_1 C11 -6.3(11) . . . . ?
C1_1 C8 C5_1 C4_1 -36.6(17) . . . . ?
C1_1 C8 C5_1 Fe3_1 40.1(9) . . . . ?
C1_1 C8 C6_1 Fe2 -57.3(6) . . . . ?
C1_1 C8 C6_1 C7 10.3(9) . . . . ?
C1_1 C8 C6_1 C7_1 -178.61(9) . . . . ?
C1_1 C9 C10 Fe2 56.1(5) . . . . ?
C1_1 C9 C10 C11 -3.5(5) . . . . ?
C1_1 C9 C10 C3_1 -28.2(8) . . . . ?
C1_1 C9 C10 C5_1 -2(2) . . . . ?
C1_1 C9 C10 Fe3_1 54.0(6) . . . . ?
C1_1 C9 C4_1 Fe2 53.9(4) . . . . ?
C1_1 C9 C4_1 C11 7.0(9) . . . . ?
C1_1 C9 C4_1 C3_1 -3.4(8) . . . . ?
C1_1 C9 C4_1 C5_1 7.3(16) . . . . ?
C1_1 C9 C4_1 Fe3_1 53.3(3) . . . . ?
C1_1 C9 C5_1 Fe2 75.8(16) . . . . ?
C1_1 C9 C5_1 C7 -5.6(10) . . . . ?
C1_1 C9 C5_1 C8 -4.7(13) . . . . ?
C1_1 C9 C5_1 C10 177(3) . . . . ?
C1_1 C9 C5_1 C4_1 -167(3) . . . . ?
C1_1 C9 C5_1 Fe3_1 103(3) . . . . ?
C1_1 C10 C11 Fe2 55.8(6) . . . . ?
C1_1 C10 C11 C7 -4.2(6) . . . . ?
C1_1 C10 C11 C12 172.9(7) . . . . ?
C1_1 C10 C11 C2_1 -42(3) . . . . ?
C1_1 C10 C11 C3_1 -156.5(16) . . . . ?
C1_1 C10 C11 C4_1 -139(3) . . . . ?
C1_1 C10 C11 C5_1 -3.9(6) . . . . ?
C1_1 C10 C11 Fe3_1 89.1(9) . . . . ?
C1_1 C10 C3_1 C11 16.4(12) . . . . ?
C1_1 C10 C3_1 C12 63(2) . . . . ?
C1_1 C10 C3_1 C2_1 6.1(4) . . . . ?
C1_1 C10 C3_1 C4_1 -142(3) . . . . ?
C1_1 C10 C3_1 Fe3_1 67.3(4) . . . . ?
C1_1 C10 C5_1 Fe2 -64.1(5) . . . . ?
C1_1 C10 C5_1 C7 4.2(5) . . . . ?
C1_1 C10 C5_1 C8 6(3) . . . . ?
C1_1 C10 C5_1 C9 -178(3) . . . . ?
C1_1 C10 C5_1 C11 3.9(6) . . . . ?
C1_1 C10 C5_1 C4_1 95(5) . . . . ?
C1_1 C10 C5_1 Fe3_1 -51.4(10) . . . . ?
C1_1 C10 Fe3_1 Fe2 57.0(10) . . . . ?
C1_1 C10 Fe3_1 C2 134.5(9) . . . . ?
C1_1 C10 Fe3_1 C3 103(3) . . . . ?
C1_1 C10 Fe3_1 C11 -49.9(7) . . . . ?
C1_1 C10 Fe3_1 C2_1 -43.6(2) . . . . ?
C1_1 C10 Fe3_1 C5_1 36.2(10) . . . . ?
C1_1 C10 Fe3_1 C32_1 107.3(4) . . . . ?
C1_1 C10 Fe3_1 C33_1 151.2(2) . . . . ?
C1_1 C10 Fe3_1 C34_1 -168.5(2) . . . . ?
C1_1 C10 Fe3_1 C36_1 72.0(15) . . . . ?
C1_1 C11 C12 C2_1 -23.8(9) . . . . ?
C1_1 C11 C12 C3_1 -152(2) . . . . ?
C1_1 C11 C12 Fe3_1 95.6(12) . . . . ?
C1_1 C11 C2_1 Fe2 46.2(6) . . . . ?
C1_1 C11 C2_1 C7 0.1(12) . . . . ?
C1_1 C11 C2_1 C12 165.5(4) . . . . ?
C1_1 C11 C2_1 C3_1 -154.6(19) . . . . ?
C1_1 C11 C2_1 Fe3_1 80.6(16) . . . . ?
C1_1 C11 C3_1 C10 -74(5) . . . . ?
C1_1 C11 C3_1 C12 138(4) . . . . ?
C1_1 C11 C3_1 C2_1 88(4) . . . . ?
C1_1 C11 C3_1 C4_1 -68(4) . . . . ?
C1_1 C11 C3_1 Fe3_1 -142(6) . . . . ?
C1_1 C11 C4_1 Fe2 -56.3(7) . . . . ?
C1_1 C11 C4_1 C9 -9.6(12) . . . . ?
C1_1 C11 C4_1 C3_1 156.7(16) . . . . ?
C1_1 C11 C4_1 C5_1 -9.7(6) . . . . ?
C1_1 C11 C4_1 Fe3_1 -88.0(10) . . . . ?
C1_1 C11 C5_1 Fe2 -73.5(6) . . . . ?
C1_1 C11 C5_1 C7 5.1(7) . . . . ?
C1_1 C11 C5_1 C8 5.8(10) . . . . ?
C1_1 C11 C5_1 C10 -175.2(7) . . . . ?
C1_1 C11 C5_1 C4_1 168.3(8) . . . . ?
C1_1 C11 C5_1 Fe3_1 -98.0(8) . . . . ?
C1_1 C11 Fe3_1 Fe2 12.5(17) . . . . ?
C1_1 C11 Fe3_1 C3 -77(2) . . . . ?
C1_1 C11 Fe3_1 C10 90.4(9) . . . . ?
C1_1 C11 Fe3_1 C2_1 -72.8(19) . . . . ?
C1_1 C11 Fe3_1 C5_1 52.8(7) . . . . ?
C1_1 C11 Fe3_1 C32_1 24(3) . . . . ?
C1_1 C11 Fe3_1 C33_1 138.2(10) . . . . ?
C1_1 C11 Fe3_1 C34_1 -158.4(3) . . . . ?
C1_1 C11 Fe3_1 C36_1 -51.7(16) . . . . ?
C1_1 C2_1 C3_1 C10 -8.7(6) . . . . ?
C1_1 C2_1 C3_1 C11 -25(2) . . . . ?
C1_1 C2_1 C3_1 C12 -147.1(11) . . . . ?
C1_1 C2_1 C3_1 C4_1 0.2 . . . . ?
C1_1 C2_1 C3_1 Fe3_1 -58.9 . . . . ?
C2_1 C7 C8 Fe2 73.1(14) . . . . ?
C2_1 C7 C8 C9 14.6(15) . . . . ?
C2_1 C7 C8 C1_1 39(3) . . . . ?
C2_1 C7 C8 C5_1 15.0(13) . . . . ?
C2_1 C7 C8 C6_1 172(2) . . . . ?
C2_1 C7 C11 Fe2 134.8(16) . . . . ?
C2_1 C7 C11 C10 -165.8(17) . . . . ?
C2_1 C7 C11 C12 17.2(16) . . . . ?
C2_1 C7 C11 C1_1 -180(4) . . . . ?
C2_1 C7 C11 C3_1 -59(2) . . . . ?
C2_1 C7 C11 C4_1 -151.1(19) . . . . ?
C2_1 C7 C11 C5_1 -166.0(19) . . . . ?
C2_1 C7 C11 Fe3_1 120(2) . . . . ?
C2_1 C7 C5_1 Fe2 91.5(10) . . . . ?
C2_1 C7 C5_1 C8 -170.8(9) . . . . ?
C2_1 C7 C5_1 C9 -170(2) . . . . ?
C2_1 C7 C5_1 C10 8.0(16) . . . . ?
C2_1 C7 C5_1 C11 8.3(11) . . . . ?
C2_1 C7 C5_1 C1_1 142(7) . . . . ?
C2_1 C7 C5_1 C4_1 -6.3(10) . . . . ?
C2_1 C7 C5_1 Fe3_1 56.8(8) . . . . ?
C2_1 C7 C6_1 Fe2 -98(3) . . . . ?
C2_1 C7 C6_1 C8 -167(3) . . . . ?
C2_1 C7 C6_1 C1_1 -142(5) . . . . ?
C2_1 C7 C6_1 C7_1 43(6) . . . . ?
C2_1 C11 C12 C3_1 -128(2) . . . . ?
C2_1 C11 C12 Fe3_1 119.4(17) . . . . ?
C2_1 C11 C1_1 Fe2 -128.4(10) . . . . ?
C2_1 C11 C1_1 C8 153.4(14) . . . . ?
C2_1 C11 C1_1 C9 163.2(10) . . . . ?
C2_1 C11 C1_1 C10 166.4(13) . . . . ?
C2_1 C11 C1_1 C5_1 163.6(12) . . . . ?
C2_1 C11 C1_1 C6_1 -42(2) . . . . ?
C2_1 C11 C1_1 Fe3_1 -120.7(16) . . . . ?
C2_1 C11 C3_1 C10 -161.4(18) . . . . ?
C2_1 C11 C3_1 C12 50(2) . . . . ?
C2_1 C11 C3_1 C4_1 -155.4(19) . . . . ?
C2_1 C11 C3_1 Fe3_1 130(3) . . . . ?
C2_1 C11 C4_1 Fe2 -141(5) . . . . ?
C2_1 C11 C4_1 C9 -94(5) . . . . ?
C2_1 C11 C4_1 C3_1 72(4) . . . . ?
C2_1 C11 C4_1 C5_1 -94(5) . . . . ?
C2_1 C11 C4_1 Fe3_1 -173(6) . . . . ?
C2_1 C11 C5_1 Fe2 -93.5(18) . . . . ?
C2_1 C11 C5_1 C7 -14.8(19) . . . . ?
C2_1 C11 C5_1 C8 -14(2) . . . . ?
C2_1 C11 C5_1 C10 164.8(17) . . . . ?
C2_1 C11 C5_1 C1_1 -20.0(14) . . . . ?
C2_1 C11 C5_1 C4_1 148(2) . . . . ?
C2_1 C11 C5_1 Fe3_1 -118(2) . . . . ?
C2_1 C11 Fe3_1 Fe2 85(2) . . . . ?
C2_1 C11 Fe3_1 C3 -4(4) . . . . ?
C2_1 C11 Fe3_1 C10 163.2(19) . . . . ?
C2_1 C11 Fe3_1 C1_1 72.8(19) . . . . ?
C2_1 C11 Fe3_1 C5_1 126(2) . . . . ?
C2_1 C11 Fe3_1 C32_1 97(3) . . . . ?
C2_1 C11 Fe3_1 C33_1 -149.0(10) . . . . ?
C2_1 C11 Fe3_1 C34_1 -86(2) . . . . ?
C2_1 C11 Fe3_1 C36_1 21(3) . . . . ?
C2_1 C12 C3_1 C10 -68(2) . . . . ?
C2_1 C12 C3_1 C11 -28.6(13) . . . . ?
C2_1 C12 C3_1 C4_1 -82(2) . . . . ?
C2_1 C12 C3_1 Fe3_1 -71.8(4) . . . . ?
C2_1 C1_1 C5_1 Fe2 94.6(6) . . . . ?
C2_1 C1_1 C5_1 C7 -33(6) . . . . ?
C2_1 C1_1 C5_1 C8 -162.2(10) . . . . ?
C2_1 C1_1 C5_1 C9 -169(2) . . . . ?
C2_1 C1_1 C5_1 C10 13.9(10) . . . . ?
C2_1 C1_1 C5_1 C11 9.8(7) . . . . ?
C2_1 C1_1 C5_1 C4_1 -0.6 . . . . ?
C2_1 C1_1 C5_1 Fe3_1 59.6 . . . . ?
C2_1 C1_1 C6_1 Fe2 -111.4(5) . . . . ?
C2_1 C1_1 C6_1 C7 14(3) . . . . ?
C2_1 C1_1 C6_1 C8 163.1(9) . . . . ?
C2_1 C3_1 C4_1 Fe2 -40.8(3) . . . . ?
C2_1 C3_1 C4_1 C9 2.7(7) . . . . ?
C2_1 C3_1 C4_1 C11 -14.3(10) . . . . ?
C2_1 C3_1 C4_1 C5_1 -0.6 . . . . ?
C2_1 C3_1 C4_1 Fe3_1 -58.9 . . . . ?
C3_1 C10 C11 Fe2 -147.8(12) . . . . ?
C3_1 C10 C11 C7 152.3(13) . . . . ?
C3_1 C10 C11 C12 -30.6(12) . . . . ?
C3_1 C10 C11 C1_1 156.5(16) . . . . ?
C3_1 C10 C11 C2_1 114(4) . . . . ?
C3_1 C10 C11 C4_1 17.8(18) . . . . ?
C3_1 C10 C11 C5_1 152.6(17) . . . . ?
C3_1 C10 C11 Fe3_1 -114.4(16) . . . . ?
C3_1 C10 C5_1 Fe2 -86.2(12) . . . . ?
C3_1 C10 C5_1 C7 -17.9(16) . . . . ?
C3_1 C10 C5_1 C8 -16(4) . . . . ?
C3_1 C10 C5_1 C9 160.1(18) . . . . ?
C3_1 C10 C5_1 C11 -18.2(11) . . . . ?
C3_1 C10 C5_1 C1_1 -22.1(13) . . . . ?
C3_1 C10 C5_1 C4_1 73(5) . . . . ?
C3_1 C10 C5_1 Fe3_1 -73.5(12) . . . . ?
C3_1 C10 Fe3_1 Fe2 140.8(7) . . . . ?
C3_1 C10 Fe3_1 C2 -141.7(8) . . . . ?
C3_1 C10 Fe3_1 C3 -173(3) . . . . ?
C3_1 C10 Fe3_1 C11 34.0(10) . . . . ?
C3_1 C10 Fe3_1 C1_1 83.8(7) . . . . ?
C3_1 C10 Fe3_1 C2_1 40.2(4) . . . . ?
C3_1 C10 Fe3_1 C5_1 120.0(16) . . . . ?
C3_1 C10 Fe3_1 C32_1 -168.9(3) . . . . ?
C3_1 C10 Fe3_1 C33_1 -125.0(5) . . . . ?
C3_1 C10 Fe3_1 C34_1 -84.7(9) . . . . ?
C3_1 C10 Fe3_1 C36_1 155.8(8) . . . . ?
C3_1 C11 C12 C2_1 128(2) . . . . ?
C3_1 C11 C12 Fe3_1 -112.3(18) . . . . ?
C3_1 C11 C1_1 Fe2 137(4) . . . . ?
C3_1 C11 C1_1 C8 59(6) . . . . ?
C3_1 C11 C1_1 C9 69(5) . . . . ?
C3_1 C11 C1_1 C10 72(5) . . . . ?
C3_1 C11 C1_1 C2_1 -94(4) . . . . ?
C3_1 C11 C1_1 C5_1 69(5) . . . . ?
C3_1 C11 C1_1 C6_1 -136(4) . . . . ?
C3_1 C11 C1_1 Fe3_1 145(5) . . . . ?
C3_1 C11 C2_1 Fe2 -159(2) . . . . ?
C3_1 C11 C2_1 C7 154.7(11) . . . . ?
C3_1 C11 C2_1 C12 -40(2) . . . . ?
C3_1 C11 C2_1 C1_1 154.6(19) . . . . ?
C3_1 C11 C2_1 Fe3_1 -125(3) . . . . ?
C3_1 C11 C4_1 Fe2 147.0(10) . . . . ?
C3_1 C11 C4_1 C9 -166.3(8) . . . . ?
C3_1 C11 C4_1 C5_1 -166.4(10) . . . . ?
C3_1 C11 C4_1 Fe3_1 115.3(14) . . . . ?
C3_1 C11 C5_1 Fe2 131.9(12) . . . . ?
C3_1 C11 C5_1 C7 -149.5(14) . . . . ?
C3_1 C11 C5_1 C8 -148.8(12) . . . . ?
C3_1 C11 C5_1 C10 30(2) . . . . ?
C3_1 C11 C5_1 C1_1 -154.6(17) . . . . ?
C3_1 C11 C5_1 C4_1 13.7(10) . . . . ?
C3_1 C11 C5_1 Fe3_1 107.4(17) . . . . ?
C3_1 C11 Fe3_1 Fe2 -152.8(11) . . . . ?
C3_1 C11 Fe3_1 C3 117.5(18) . . . . ?
C3_1 C11 Fe3_1 C10 -74.9(18) . . . . ?
C3_1 C11 Fe3_1 C1_1 -165(3) . . . . ?
C3_1 C11 Fe3_1 C2_1 122(3) . . . . ?
C3_1 C11 Fe3_1 C5_1 -112.4(19) . . . . ?
C3_1 C11 Fe3_1 C32_1 -141.2(11) . . . . ?
C3_1 C11 Fe3_1 C33_1 -27(3) . . . . ?
C3_1 C11 Fe3_1 C34_1 36(2) . . . . ?
C3_1 C11 Fe3_1 C36_1 143.1(10) . . . . ?
C3_1 C12 C2_1 Fe2 77.2(9) . . . . ?
C3_1 C12 C2_1 C7 73(5) . . . . ?
C3_1 C12 C2_1 C11 34.9(15) . . . . ?
C3_1 C12 C2_1 C1_1 57.2(17) . . . . ?
C3_1 C12 C2_1 Fe3_1 76.0(7) . . . . ?
C3_1 C4_1 C5_1 Fe2 -67.3(5) . . . . ?
C3_1 C4_1 C5_1 C7 3.7(5) . . . . ?
C3_1 C4_1 C5_1 C8 27.7(14) . . . . ?
C3_1 C4_1 C5_1 C9 171(2) . . . . ?
C3_1 C4_1 C5_1 C10 -89(5) . . . . ?
C3_1 C4_1 C5_1 C11 -8.9(6) . . . . ?
C3_1 C4_1 C5_1 C1_1 0.7 . . . . ?
C3_1 C4_1 C5_1 Fe3_1 -58.5 . . . . ?
C4_1 C9 C10 Fe2 169(4) . . . . ?
C4_1 C9 C10 C11 110(4) . . . . ?
C4_1 C9 C10 C1_1 113(4) . . . . ?
C4_1 C9 C10 C3_1 85(4) . . . . ?
C4_1 C9 C10 C5_1 112(5) . . . . ?
C4_1 C9 C10 Fe3_1 167(4) . . . . ?
C4_1 C9 C1_1 Fe2 -87.0(6) . . . . ?
C4_1 C9 C1_1 C8 163.2(8) . . . . ?
C4_1 C9 C1_1 C10 -11.1(6) . . . . ?
C4_1 C9 C1_1 C11 -7.7(9) . . . . ?
C4_1 C9 C1_1 C2_1 3.4(8) . . . . ?
C4_1 C9 C1_1 C5_1 -9.2(18) . . . . ?
C4_1 C9 C1_1 C6_1 -178.0(3) . . . . ?
C4_1 C9 C1_1 Fe3_1 -54.8(4) . . . . ?
C4_1 C9 C5_1 Fe2 -117(2) . . . . ?
C4_1 C9 C5_1 C7 161(3) . . . . ?
C4_1 C9 C5_1 C8 162.4(14) . . . . ?
C4_1 C9 C5_1 C10 -15.8(11) . . . . ?
C4_1 C9 C5_1 C1_1 167(3) . . . . ?
C4_1 C9 C5_1 Fe3_1 -90(3) . . . . ?
C4_1 C11 C12 C2_1 153.4(17) . . . . ?
C4_1 C11 C12 C3_1 25.1(9) . . . . ?
C4_1 C11 C12 Fe3_1 -87.1(10) . . . . ?
C4_1 C11 C1_1 Fe2 77.4(9) . . . . ?
C4_1 C11 C1_1 C8 -1(2) . . . . ?
C4_1 C11 C1_1 C9 9.0(11) . . . . ?
C4_1 C11 C1_1 C10 12.2(8) . . . . ?
C4_1 C11 C1_1 C2_1 -154.2(17) . . . . ?
C4_1 C11 C1_1 C5_1 9.3(6) . . . . ?
C4_1 C11 C1_1 C6_1 164.0(10) . . . . ?
C4_1 C11 C1_1 Fe3_1 85.0(10) . . . . ?
C4_1 C11 C2_1 Fe2 137(5) . . . . ?
C4_1 C11 C2_1 C7 91(5) . . . . ?
C4_1 C11 C2_1 C12 -103(5) . . . . ?
C4_1 C11 C2_1 C1_1 91(5) . . . . ?
C4_1 C11 C2_1 C3_1 -63(4) . . . . ?
C4_1 C11 C2_1 Fe3_1 172(6) . . . . ?
C4_1 C11 C3_1 C10 -6.0(6) . . . . ?
C4_1 C11 C3_1 C12 -154.6(8) . . . . ?
C4_1 C11 C3_1 C2_1 155.4(19) . . . . ?
C4_1 C11 C3_1 Fe3_1 -74.4(13) . . . . ?
C4_1 C11 C5_1 Fe2 118.2(4) . . . . ?
C4_1 C11 C5_1 C7 -163.2(5) . . . . ?
C4_1 C11 C5_1 C8 -162.5(6) . . . . ?
C4_1 C11 C5_1 C10 16.5(11) . . . . ?
C4_1 C11 C5_1 C1_1 -168.3(8) . . . . ?
C4_1 C11 C5_1 Fe3_1 93.8(8) . . . . ?
C4_1 C11 Fe3_1 Fe2 -91.3(11) . . . . ?
C4_1 C11 Fe3_1 C3 179.0(12) . . . . ?
C4_1 C11 Fe3_1 C10 -13.3(10) . . . . ?
C4_1 C11 Fe3_1 C1_1 -103.7(13) . . . . ?
C4_1 C11 Fe3_1 C2_1 -177(3) . . . . ?
C4_1 C11 Fe3_1 C5_1 -50.9(6) . . . . ?
C4_1 C11 Fe3_1 C32_1 -80(2) . . . . ?
C4_1 C11 Fe3_1 C33_1 34(2) . . . . ?
C4_1 C11 Fe3_1 C34_1 97.9(10) . . . . ?
C4_1 C11 Fe3_1 C36_1 -155.4(4) . . . . ?
C5_1 Fe2 C1_1 C8 58.8(13) . . . . ?
C5_1 Fe2 C1_1 C9 14.1(7) . . . . ?
C5_1 Fe2 C1_1 C10 -32.5(7) . . . . ?
C5_1 Fe2 C1_1 C11 -78.5(9) . . . . ?
C5_1 Fe2 C1_1 C2_1 -105.6(2) . . . . ?
C5_1 Fe2 C1_1 C6_1 123.6(2) . . . . ?
C5_1 Fe2 C1_1 Fe3_1 -89.1(8) . . . . ?
C5_1 Fe2 C32_1 C2 85(2) . . . . ?
C5_1 Fe2 C32_1 C3 146.1(12) . . . . ?
C5_1 Fe2 C32_1 C4 -163.6(12) . . . . ?
C5_1 Fe2 C32_1 C5 -114.2(13) . . . . ?
C5_1 Fe2 C32_1 C6 -49(3) . . . . ?
C5_1 Fe2 C32_1 C31_1 -65.9(15) . . . . ?
C5_1 Fe2 C32_1 C33_1 63.1(15) . . . . ?
C5_1 Fe2 C32_1 C36_1 168.4(16) . . . . ?
C5_1 Fe2 C32_1 Fe3_1 87.7(15) . . . . ?
C5_1 Fe2 Fe3_1 C2 -135.4(6) . . . . ?
C5_1 Fe2 Fe3_1 C3 -180.0(6) . . . . ?
C5_1 Fe2 Fe3_1 C10 -12.0(11) . . . . ?
C5_1 Fe2 Fe3_1 C11 38.2(13) . . . . ?
C5_1 Fe2 Fe3_1 C1_1 48.0(3) . . . . ?
C5_1 Fe2 Fe3_1 C2_1 59.4(6) . . . . ?
C5_1 Fe2 Fe3_1 C32_1 -136.6(10) . . . . ?
C5_1 Fe2 Fe3_1 C33_1 -119.7(4) . . . . ?
C5_1 Fe2 Fe3_1 C34_1 -149.8(2) . . . . ?
C5_1 Fe2 Fe3_1 C36_1 176.0(9) . . . . ?
C5_1 C7 C8 Fe2 58.1(6) . . . . ?
C5_1 C7 C8 C9 -0.4(7) . . . . ?
C5_1 C7 C8 C1_1 24(4) . . . . ?
C5_1 C7 C8 C6_1 157.0(13) . . . . ?
C5_1 C7 C11 Fe2 -59.2(5) . . . . ?
C5_1 C7 C11 C10 0.2(6) . . . . ?
C5_1 C7 C11 C12 -176.9(6) . . . . ?
C5_1 C7 C11 C1_1 -14(2) . . . . ?
C5_1 C7 C11 C2_1 166.0(19) . . . . ?
C5_1 C7 C11 C3_1 107(3) . . . . ?
C5_1 C7 C11 C4_1 14.9(4) . . . . ?
C5_1 C7 C11 Fe3_1 -74.2(8) . . . . ?
C5_1 C7 C2_1 Fe2 -54.2(5) . . . . ?
C5_1 C7 C2_1 C11 -12.5(17) . . . . ?
C5_1 C7 C2_1 C12 -49(5) . . . . ?
C5_1 C7 C2_1 C1_1 -12(2) . . . . ?
C5_1 C7 C2_1 C3_1 6.8(11) . . . . ?
C5_1 C7 C2_1 Fe3_1 -52.1(5) . . . . ?
C5_1 C7 C6_1 Fe2 52.1(6) . . . . ?
C5_1 C7 C6_1 C8 -16.7(9) . . . . ?
C5_1 C7 C6_1 C1_1 8.4(17) . . . . ?
C5_1 C7 C6_1 C7_1 -167(3) . . . . ?
C5_1 C8 C9 Fe2 57.4(16) . . . . ?
C5_1 C8 C9 C10 -1.2(15) . . . . ?
C5_1 C8 C9 C1_1 4.5(11) . . . . ?
C5_1 C8 C9 C4_1 -13.2(11) . . . . ?
C5_1 C8 C9 Fe3_1 34.4(13) . . . . ?
C5_1 C8 C1_1 Fe2 -63.1(8) . . . . ?
C5_1 C8 C1_1 C9 -2.0(5) . . . . ?
C5_1 C8 C1_1 C10 1.9(8) . . . . ?
C5_1 C8 C1_1 C11 11(2) . . . . ?
C5_1 C8 C1_1 C2_1 63(3) . . . . ?
C5_1 C8 C1_1 C6_1 -162.6(8) . . . . ?
C5_1 C8 C1_1 Fe3_1 -44.4(9) . . . . ?
C5_1 C8 C6_1 Fe2 -32(2) . . . . ?
C5_1 C8 C6_1 C7 35(2) . . . . ?
C5_1 C8 C6_1 C1_1 24.9(15) . . . . ?
C5_1 C8 C6_1 C7_1 -153.7(16) . . . . ?
C5_1 C9 C10 Fe2 58(2) . . . . ?
C5_1 C9 C10 C11 -2(2) . . . . ?
C5_1 C9 C10 C1_1 2(2) . . . . ?
C5_1 C9 C10 C3_1 -27(2) . . . . ?
C5_1 C9 C10 Fe3_1 56(2) . . . . ?
C5_1 C9 C1_1 Fe2 -78(2) . . . . ?
C5_1 C9 C1_1 C8 172(2) . . . . ?
C5_1 C9 C1_1 C10 -2(2) . . . . ?
C5_1 C9 C1_1 C11 1(3) . . . . ?
C5_1 C9 C1_1 C2_1 13(3) . . . . ?
C5_1 C9 C1_1 C6_1 -169(2) . . . . ?
C5_1 C9 C1_1 Fe3_1 -46(2) . . . . ?
C5_1 C9 C4_1 Fe2 46.6(18) . . . . ?
C5_1 C9 C4_1 C11 0(2) . . . . ?
C5_1 C9 C4_1 C3_1 -11(2) . . . . ?
C5_1 C9 C4_1 Fe3_1 46.0(19) . . . . ?
C5_1 C10 C11 Fe2 59.6(8) . . . . ?
C5_1 C10 C11 C7 -0.3(9) . . . . ?
C5_1 C10 C11 C12 176.8(8) . . . . ?
C5_1 C10 C11 C1_1 3.9(6) . . . . ?
C5_1 C10 C11 C2_1 -39(4) . . . . ?
C5_1 C10 C11 C3_1 -152.6(17) . . . . ?
C5_1 C10 C11 C4_1 -135(3) . . . . ?
C5_1 C10 C11 Fe3_1 93.0(11) . . . . ?
C5_1 C10 C3_1 C11 31.7(19) . . . . ?
C5_1 C10 C3_1 C12 79(3) . . . . ?
C5_1 C10 C3_1 C2_1 21.3(13) . . . . ?
C5_1 C10 C3_1 C4_1 -127(3) . . . . ?
C5_1 C10 C3_1 Fe3_1 82.5(12) . . . . ?
C5_1 C10 Fe3_1 Fe2 20.9(19) . . . . ?
C5_1 C10 Fe3_1 C2 98.3(14) . . . . ?
C5_1 C10 Fe3_1 C3 67(4) . . . . ?
C5_1 C10 Fe3_1 C11 -86.0(14) . . . . ?
C5_1 C10 Fe3_1 C1_1 -36.2(10) . . . . ?
C5_1 C10 Fe3_1 C2_1 -79.8(12) . . . . ?
C5_1 C10 Fe3_1 C32_1 71.1(14) . . . . ?
C5_1 C10 Fe3_1 C33_1 115.0(12) . . . . ?
C5_1 C10 Fe3_1 C34_1 155.3(7) . . . . ?
C5_1 C10 Fe3_1 C36_1 36(2) . . . . ?
C5_1 C11 C12 C2_1 175(3) . . . . ?
C5_1 C11 C12 C3_1 46.2(18) . . . . ?
C5_1 C11 C12 Fe3_1 -66.1(16) . . . . ?
C5_1 C11 C1_1 Fe2 68.0(5) . . . . ?
C5_1 C11 C1_1 C8 -10.2(18) . . . . ?
C5_1 C11 C1_1 C9 -0.4(6) . . . . ?
C5_1 C11 C1_1 C10 2.9(5) . . . . ?
C5_1 C11 C1_1 C2_1 -163.6(12) . . . . ?
C5_1 C11 C1_1 C6_1 154.7(15) . . . . ?
C5_1 C11 C1_1 Fe3_1 75.7(8) . . . . ?
C5_1 C11 C2_1 Fe2 62.6(13) . . . . ?
C5_1 C11 C2_1 C7 17(2) . . . . ?
C5_1 C11 C2_1 C12 -178.0(10) . . . . ?
C5_1 C11 C2_1 C1_1 16.5(11) . . . . ?
C5_1 C11 C2_1 C3_1 -138(3) . . . . ?
C5_1 C11 C2_1 Fe3_1 97(2) . . . . ?
C5_1 C11 C3_1 C10 -17.6(12) . . . . ?
C5_1 C11 C3_1 C12 -166.2(5) . . . . ?
C5_1 C11 C3_1 C2_1 144(3) . . . . ?
C5_1 C11 C3_1 C4_1 -11.6(8) . . . . ?
C5_1 C11 C3_1 Fe3_1 -86.1(16) . . . . ?
C5_1 C11 C4_1 Fe2 -46.6(3) . . . . ?
C5_1 C11 C4_1 C9 0.1(7) . . . . ?
C5_1 C11 C4_1 C3_1 166.4(10) . . . . ?
C5_1 C11 C4_1 Fe3_1 -78.4(7) . . . . ?
C5_1 C11 Fe3_1 Fe2 -40.3(13) . . . . ?
C5_1 C11 Fe3_1 C3 -130.1(15) . . . . ?
C5_1 C11 Fe3_1 C10 37.6(7) . . . . ?
C5_1 C11 Fe3_1 C1_1 -52.8(7) . . . . ?
C5_1 C11 Fe3_1 C2_1 -126(2) . . . . ?
C5_1 C11 Fe3_1 C32_1 -29(2) . . . . ?
C5_1 C11 Fe3_1 C33_1 85.4(17) . . . . ?
C5_1 C11 Fe3_1 C34_1 148.8(4) . . . . ?
C5_1 C11 Fe3_1 C36_1 -104.5(9) . . . . ?
C5_1 C1_1 C2_1 Fe2 -68.6(5) . . . . ?
C5_1 C1_1 C2_1 C7 163(3) . . . . ?
C5_1 C1_1 C2_1 C11 -16.8(12) . . . . ?
C5_1 C1_1 C2_1 C12 -39.7(15) . . . . ?
C5_1 C1_1 C2_1 C3_1 0.2 . . . . ?
C5_1 C1_1 C2_1 Fe3_1 -59.3 . . . . ?
C5_1 C1_1 C6_1 Fe2 67.1(5) . . . . ?
C5_1 C1_1 C6_1 C7 -167(3) . . . . ?
C5_1 C1_1 C6_1 C8 -18.5(9) . . . . ?
C6_1 C7 C8 Fe2 -98.9(8) . . . . ?
C6_1 C7 C8 C9 -157.4(9) . . . . ?
C6_1 C7 C8 C1_1 -133(5) . . . . ?
C6_1 C7 C8 C5_1 -157.0(13) . . . . ?
C6_1 C7 C11 Fe2 -7(3) . . . . ?
C6_1 C7 C11 C10 53(3) . . . . ?
C6_1 C7 C11 C12 -124(3) . . . . ?
C6_1 C7 C11 C1_1 38.8(18) . . . . ?
C6_1 C7 C11 C2_1 -141(4) . . . . ?
C6_1 C7 C11 C3_1 159(5) . . . . ?
C6_1 C7 C11 C4_1 68(3) . . . . ?
C6_1 C7 C11 C5_1 53(3) . . . . ?
C6_1 C7 C11 Fe3_1 -22(2) . . . . ?
C6_1 C7 C2_1 Fe2 97(3) . . . . ?
C6_1 C7 C2_1 C11 138(3) . . . . ?
C6_1 C7 C2_1 C12 102(5) . . . . ?
C6_1 C7 C2_1 C1_1 139(6) . . . . ?
C6_1 C7 C2_1 C3_1 158(3) . . . . ?
C6_1 C7 C2_1 Fe3_1 99(3) . . . . ?
C6_1 C7 C5_1 Fe2 -77.7(10) . . . . ?
C6_1 C7 C5_1 C8 20.0(11) . . . . ?
C6_1 C7 C5_1 C9 21(3) . . . . ?
C6_1 C7 C5_1 C10 -161.2(9) . . . . ?
C6_1 C7 C5_1 C11 -160.9(8) . . . . ?
C6_1 C7 C5_1 C1_1 -27(6) . . . . ?
C6_1 C7 C5_1 C4_1 -175.4(7) . . . . ?
C6_1 C7 C5_1 Fe3_1 -112.3(9) . . . . ?
C6_1 C8 C9 Fe2 3(2) . . . . ?
C6_1 C8 C9 C10 -56(2) . . . . ?
C6_1 C8 C9 C1_1 -50(2) . . . . ?
C6_1 C8 C9 C4_1 -68(2) . . . . ?
C6_1 C8 C9 C5_1 -55(2) . . . . ?
C6_1 C8 C9 Fe3_1 -20(2) . . . . ?
C6_1 C8 C1_1 Fe2 99.6(6) . . . . ?
C6_1 C8 C1_1 C9 160.7(7) . . . . ?
C6_1 C8 C1_1 C10 164.5(3) . . . . ?
C6_1 C8 C1_1 C11 173.8(13) . . . . ?
C6_1 C8 C1_1 C2_1 -135(3) . . . . ?
C6_1 C8 C1_1 C5_1 162.6(8) . . . . ?
C6_1 C8 C1_1 Fe3_1 118.2(6) . . . . ?
C6_1 C8 C5_1 Fe2 39(2) . . . . ?
C6_1 C8 C5_1 C7 -30(2) . . . . ?
C6_1 C8 C5_1 C9 150.8(13) . . . . ?
C6_1 C8 C5_1 C10 -33(5) . . . . ?
C6_1 C8 C5_1 C11 -31(2) . . . . ?
C6_1 C8 C5_1 C1_1 -24.4(15) . . . . ?
C6_1 C8 C5_1 C4_1 -61(3) . . . . ?
C6_1 C8 C5_1 Fe3_1 16(2) . . . . ?
C6_1 C1_1 C2_1 Fe2 110.0(5) . . . . ?
C6_1 C1_1 C2_1 C7 -18(3) . . . . ?
C6_1 C1_1 C2_1 C11 161.8(12) . . . . ?
C6_1 C1_1 C2_1 C12 138.9(15) . . . . ?
C6_1 C1_1 C2_1 C3_1 178.8 . . . . ?
C6_1 C1_1 C2_1 Fe3_1 119.3 . . . . ?
C6_1 C1_1 C5_1 Fe2 -84.1(6) . . . . ?
C6_1 C1_1 C5_1 C7 148(6) . . . . ?
C6_1 C1_1 C5_1 C8 19.1(10) . . . . ?
C6_1 C1_1 C5_1 C9 13(2) . . . . ?
C6_1 C1_1 C5_1 C10 -164.7(10) . . . . ?
C6_1 C1_1 C5_1 C11 -168.9(7) . . . . ?
C6_1 C1_1 C5_1 C4_1 -179.2 . . . . ?
C6_1 C1_1 C5_1 Fe3_1 -119.1 . . . . ?
C7_1 C8_1 C9_1 C10_1 -175.3 . . . . ?
C7_1 C8_1 C9_1 Fe1_1 125.5 . . . . ?
C7_1 C8_1 C12_1 C11_1 174.8 . . . . ?
C7_1 C8_1 C12_1 Fe1_1 -125.8 . . . . ?
C8_1 C9_1 C10_1 C11_1 0.4 . . . . ?
C8_1 C9_1 C10_1 Fe1_1 -59.3 . . . . ?
C9_1 C8_1 C12_1 C11_1 -0.7 . . . . ?
C9_1 C8_1 C12_1 Fe1_1 58.8 . . . . ?
C9_1 C10_1 C11_1 C12_1 -0.8 . . . . ?
C9_1 C10_1 C11_1 Fe1_1 -59.7 . . . . ?
C10_1 C11_1 C12_1 C8_1 0.9 . . . . ?
C10_1 C11_1 C12_1 Fe1_1 -58.7 . . . . ?
C12_1 C8_1 C9_1 C10_1 0.2 . . . . ?
C12_1 C8_1 C9_1 Fe1_1 -58.9 . . . . ?
C13_1 C14_1 C15_1 C16_1 -0.4 . . . . ?
C13_1 C14_1 C15_1 Fe1_1 -59.4 . . . . ?
C14_1 C13_1 C17_1 C16_1 -0.7 . . . . ?
C14_1 C13_1 C17_1 Fe1_1 58.5 . . . . ?
C14_1 C15_1 C16_1 C17_1 0.0 . . . . ?
C14_1 C15_1 C16_1 Fe1_1 -59.3 . . . . ?
C15_1 C16_1 C17_1 C13_1 0.4 . . . . ?
C15_1 C16_1 C17_1 Fe1_1 -59.1 . . . . ?
C17_1 C13_1 C14_1 C15_1 0.6 . . . . ?
C17_1 C13_1 C14_1 Fe1_1 -58.6 . . . . ?
C18_1 C13_1 C14_1 C15_1 -178.2 . . . . ?
C18_1 C13_1 C14_1 Fe1_1 122.6 . . . . ?
C18_1 C13_1 C17_1 C16_1 178.1 . . . . ?
C18_1 C13_1 C17_1 Fe1_1 -122.7 . . . . ?
C19_1 C20_1 C21_1 C22_1 178.8 . . . . ?
C19_1 C20_1 C21_1 Fe2_1 118.8 . . . . ?
C19_1 C20_1 C24_1 C23_1 -178.3 . . . . ?
C19_1 C20_1 C24_1 Fe2_1 -118.5 . . . . ?
C20_1 C21_1 C22_1 C23_1 -0.9 . . . . ?
C20_1 C21_1 C22_1 Fe2_1 -59.1 . . . . ?
C21_1 C20_1 C24_1 C23_1 -0.1 . . . . ?
C21_1 C20_1 C24_1 Fe2_1 59.7 . . . . ?
C21_1 C22_1 C23_1 C24_1 0.8 . . . . ?
C21_1 C22_1 C23_1 Fe2_1 -58.1 . . . . ?
C22_1 C23_1 C24_1 C20_1 -0.5 . . . . ?
C22_1 C23_1 C24_1 Fe2_1 -59.9 . . . . ?
C24_1 C20_1 C21_1 C22_1 0.6 . . . . ?
C24_1 C20_1 C21_1 Fe2_1 -59.3 . . . . ?
C25_1 C26_1 C27_1 C28_1 0.2 . . . . ?
C25_1 C26_1 C27_1 Fe2_1 -58.4 . . . . ?
C26_1 C25_1 C29_1 C28_1 0.7 . . . . ?
C26_1 C25_1 C29_1 Fe2_1 59.5 . . . . ?
C26_1 C27_1 C28_1 C29_1 0.2 . . . . ?
C26_1 C27_1 C28_1 Fe2_1 -58.5 . . . . ?
C27_1 C28_1 C29_1 C25_1 -0.6 . . . . ?
C27_1 C28_1 C29_1 Fe2_1 -58.8 . . . . ?
C29_1 C25_1 C26_1 C27_1 -0.5 . . . . ?
C29_1 C25_1 C26_1 Fe2_1 -59.5 . . . . ?
C30_1 C6 C31_1 Fe2 -131(3) . . . . ?
C30_1 C6 C31_1 C5 172(4) . . . . ?
C30_1 C6 C31_1 C32_1 -178.43(13) . . . . ?
C30_1 C6 C32_1 Fe2 -63(4) . . . . ?
C30_1 C6 C32_1 C2 178(2) . . . . ?
C30_1 C6 C32_1 C3 39(9) . . . . ?
C30_1 C6 C32_1 C4 14(5) . . . . ?
C30_1 C6 C32_1 C5 10(4) . . . . ?
C30_1 C6 C32_1 C31_1 0.75(7) . . . . ?
C30_1 C6 C32_1 C33_1 -169(4) . . . . ?
C30_1 C6 C32_1 C36_1 18(6) . . . . ?
C30_1 C6 C32_1 Fe3_1 -91(4) . . . . ?
C30_1 C6 C33_1 Fe2 116(3) . . . . ?
C30_1 C6 C33_1 C1 -50(8) . . . . ?
C30_1 C6 C33_1 C2 -175(2) . . . . ?
C30_1 C6 C33_1 C3 174(2) . . . . ?
C30_1 C6 C33_1 C32_1 168(4) . . . . ?
C30_1 C6 C33_1 C34_1 173(2) . . . . ?
C30_1 C6 C33_1 Fe3_1 118(3) . . . . ?
C30_1 C25_1 C26_1 C27_1 178.2 . . . . ?
C30_1 C25_1 C26_1 Fe2_1 119.2 . . . . ?
C30_1 C25_1 C29_1 C28_1 -178.0 . . . . ?
C30_1 C25_1 C29_1 Fe2_1 -119.2 . . . . ?
C31_1 C5 C6 Fe2 120.3(16) . . . . ?
C31_1 C5 C6 C2 179.8(17) . . . . ?
C31_1 C5 C6 C30_1 -1.8(9) . . . . ?
C31_1 C5 C6 C32_1 174(3) . . . . ?
C31_1 C5 C6 C33_1 173(2) . . . . ?
C31_1 C5 C32_1 Fe2 108.1(6) . . . . ?
C31_1 C5 C32_1 C2 -153(5) . . . . ?
C31_1 C5 C32_1 C3 -176.0(5) . . . . ?
C31_1 C5 C32_1 C4 -178.2(6) . . . . ?
C31_1 C5 C32_1 C6 -3.6(16) . . . . ?
C31_1 C5 C32_1 C36_1 -178.7(6) . . . . ?
C31_1 C5 C32_1 Fe3_1 120.4(4) . . . . ?
C31_1 C5 C36_1 Fe2 69.5(11) . . . . ?
C31_1 C5 C36_1 C2 -2.9(13) . . . . ?
C31_1 C5 C36_1 C3 -10(4) . . . . ?
C31_1 C5 C36_1 C4 -177.7(10) . . . . ?
C31_1 C5 C36_1 C32_1 1.3(6) . . . . ?
C31_1 C5 C36_1 C35_1 2(3) . . . . ?
C31_1 C5 C36_1 Fe3_1 57.1(10) . . . . ?
C31_1 C6 C32_1 Fe2 -64(4) . . . . ?
C31_1 C6 C32_1 C2 177(2) . . . . ?
C31_1 C6 C32_1 C3 38(9) . . . . ?
C31_1 C6 C32_1 C4 13(5) . . . . ?
C31_1 C6 C32_1 C5 9(4) . . . . ?
C31_1 C6 C32_1 C33_1 -170(4) . . . . ?
C31_1 C6 C32_1 C36_1 17(6) . . . . ?
C31_1 C6 C32_1 Fe3_1 -91(4) . . . . ?
C31_1 C6 C33_1 Fe2 99(8) . . . . ?
C31_1 C6 C33_1 C1 -67(11) . . . . ?
C31_1 C6 C33_1 C2 168(7) . . . . ?
C31_1 C6 C33_1 C3 157(8) . . . . ?
C31_1 C6 C33_1 C32_1 151(9) . . . . ?
C31_1 C6 C33_1 C34_1 156(7) . . . . ?
C31_1 C6 C33_1 Fe3_1 101(8) . . . . ?
C31_1 C32_1 C33_1 Fe2 106.8(6) . . . . ?
C31_1 C32_1 C33_1 C1 -105(7) . . . . ?
C31_1 C32_1 C33_1 C2 -154(3) . . . . ?
C31_1 C32_1 C33_1 C3 -176.7(6) . . . . ?
C31_1 C32_1 C33_1 C6 -3.9(14) . . . . ?
C31_1 C32_1 C33_1 C34_1 179.8 . . . . ?
C31_1 C32_1 C33_1 Fe3_1 120.6 . . . . ?
C31_1 C32_1 C36_1 Fe2 -85.7(6) . . . . ?
C31_1 C32_1 C36_1 C2 170.6(11) . . . . ?
C31_1 C32_1 C36_1 C3 171.8(16) . . . . ?
C31_1 C32_1 C36_1 C4 -0.4(12) . . . . ?
C31_1 C32_1 C36_1 C5 -1.3(6) . . . . ?
C31_1 C32_1 C36_1 C35_1 179.0 . . . . ?
C31_1 C32_1 C36_1 Fe3_1 -120.3 . . . . ?
C32_1 Fe2 C5_1 C7 -173.2(11) . . . . ?
C32_1 Fe2 C5_1 C8 136.8(12) . . . . ?
C32_1 Fe2 C5_1 C9 53(4) . . . . ?
C32_1 Fe2 C5_1 C10 -69(2) . . . . ?
C32_1 Fe2 C5_1 C11 -122.9(13) . . . . ?
C32_1 Fe2 C5_1 C1_1 -177.9(17) . . . . ?
C32_1 Fe2 C5_1 C4_1 -73.6(15) . . . . ?
C32_1 Fe2 C5_1 Fe3_1 -89.1(16) . . . . ?
C32_1 Fe2 C36_1 C2 31.4(9) . . . . ?
C32_1 Fe2 C36_1 C3 84(2) . . . . ?
C32_1 Fe2 C36_1 C4 -104.5(14) . . . . ?
C32_1 Fe2 C36_1 C5 -59.6(7) . . . . ?
C32_1 Fe2 C36_1 C35_1 103.8(3) . . . . ?
C32_1 Fe2 C36_1 Fe3_1 97.1(8) . . . . ?
C32_1 Fe2 Fe3_1 C2 1.2(10) . . . . ?
C32_1 Fe2 Fe3_1 C3 -43.4(9) . . . . ?
C32_1 Fe2 Fe3_1 C10 124.6(6) . . . . ?
C32_1 Fe2 Fe3_1 C11 174.8(6) . . . . ?
C32_1 Fe2 Fe3_1 C1_1 -175.4(10) . . . . ?
C32_1 Fe2 Fe3_1 C2_1 -164.0(4) . . . . ?
C32_1 Fe2 Fe3_1 C5_1 136.6(10) . . . . ?
C32_1 Fe2 Fe3_1 C33_1 16.8(6) . . . . ?
C32_1 Fe2 Fe3_1 C34_1 -13.3(11) . . . . ?
C32_1 Fe2 Fe3_1 C36_1 -47.4(3) . . . . ?
C32_1 C2 C3 Fe2 -54.5(10) . . . . ?
C32_1 C2 C3 C4 6.0(11) . . . . ?
C32_1 C2 C3 C33_1 -153(3) . . . . ?
C32_1 C2 C3 C34_1 -166.2(16) . . . . ?
C32_1 C2 C3 C35_1 -167(2) . . . . ?
C32_1 C2 C3 C36_1 1.2(11) . . . . ?
C32_1 C2 C3 Fe3_1 -88.9(11) . . . . ?
C32_1 C2 C6 Fe2 48(2) . . . . ?
C32_1 C2 C6 C5 -12(2) . . . . ?
C32_1 C2 C6 C33_1 153(4) . . . . ?
C32_1 C2 C33_1 Fe2 60(2) . . . . ?
C32_1 C2 C33_1 C1 -160(2) . . . . ?
C32_1 C2 C33_1 C3 142(4) . . . . ?
C32_1 C2 C33_1 C6 -16(2) . . . . ?
C32_1 C2 C33_1 C34_1 155(3) . . . . ?
C32_1 C2 C33_1 Fe3_1 85(3) . . . . ?
C32_1 C2 C34_1 C1 -157(3) . . . . ?
C32_1 C2 C34_1 C3 29(4) . . . . ?
C32_1 C2 C34_1 C33_1 -141(5) . . . . ?
C32_1 C2 C34_1 C35_1 30(4) . . . . ?
C32_1 C2 C34_1 Fe3_1 -43(4) . . . . ?
C32_1 C2 C36_1 Fe2 -63.3(11) . . . . ?
C32_1 C2 C36_1 C3 -178.6(13) . . . . ?
C32_1 C2 C36_1 C4 12(3) . . . . ?
C32_1 C2 C36_1 C5 6.6(13) . . . . ?
C32_1 C2 C36_1 C35_1 -171.9(11) . . . . ?
C32_1 C2 C36_1 Fe3_1 -96.9(10) . . . . ?
C32_1 C3 C4 Fe2 -56.5(5) . . . . ?
C32_1 C3 C4 C5 2.4(6) . . . . ?
C32_1 C3 C4 C36_1 -26(11) . . . . ?
C32_1 C3 C34_1 C1 -13.3(14) . . . . ?
C32_1 C3 C34_1 C2 -7.2(8) . . . . ?
C32_1 C3 C34_1 C33_1 -2.7(5) . . . . ?
C32_1 C3 C34_1 C35_1 174.1(15) . . . . ?
C32_1 C3 C34_1 Fe3_1 69.9(5) . . . . ?
C32_1 C3 C35_1 C2 -10.8(18) . . . . ?
C32_1 C3 C35_1 C34_1 -10(3) . . . . ?
C32_1 C3 C35_1 C36_1 148(6) . . . . ?
C32_1 C3 C35_1 Fe3_1 54(2) . . . . ?
C32_1 C3 C36_1 Fe2 -60.1(9) . . . . ?
C32_1 C3 C36_1 C2 0.7(6) . . . . ?
C32_1 C3 C36_1 C4 152(11) . . . . ?
C32_1 C3 C36_1 C5 9(3) . . . . ?
C32_1 C3 C36_1 C35_1 -159(4) . . . . ?
C32_1 C3 C36_1 Fe3_1 -67.5(8) . . . . ?
C32_1 C4 C5 Fe2 -55.8(6) . . . . ?
C32_1 C4 C5 C6 2.8(6) . . . . ?
C32_1 C4 C5 C31_1 2.5(9) . . . . ?
C32_1 C4 C5 C36_1 -0.8(8) . . . . ?
C32_1 C4 C36_1 Fe2 60.4(5) . . . . ?
C32_1 C4 C36_1 C2 -6.3(13) . . . . ?
C32_1 C4 C36_1 C3 -151(12) . . . . ?
C32_1 C4 C36_1 C5 0.9(9) . . . . ?
C32_1 C4 C36_1 C35_1 -179(100) . . . . ?
C32_1 C4 C36_1 Fe3_1 73.9(8) . . . . ?
C32_1 C5 C6 Fe2 -53.7(11) . . . . ?
C32_1 C5 C6 C2 5.8(11) . . . . ?
C32_1 C5 C6 C30_1 -175.7(18) . . . . ?
C32_1 C5 C6 C31_1 -174(3) . . . . ?
C32_1 C5 C6 C33_1 -1.2(6) . . . . ?
C32_1 C5 C31_1 Fe2 -50.4(3) . . . . ?
C32_1 C5 C31_1 C6 3.4(15) . . . . ?
C32_1 C5 C31_1 C30_1 -179.5 . . . . ?
C32_1 C5 C36_1 Fe2 68.2(6) . . . . ?
C32_1 C5 C36_1 C2 -4.1(8) . . . . ?
C32_1 C5 C36_1 C3 -12(3) . . . . ?
C32_1 C5 C36_1 C4 -178.9(10) . . . . ?
C32_1 C5 C36_1 C35_1 1(2) . . . . ?
C32_1 C5 C36_1 Fe3_1 55.9(4) . . . . ?
C32_1 C6 C31_1 Fe2 48(3) . . . . ?
C32_1 C6 C31_1 C5 -10(4) . . . . ?
C32_1 C6 C31_1 C30_1 178.43(13) . . . . ?
C32_1 C6 C33_1 Fe2 -51.8(12) . . . . ?
C32_1 C6 C33_1 C1 142(5) . . . . ?
C32_1 C6 C33_1 C2 17(2) . . . . ?
C32_1 C6 C33_1 C3 5.7(14) . . . . ?
C32_1 C6 C33_1 C34_1 4.8(18) . . . . ?
C32_1 C6 C33_1 Fe3_1 -50.6(12) . . . . ?
C32_1 C33_1 C34_1 C1 163.9(18) . . . . ?
C32_1 C33_1 C34_1 C2 10.5(12) . . . . ?
C32_1 C33_1 C34_1 C3 3.1(5) . . . . ?
C32_1 C33_1 C34_1 C35_1 1.4 . . . . ?
C32_1 C33_1 C34_1 Fe3_1 -58.4 . . . . ?
C33_1 C1 C2 Fe2 -47(5) . . . . ?
C33_1 C1 C2 C3 -135(5) . . . . ?
C33_1 C1 C2 C6 42(5) . . . . ?
C33_1 C1 C2 C32_1 30(4) . . . . ?
C33_1 C1 C2 C34_1 -128(5) . . . . ?
C33_1 C1 C2 C35_1 -133(5) . . . . ?
C33_1 C1 C2 C36_1 -132(5) . . . . ?
C33_1 C1 C2 Fe3_1 -67(5) . . . . ?
C33_1 C1 C34_1 C2 14.4(16) . . . . ?
C33_1 C1 C34_1 C3 20(2) . . . . ?
C33_1 C1 C34_1 C35_1 25(3) . . . . ?
C33_1 C1 C34_1 Fe3_1 -39.2(16) . . . . ?
C33_1 C2 C3 Fe2 99(2) . . . . ?
C33_1 C2 C3 C4 159(2) . . . . ?
C33_1 C2 C3 C32_1 153(3) . . . . ?
C33_1 C2 C3 C34_1 -13.0(17) . . . . ?
C33_1 C2 C3 C35_1 -14(2) . . . . ?
C33_1 C2 C3 C36_1 154(3) . . . . ?
C33_1 C2 C3 Fe3_1 64(2) . . . . ?
C33_1 C2 C6 Fe2 -105.1(14) . . . . ?
C33_1 C2 C6 C5 -165.2(14) . . . . ?
C33_1 C2 C6 C32_1 -153(4) . . . . ?
C33_1 C2 C32_1 Fe2 -85(3) . . . . ?
C33_1 C2 C32_1 C3 -155(3) . . . . ?
C33_1 C2 C32_1 C4 -160(2) . . . . ?
C33_1 C2 C32_1 C5 180(2) . . . . ?
C33_1 C2 C32_1 C6 36(5) . . . . ?
C33_1 C2 C32_1 C31_1 37(4) . . . . ?
C33_1 C2 C32_1 C36_1 -156(3) . . . . ?
C33_1 C2 C32_1 Fe3_1 -87(3) . . . . ?
C33_1 C2 C34_1 C1 -16.2(17) . . . . ?
C33_1 C2 C34_1 C3 170.6(11) . . . . ?
C33_1 C2 C34_1 C35_1 171.2(11) . . . . ?
C33_1 C2 C34_1 Fe3_1 98.4(12) . . . . ?
C33_1 C2 C36_1 Fe2 71(5) . . . . ?
C33_1 C2 C36_1 C3 -44(5) . . . . ?
C33_1 C2 C36_1 C4 147(4) . . . . ?
C33_1 C2 C36_1 C5 141(5) . . . . ?
C33_1 C2 C36_1 C32_1 135(5) . . . . ?
C33_1 C2 C36_1 C35_1 -37(5) . . . . ?
C33_1 C2 C36_1 Fe3_1 38(4) . . . . ?
C33_1 C3 C4 Fe2 -54.1(6) . . . . ?
C33_1 C3 C4 C5 4.9(7) . . . . ?
C33_1 C3 C4 C32_1 2.5(3) . . . . ?
C33_1 C3 C4 C36_1 -24(11) . . . . ?
C33_1 C3 C32_1 Fe2 -101.0(4) . . . . ?
C33_1 C3 C32_1 C2 8.9(11) . . . . ?
C33_1 C3 C32_1 C4 -177.0(4) . . . . ?
C33_1 C3 C32_1 C5 -179.1(6) . . . . ?
C33_1 C3 C32_1 C6 153(6) . . . . ?
C33_1 C3 C32_1 C31_1 175.0(9) . . . . ?
C33_1 C3 C32_1 C36_1 -172.4(15) . . . . ?
C33_1 C3 C32_1 Fe3_1 -69.9(4) . . . . ?
C33_1 C3 C34_1 C1 -10.6(11) . . . . ?
C33_1 C3 C34_1 C2 -4.5(6) . . . . ?
C33_1 C3 C34_1 C35_1 176.8(10) . . . . ?
C33_1 C3 C34_1 Fe3_1 72.6(4) . . . . ?
C33_1 C3 C35_1 C2 -3.4(5) . . . . ?
C33_1 C3 C35_1 C34_1 -2.2(7) . . . . ?
C33_1 C3 C35_1 C36_1 155(5) . . . . ?
C33_1 C3 C35_1 Fe3_1 61.9(6) . . . . ?
C33_1 C3 C36_1 Fe2 -54.4(18) . . . . ?
C33_1 C3 C36_1 C2 6.5(8) . . . . ?
C33_1 C3 C36_1 C4 158(10) . . . . ?
C33_1 C3 C36_1 C5 15(4) . . . . ?
C33_1 C3 C36_1 C32_1 5.8(12) . . . . ?
C33_1 C3 C36_1 C35_1 -153(5) . . . . ?
C33_1 C3 C36_1 Fe3_1 -61.7(9) . . . . ?
C33_1 C6 C31_1 Fe2 -96(8) . . . . ?
C33_1 C6 C31_1 C5 -154(7) . . . . ?
C33_1 C6 C31_1 C30_1 35(11) . . . . ?
C33_1 C6 C31_1 C32_1 -144(11) . . . . ?
C33_1 C6 C32_1 Fe2 106.2(11) . . . . ?
C33_1 C6 C32_1 C2 -13(2) . . . . ?
C33_1 C6 C32_1 C3 -152(7) . . . . ?
C33_1 C6 C32_1 C4 -176.7(15) . . . . ?
C33_1 C6 C32_1 C5 178.7(6) . . . . ?
C33_1 C6 C32_1 C31_1 170(4) . . . . ?
C33_1 C6 C32_1 C36_1 -173(2) . . . . ?
C33_1 C6 C32_1 Fe3_1 78.5(12) . . . . ?
C33_1 C32_1 C36_1 Fe2 94.6(6) . . . . ?
C33_1 C32_1 C36_1 C2 -9.1(11) . . . . ?
C33_1 C32_1 C36_1 C3 -7.9(16) . . . . ?
C33_1 C32_1 C36_1 C4 179.8(12) . . . . ?
C33_1 C32_1 C36_1 C5 179.0(6) . . . . ?
C33_1 C32_1 C36_1 C35_1 -0.8 . . . . ?
C33_1 C32_1 C36_1 Fe3_1 60.0 . . . . ?
C33_1 C34_1 C35_1 C2 4.3(6) . . . . ?
C33_1 C34_1 C35_1 C3 3.3(10) . . . . ?
C33_1 C34_1 C35_1 C36_1 -1.9 . . . . ?
C33_1 C34_1 C35_1 Fe3_1 -59.2 . . . . ?
C34_1 C1 C2 Fe2 80.5(9) . . . . ?
C34_1 C1 C2 C3 -7.9(9) . . . . ?
C34_1 C1 C2 C6 169.6(9) . . . . ?
C34_1 C1 C2 C32_1 158(3) . . . . ?
C34_1 C1 C2 C33_1 128(5) . . . . ?
C34_1 C1 C2 C35_1 -5.5(5) . . . . ?
C34_1 C1 C2 C36_1 -4.1(9) . . . . ?
C34_1 C1 C2 Fe3_1 60.9(8) . . . . ?
C34_1 C1 C33_1 Fe2 55(4) . . . . ?
C34_1 C1 C33_1 C2 -48(5) . . . . ?
C34_1 C1 C33_1 C3 -20(2) . . . . ?
C34_1 C1 C33_1 C6 -146(5) . . . . ?
C34_1 C1 C33_1 C32_1 -80(7) . . . . ?
C34_1 C1 C33_1 Fe3_1 48.0(18) . . . . ?
C34_1 C2 C3 Fe2 111.7(7) . . . . ?
C34_1 C2 C3 C4 172.2(8) . . . . ?
C34_1 C2 C3 C32_1 166.2(16) . . . . ?
C34_1 C2 C3 C33_1 13.0(17) . . . . ?
C34_1 C2 C3 C35_1 -1.1(9) . . . . ?
C34_1 C2 C3 C36_1 167(2) . . . . ?
C34_1 C2 C3 Fe3_1 77.4(8) . . . . ?
C34_1 C2 C32_1 Fe2 42(4) . . . . ?
C34_1 C2 C32_1 C3 -28(4) . . . . ?
C34_1 C2 C32_1 C4 -33(4) . . . . ?
C34_1 C2 C32_1 C5 -53(7) . . . . ?
C34_1 C2 C32_1 C6 162.9(18) . . . . ?
C34_1 C2 C32_1 C31_1 165(2) . . . . ?
C34_1 C2 C32_1 C33_1 127(5) . . . . ?
C34_1 C2 C32_1 C36_1 -29(4) . . . . ?
C34_1 C2 C32_1 Fe3_1 40(3) . . . . ?
C34_1 C2 C33_1 Fe2 -95.4(10) . . . . ?
C34_1 C2 C33_1 C1 44(5) . . . . ?
C34_1 C2 C33_1 C3 -13.4(17) . . . . ?
C34_1 C2 C33_1 C6 -171.1(8) . . . . ?
C34_1 C2 C33_1 C32_1 -155(3) . . . . ?
C34_1 C2 C33_1 Fe3_1 -70.2(6) . . . . ?
C34_1 C2 C36_1 Fe2 103.4(7) . . . . ?
C34_1 C2 C36_1 C3 -12(2) . . . . ?
C34_1 C2 C36_1 C4 178.8(15) . . . . ?
C34_1 C2 C36_1 C5 173.2(5) . . . . ?
C34_1 C2 C36_1 C32_1 166.7(15) . . . . ?
C34_1 C2 C36_1 C35_1 -5.2(5) . . . . ?
C34_1 C2 C36_1 Fe3_1 69.8(6) . . . . ?
C34_1 C3 C4 Fe2 -36(3) . . . . ?
C34_1 C3 C4 C5 23(3) . . . . ?
C34_1 C3 C4 C32_1 20(2) . . . . ?
C34_1 C3 C4 C36_1 -6(9) . . . . ?
C34_1 C3 C32_1 Fe2 -98.3(6) . . . . ?
C34_1 C3 C32_1 C2 11.6(14) . . . . ?
C34_1 C3 C32_1 C4 -174.3(6) . . . . ?
C34_1 C3 C32_1 C5 -176.5(5) . . . . ?
C34_1 C3 C32_1 C6 156(6) . . . . ?
C34_1 C3 C32_1 C31_1 177.7(5) . . . . ?
C34_1 C3 C32_1 C33_1 2.7(5) . . . . ?
C34_1 C3 C32_1 C36_1 -170(2) . . . . ?
C34_1 C3 C32_1 Fe3_1 -67.3(5) . . . . ?
C34_1 C3 C35_1 C2 -1.2(9) . . . . ?
C34_1 C3 C35_1 C36_1 157(4) . . . . ?
C34_1 C3 C35_1 Fe3_1 64.2(7) . . . . ?
C34_1 C3 C36_1 Fe2 -36(6) . . . . ?
C34_1 C3 C36_1 C2 25(5) . . . . ?
C34_1 C3 C36_1 C4 176(6) . . . . ?
C34_1 C3 C36_1 C5 33(7) . . . . ?
C34_1 C3 C36_1 C32_1 24(5) . . . . ?
C34_1 C3 C36_1 C35_1 -135(8) . . . . ?
C34_1 C3 C36_1 Fe3_1 -44(5) . . . . ?
C34_1 C35_1 C36_1 Fe2 -61.5(5) . . . . ?
C34_1 C35_1 C36_1 C2 6.0(6) . . . . ?
C34_1 C35_1 C36_1 C3 24(4) . . . . ?
C34_1 C35_1 C36_1 C4 -179(2) . . . . ?
C34_1 C35_1 C36_1 C5 1.0(17) . . . . ?
C34_1 C35_1 C36_1 C32_1 1.7 . . . . ?
C34_1 C35_1 C36_1 Fe3_1 -57.7 . . . . ?
C35_1 C2 C3 Fe2 112.9(13) . . . . ?
C35_1 C2 C3 C4 173.3(14) . . . . ?
C35_1 C2 C3 C32_1 167(2) . . . . ?
C35_1 C2 C3 C33_1 14(2) . . . . ?
C35_1 C2 C3 C34_1 1.1(8) . . . . ?
C35_1 C2 C3 C36_1 169(3) . . . . ?
C35_1 C2 C3 Fe3_1 78.5(14) . . . . ?
C35_1 C2 C6 Fe2 54.9(8) . . . . ?
C35_1 C2 C6 C5 -5.2(9) . . . . ?
C35_1 C2 C6 C32_1 7(2) . . . . ?
C35_1 C2 C6 C33_1 160(2) . . . . ?
C35_1 C2 C32_1 Fe2 64.4(14) . . . . ?
C35_1 C2 C32_1 C3 -5.6(9) . . . . ?
C35_1 C2 C32_1 C4 -10.4(17) . . . . ?
C35_1 C2 C32_1 C5 -31(5) . . . . ?
C35_1 C2 C32_1 C6 -174.5(17) . . . . ?
C35_1 C2 C32_1 C31_1 -172.8(8) . . . . ?
C35_1 C2 C32_1 C33_1 150(3) . . . . ?
C35_1 C2 C32_1 C36_1 -6.1(8) . . . . ?
C35_1 C2 C32_1 Fe3_1 62.8(7) . . . . ?
C35_1 C2 C33_1 Fe2 -88.4(13) . . . . ?
C35_1 C2 C33_1 C1 51(5) . . . . ?
C35_1 C2 C33_1 C3 -6.4(10) . . . . ?
C35_1 C2 C33_1 C6 -164.1(16) . . . . ?
C35_1 C2 C33_1 C32_1 -148(4) . . . . ?
C35_1 C2 C33_1 C34_1 7.0(9) . . . . ?
C35_1 C2 C33_1 Fe3_1 -63.2(9) . . . . ?
C35_1 C2 C34_1 C1 172.6(7) . . . . ?
C35_1 C2 C34_1 C3 -0.6(5) . . . . ?
C35_1 C2 C34_1 C33_1 -171.2(11) . . . . ?
C35_1 C2 C34_1 Fe3_1 -72.8(4) . . . . ?
C35_1 C2 C36_1 Fe2 108.7(4) . . . . ?
C35_1 C2 C36_1 C3 -6.7(17) . . . . ?
C35_1 C2 C36_1 C4 -176.0(18) . . . . ?
C35_1 C2 C36_1 C5 178.5(4) . . . . ?
C35_1 C2 C36_1 C32_1 171.9(11) . . . . ?
C35_1 C2 C36_1 Fe3_1 75.0(4) . . . . ?
C35_1 C3 C4 Fe2 110.4(19) . . . . ?
C35_1 C3 C4 C5 169.3(19) . . . . ?
C35_1 C3 C4 C32_1 167(2) . . . . ?
C35_1 C3 C4 C36_1 140(13) . . . . ?
C35_1 C3 C32_1 Fe2 -91(3) . . . . ?
C35_1 C3 C32_1 C2 19(3) . . . . ?
C35_1 C3 C32_1 C4 -167(2) . . . . ?
C35_1 C3 C32_1 C5 -169(2) . . . . ?
C35_1 C3 C32_1 C6 164(5) . . . . ?
C35_1 C3 C32_1 C31_1 -174.5(16) . . . . ?
C35_1 C3 C32_1 C33_1 10(3) . . . . ?
C35_1 C3 C32_1 C36_1 -162(4) . . . . ?
C35_1 C3 C32_1 Fe3_1 -59(2) . . . . ?
C35_1 C3 C34_1 C1 172.6(10) . . . . ?
C35_1 C3 C34_1 C2 178.7(10) . . . . ?
C35_1 C3 C34_1 C33_1 -176.8(10) . . . . ?
C35_1 C3 C34_1 Fe3_1 -104.1(12) . . . . ?
C35_1 C3 C36_1 Fe2 99(4) . . . . ?
C35_1 C3 C36_1 C2 160(4) . . . . ?
C35_1 C3 C36_1 C4 -49(14) . . . . ?
C35_1 C3 C36_1 C5 168.6(19) . . . . ?
C35_1 C3 C36_1 C32_1 159(4) . . . . ?
C35_1 C3 C36_1 Fe3_1 92(4) . . . . ?
C36_1 Fe2 C1_1 C8 -131.8(11) . . . . ?
C36_1 Fe2 C1_1 C9 -176.6(8) . . . . ?
C36_1 Fe2 C1_1 C10 136.9(9) . . . . ?
C36_1 Fe2 C1_1 C11 90.9(13) . . . . ?
C36_1 Fe2 C1_1 C2_1 63.8(11) . . . . ?
C36_1 Fe2 C1_1 C5_1 169.4(13) . . . . ?
C36_1 Fe2 C1_1 C6_1 -67.0(11) . . . . ?
C36_1 Fe2 C1_1 Fe3_1 80.3(13) . . . . ?
C36_1 Fe2 C32_1 C2 -83.4(16) . . . . ?
C36_1 Fe2 C32_1 C3 -22.3(8) . . . . ?
C36_1 Fe2 C32_1 C4 27.9(7) . . . . ?
C36_1 Fe2 C32_1 C5 77.4(8) . . . . ?
C36_1 Fe2 C32_1 C6 142.3(16) . . . . ?
C36_1 Fe2 C32_1 C31_1 125.69(17) . . . . ?
C36_1 Fe2 C32_1 C33_1 -105.32(17) . . . . ?
C36_1 Fe2 C32_1 Fe3_1 -80.7(8) . . . . ?
C36_1 Fe2 Fe3_1 C2 48.6(8) . . . . ?
C36_1 Fe2 Fe3_1 C3 4.0(9) . . . . ?
C36_1 Fe2 Fe3_1 C10 172.0(5) . . . . ?
C36_1 Fe2 Fe3_1 C11 -137.8(7) . . . . ?
C36_1 Fe2 Fe3_1 C1_1 -128.0(8) . . . . ?
C36_1 Fe2 Fe3_1 C2_1 -116.6(3) . . . . ?
C36_1 Fe2 Fe3_1 C5_1 -176.0(9) . . . . ?
C36_1 Fe2 Fe3_1 C32_1 47.4(3) . . . . ?
C36_1 Fe2 Fe3_1 C33_1 64.3(4) . . . . ?
C36_1 Fe2 Fe3_1 C34_1 34.1(9) . . . . ?
C36_1 C2 C3 Fe2 -55.7(15) . . . . ?
C36_1 C2 C3 C4 4.8(15) . . . . ?
C36_1 C2 C3 C32_1 -1.2(11) . . . . ?
C36_1 C2 C3 C33_1 -154(3) . . . . ?
C36_1 C2 C3 C34_1 -167(2) . . . . ?
C36_1 C2 C3 C35_1 -169(3) . . . . ?
C36_1 C2 C3 Fe3_1 -90.1(16) . . . . ?
C36_1 C2 C6 Fe2 58.0(5) . . . . ?
C36_1 C2 C6 C5 -2.1(6) . . . . ?
C36_1 C2 C6 C32_1 10(2) . . . . ?
C36_1 C2 C6 C33_1 163.1(18) . . . . ?
C36_1 C2 C32_1 Fe2 70.5(8) . . . . ?
C36_1 C2 C32_1 C3 0.5(5) . . . . ?
C36_1 C2 C32_1 C4 -4.3(10) . . . . ?
C36_1 C2 C32_1 C5 -25(5) . . . . ?
C36_1 C2 C32_1 C6 -168(2) . . . . ?
C36_1 C2 C32_1 C31_1 -166.8(16) . . . . ?
C36_1 C2 C32_1 C33_1 156(3) . . . . ?
C36_1 C2 C32_1 Fe3_1 68.9(5) . . . . ?
C36_1 C2 C33_1 Fe2 -60(4) . . . . ?
C36_1 C2 C33_1 C1 80(6) . . . . ?
C36_1 C2 C33_1 C3 22(3) . . . . ?
C36_1 C2 C33_1 C6 -136(5) . . . . ?
C36_1 C2 C33_1 C32_1 -120(6) . . . . ?
C36_1 C2 C33_1 C34_1 35(5) . . . . ?
C36_1 C2 C33_1 Fe3_1 -35(4) . . . . ?
C36_1 C2 C34_1 C1 177.7(5) . . . . ?
C36_1 C2 C34_1 C3 4.5(7) . . . . ?
C36_1 C2 C34_1 C33_1 -166.1(16) . . . . ?
C36_1 C2 C34_1 C35_1 5.1(5) . . . . ?
C36_1 C2 C34_1 Fe3_1 -67.6(5) . . . . ?
C36_1 C3 C4 Fe2 -30(11) . . . . ?
C36_1 C3 C4 C5 29(11) . . . . ?
C36_1 C3 C4 C32_1 26(11) . . . . ?
C36_1 C3 C32_1 Fe2 71.4(16) . . . . ?
C36_1 C3 C32_1 C2 -178.7(12) . . . . ?
C36_1 C3 C32_1 C4 -4.6(16) . . . . ?
C36_1 C3 C32_1 C5 -6.7(19) . . . . ?
C36_1 C3 C32_1 C6 -34(7) . . . . ?
C36_1 C3 C32_1 C31_1 -13(2) . . . . ?
C36_1 C3 C32_1 C33_1 172.4(15) . . . . ?
C36_1 C3 C32_1 Fe3_1 102.5(16) . . . . ?
C36_1 C3 C34_1 C1 -35(6) . . . . ?
C36_1 C3 C34_1 C2 -29(6) . . . . ?
C36_1 C3 C34_1 C33_1 -25(5) . . . . ?
C36_1 C3 C34_1 C35_1 152(6) . . . . ?
C36_1 C3 C34_1 Fe3_1 48(5) . . . . ?
C36_1 C3 C35_1 C2 -159(5) . . . . ?
C36_1 C3 C35_1 C34_1 -157(4) . . . . ?
C36_1 C3 C35_1 Fe3_1 -93(4) . . . . ?
C36_1 C4 C5 Fe2 -54.9(11) . . . . ?
C36_1 C4 C5 C6 3.7(11) . . . . ?
C36_1 C4 C5 C31_1 3.3(14) . . . . ?
C36_1 C4 C5 C32_1 0.8(8) . . . . ?
C36_1 C4 C32_1 Fe2 -85.7(12) . . . . ?
C36_1 C4 C32_1 C2 10(2) . . . . ?
C36_1 C4 C32_1 C3 3.9(13) . . . . ?
C36_1 C4 C32_1 C5 -178.9(10) . . . . ?
C36_1 C4 C32_1 C6 175.4(14) . . . . ?
C36_1 C4 C32_1 C31_1 179.6(10) . . . . ?
C36_1 C4 C32_1 C33_1 -0.3(16) . . . . ?
C36_1 C4 C32_1 Fe3_1 -54.8(10) . . . . ?
C36_1 C5 C6 Fe2 -57.5(5) . . . . ?
C36_1 C5 C6 C2 2.0(6) . . . . ?
C36_1 C5 C6 C30_1 -179.6(10) . . . . ?
C36_1 C5 C6 C31_1 -177.8(19) . . . . ?
C36_1 C5 C6 C32_1 -3.8(9) . . . . ?
C36_1 C5 C6 C33_1 -5.1(8) . . . . ?
C36_1 C5 C31_1 Fe2 -51.5(8) . . . . ?
C36_1 C5 C31_1 C6 2(2) . . . . ?
C36_1 C5 C31_1 C30_1 179.4(5) . . . . ?
C36_1 C5 C31_1 C32_1 -1.1(5) . . . . ?
C36_1 C5 C32_1 Fe2 -73.3(5) . . . . ?
C36_1 C5 C32_1 C2 26(5) . . . . ?
C36_1 C5 C32_1 C3 2.6(8) . . . . ?
C36_1 C5 C32_1 C4 0.5(5) . . . . ?
C36_1 C5 C32_1 C6 175.1(12) . . . . ?
C36_1 C5 C32_1 C31_1 178.7(6) . . . . ?
C36_1 C5 C32_1 Fe3_1 -60.9(4) . . . . ?
C36_1 C32_1 C33_1 Fe2 -73.4(6) . . . . ?
C36_1 C32_1 C33_1 C1 74(7) . . . . ?
C36_1 C32_1 C33_1 C2 25(3) . . . . ?
C36_1 C32_1 C33_1 C3 3.0(6) . . . . ?
C36_1 C32_1 C33_1 C6 175.8(14) . . . . ?
C36_1 C32_1 C33_1 C34_1 -0.4 . . . . ?
C36_1 C32_1 C33_1 Fe3_1 -59.6 . . . . ?
Fe1_1 C8_1 C9_1 C10_1 59.1 . . . . ?
Fe1_1 C8_1 C12_1 C11_1 -59.4 . . . . ?
Fe1_1 C9_1 C10_1 C11_1 59.7 . . . . ?
Fe1_1 C10_1 C11_1 C12_1 58.9 . . . . ?
Fe1_1 C11_1 C12_1 C8_1 59.6 . . . . ?
Fe1_1 C13_1 C14_1 C15_1 59.2 . . . . ?
Fe1_1 C13_1 C17_1 C16_1 -59.1 . . . . ?
Fe1_1 C14_1 C15_1 C16_1 59.1 . . . . ?
Fe1_1 C15_1 C16_1 C17_1 59.2 . . . . ?
Fe1_1 C16_1 C17_1 C13_1 59.5 . . . . ?
Fe2_1 C20_1 C21_1 C22_1 59.9 . . . . ?
Fe2_1 C20_1 C24_1 C23_1 -59.8 . . . . ?
Fe2_1 C21_1 C22_1 C23_1 58.1 . . . . ?
Fe2_1 C22_1 C23_1 C24_1 58.9 . . . . ?
Fe2_1 C23_1 C24_1 C20_1 59.4 . . . . ?
Fe2_1 C25_1 C26_1 C27_1 58.9 . . . . ?
Fe2_1 C25_1 C29_1 C28_1 -58.9 . . . . ?
Fe2_1 C26_1 C27_1 C28_1 58.5 . . . . ?
Fe2_1 C27_1 C28_1 C29_1 58.7 . . . . ?
Fe2_1 C28_1 C29_1 C25_1 58.3 . . . . ?
Fe3_1 Fe2 C1_1 C8 147.9(9) . . . . ?
Fe3_1 Fe2 C1_1 C9 103.1(9) . . . . ?
Fe3_1 Fe2 C1_1 C10 56.5(11) . . . . ?
Fe3_1 Fe2 C1_1 C11 10.6(15) . . . . ?
Fe3_1 Fe2 C1_1 C2_1 -16.5(9) . . . . ?
Fe3_1 Fe2 C1_1 C5_1 89.1(8) . . . . ?
Fe3_1 Fe2 C1_1 C6_1 -147.3(7) . . . . ?
Fe3_1 Fe2 C5_1 C7 -84.1(10) . . . . ?
Fe3_1 Fe2 C5_1 C8 -134.2(8) . . . . ?
Fe3_1 Fe2 C5_1 C9 143(2) . . . . ?
Fe3_1 Fe2 C5_1 C10 20.6(19) . . . . ?
Fe3_1 Fe2 C5_1 C11 -33.8(12) . . . . ?
Fe3_1 Fe2 C5_1 C1_1 -88.8(9) . . . . ?
Fe3_1 Fe2 C5_1 C4_1 15.5(9) . . . . ?
Fe3_1 Fe2 C32_1 C2 -3(2) . . . . ?
Fe3_1 Fe2 C32_1 C3 58.3(12) . . . . ?
Fe3_1 Fe2 C32_1 C4 108.6(9) . . . . ?
Fe3_1 Fe2 C32_1 C5 158.1(7) . . . . ?
Fe3_1 Fe2 C32_1 C6 -137.0(15) . . . . ?
Fe3_1 Fe2 C32_1 C31_1 -153.6(8) . . . . ?
Fe3_1 Fe2 C32_1 C33_1 -24.6(9) . . . . ?
Fe3_1 Fe2 C32_1 C36_1 80.7(8) . . . . ?
Fe3_1 Fe2 C36_1 C2 -65.7(11) . . . . ?
Fe3_1 Fe2 C36_1 C3 -13(3) . . . . ?
Fe3_1 Fe2 C36_1 C4 158.4(11) . . . . ?
Fe3_1 Fe2 C36_1 C5 -156.7(7) . . . . ?
Fe3_1 Fe2 C36_1 C32_1 -97.1(8) . . . . ?
Fe3_1 Fe2 C36_1 C35_1 6.7(9) . . . . ?
Fe3_1 C2 C3 Fe2 34.4(6) . . . . ?
Fe3_1 C2 C3 C4 94.8(6) . . . . ?
Fe3_1 C2 C3 C32_1 88.9(11) . . . . ?
Fe3_1 C2 C3 C33_1 -64(2) . . . . ?
Fe3_1 C2 C3 C34_1 -77.4(8) . . . . ?
Fe3_1 C2 C3 C35_1 -78.5(14) . . . . ?
Fe3_1 C2 C3 C36_1 90.1(16) . . . . ?
Fe3_1 C2 C6 Fe2 -10.7(5) . . . . ?
Fe3_1 C2 C6 C5 -70.8(6) . . . . ?
Fe3_1 C2 C6 C32_1 -59(2) . . . . ?
Fe3_1 C2 C6 C33_1 94.4(15) . . . . ?
Fe3_1 C2 C32_1 Fe2 1.6(13) . . . . ?
Fe3_1 C2 C32_1 C3 -68.4(5) . . . . ?
Fe3_1 C2 C32_1 C4 -73.2(11) . . . . ?
Fe3_1 C2 C32_1 C5 -94(5) . . . . ?
Fe3_1 C2 C32_1 C6 123(2) . . . . ?
Fe3_1 C2 C32_1 C31_1 124.3(14) . . . . ?
Fe3_1 C2 C32_1 C33_1 87(3) . . . . ?
Fe3_1 C2 C32_1 C36_1 -68.9(5) . . . . ?
Fe3_1 C2 C33_1 Fe2 -25.2(5) . . . . ?
Fe3_1 C2 C33_1 C1 115(4) . . . . ?
Fe3_1 C2 C33_1 C3 56.8(15) . . . . ?
Fe3_1 C2 C33_1 C6 -100.8(8) . . . . ?
Fe3_1 C2 C33_1 C32_1 -85(3) . . . . ?
Fe3_1 C2 C33_1 C34_1 70.2(6) . . . . ?
Fe3_1 C2 C34_1 C1 -114.6(6) . . . . ?
Fe3_1 C2 C34_1 C3 72.1(5) . . . . ?
Fe3_1 C2 C34_1 C33_1 -98.4(12) . . . . ?
Fe3_1 C2 C34_1 C35_1 72.8(4) . . . . ?
Fe3_1 C2 C36_1 Fe2 33.6(7) . . . . ?
Fe3_1 C2 C36_1 C3 -81.7(16) . . . . ?
Fe3_1 C2 C36_1 C4 109.0(19) . . . . ?
Fe3_1 C2 C36_1 C5 103.5(5) . . . . ?
Fe3_1 C2 C36_1 C32_1 96.9(10) . . . . ?
Fe3_1 C2 C36_1 C35_1 -75.0(4) . . . . ?
Fe3_1 C3 C4 Fe2 10.3(6) . . . . ?
Fe3_1 C3 C4 C5 69.2(6) . . . . ?
Fe3_1 C3 C4 C32_1 66.8(6) . . . . ?
Fe3_1 C3 C4 C36_1 40(11) . . . . ?
Fe3_1 C3 C32_1 Fe2 -31.1(7) . . . . ?
Fe3_1 C3 C32_1 C2 78.8(10) . . . . ?
Fe3_1 C3 C32_1 C4 -107.1(4) . . . . ?
Fe3_1 C3 C32_1 C5 -109.2(6) . . . . ?
Fe3_1 C3 C32_1 C6 -137(6) . . . . ?
Fe3_1 C3 C32_1 C31_1 -115.1(9) . . . . ?
Fe3_1 C3 C32_1 C33_1 69.9(4) . . . . ?
Fe3_1 C3 C32_1 C36_1 -102.5(16) . . . . ?
Fe3_1 C3 C34_1 C1 -83.2(11) . . . . ?
Fe3_1 C3 C34_1 C2 -77.2(6) . . . . ?
Fe3_1 C3 C34_1 C33_1 -72.6(4) . . . . ?
Fe3_1 C3 C34_1 C35_1 104.1(12) . . . . ?
Fe3_1 C3 C35_1 C2 -65.3(6) . . . . ?
Fe3_1 C3 C35_1 C34_1 -64.2(7) . . . . ?
Fe3_1 C3 C35_1 C36_1 93(4) . . . . ?
Fe3_1 C3 C36_1 Fe2 7.4(16) . . . . ?
Fe3_1 C3 C36_1 C2 68.2(6) . . . . ?
Fe3_1 C3 C36_1 C4 -140(11) . . . . ?
Fe3_1 C3 C36_1 C5 77(3) . . . . ?
Fe3_1 C3 C36_1 C32_1 67.5(8) . . . . ?
Fe3_1 C3 C36_1 C35_1 -92(4) . . . . ?
Fe3_1 C7 C8 Fe2 18.3(4) . . . . ?
Fe3_1 C7 C8 C9 -40.1(5) . . . . ?
Fe3_1 C7 C8 C1_1 -16(4) . . . . ?
Fe3_1 C7 C8 C5_1 -39.7(5) . . . . ?
Fe3_1 C7 C8 C6_1 117.3(10) . . . . ?
Fe3_1 C7 C11 Fe2 15.0(7) . . . . ?
Fe3_1 C7 C11 C10 74.4(7) . . . . ?
Fe3_1 C7 C11 C12 -102.6(8) . . . . ?
Fe3_1 C7 C11 C1_1 60(2) . . . . ?
Fe3_1 C7 C11 C2_1 -120(2) . . . . ?
Fe3_1 C7 C11 C3_1 -179(4) . . . . ?
Fe3_1 C7 C11 C4_1 89.1(11) . . . . ?
Fe3_1 C7 C11 C5_1 74.2(8) . . . . ?
Fe3_1 C7 C2_1 Fe2 -2.1(4) . . . . ?
Fe3_1 C7 C2_1 C11 39.6(12) . . . . ?
Fe3_1 C7 C2_1 C12 3(5) . . . . ?
Fe3_1 C7 C2_1 C1_1 40(3) . . . . ?
Fe3_1 C7 C2_1 C3_1 58.9(6) . . . . ?
Fe3_1 C7 C5_1 Fe2 34.6(6) . . . . ?
Fe3_1 C7 C5_1 C8 132.3(5) . . . . ?
Fe3_1 C7 C5_1 C9 134(3) . . . . ?
Fe3_1 C7 C5_1 C10 -48.9(11) . . . . ?
Fe3_1 C7 C5_1 C11 -48.6(5) . . . . ?
Fe3_1 C7 C5_1 C1_1 85(6) . . . . ?
Fe3_1 C7 C5_1 C4_1 -63.1(3) . . . . ?
Fe3_1 C7 C6_1 Fe2 -9.7(9) . . . . ?
Fe3_1 C7 C6_1 C8 -78.6(10) . . . . ?
Fe3_1 C7 C6_1 C1_1 -53.4(17) . . . . ?
Fe3_1 C7 C6_1 C7_1 131(2) . . . . ?
Fe3_1 C9 C10 Fe2 2.1(6) . . . . ?
Fe3_1 C9 C10 C11 -57.5(6) . . . . ?
Fe3_1 C9 C10 C1_1 -54.0(6) . . . . ?
Fe3_1 C9 C10 C3_1 -82.2(12) . . . . ?
Fe3_1 C9 C10 C5_1 -56(2) . . . . ?
Fe3_1 C9 C1_1 Fe2 -32.2(5) . . . . ?
Fe3_1 C9 C1_1 C8 -142.0(8) . . . . ?
Fe3_1 C9 C1_1 C10 43.7(4) . . . . ?
Fe3_1 C9 C1_1 C11 47.1(7) . . . . ?
Fe3_1 C9 C1_1 C2_1 58.2(4) . . . . ?
Fe3_1 C9 C1_1 C5_1 46(2) . . . . ?
Fe3_1 C9 C1_1 C6_1 -123.2(2) . . . . ?
Fe3_1 C9 C4_1 Fe2 0.6(3) . . . . ?
Fe3_1 C9 C4_1 C11 -46.3(6) . . . . ?
Fe3_1 C9 C4_1 C3_1 -56.7(5) . . . . ?
Fe3_1 C9 C4_1 C5_1 -46.0(19) . . . . ?
Fe3_1 C9 C5_1 Fe2 -27.1(10) . . . . ?
Fe3_1 C9 C5_1 C7 -108(3) . . . . ?
Fe3_1 C9 C5_1 C8 -108(2) . . . . ?
Fe3_1 C9 C5_1 C10 74(3) . . . . ?
Fe3_1 C9 C5_1 C1_1 -103(3) . . . . ?
Fe3_1 C9 C5_1 C4_1 90(3) . . . . ?
Fe3_1 C10 C11 Fe2 -33.3(7) . . . . ?
Fe3_1 C10 C11 C7 -93.3(7) . . . . ?
Fe3_1 C10 C11 C12 83.8(7) . . . . ?
Fe3_1 C10 C11 C1_1 -89.1(9) . . . . ?
Fe3_1 C10 C11 C2_1 -132(4) . . . . ?
Fe3_1 C10 C11 C3_1 114.4(16) . . . . ?
Fe3_1 C10 C11 C4_1 132(3) . . . . ?
Fe3_1 C10 C11 C5_1 -93.0(11) . . . . ?
Fe3_1 C10 C3_1 C11 -50.8(12) . . . . ?
Fe3_1 C10 C3_1 C12 -4(3) . . . . ?
Fe3_1 C10 C3_1 C2_1 -61.2(6) . . . . ?
Fe3_1 C10 C3_1 C4_1 150(3) . . . . ?
Fe3_1 C10 C5_1 Fe2 -12.7(12) . . . . ?
Fe3_1 C10 C5_1 C7 55.5(11) . . . . ?
Fe3_1 C10 C5_1 C8 58(3) . . . . ?
Fe3_1 C10 C5_1 C9 -126(2) . . . . ?
Fe3_1 C10 C5_1 C11 55.3(6) . . . . ?
Fe3_1 C10 C5_1 C1_1 51.4(10) . . . . ?
Fe3_1 C10 C5_1 C4_1 146(6) . . . . ?
Fe3_1 C11 C12 C2_1 -119.4(17) . . . . ?
Fe3_1 C11 C12 C3_1 112.3(18) . . . . ?
Fe3_1 C11 C1_1 Fe2 -7.7(11) . . . . ?
Fe3_1 C11 C1_1 C8 -85.9(18) . . . . ?
Fe3_1 C11 C1_1 C9 -76.0(8) . . . . ?
Fe3_1 C11 C1_1 C10 -72.8(7) . . . . ?
Fe3_1 C11 C1_1 C2_1 120.7(16) . . . . ?
Fe3_1 C11 C1_1 C5_1 -75.7(8) . . . . ?
Fe3_1 C11 C1_1 C6_1 79(2) . . . . ?
Fe3_1 C11 C2_1 Fe2 -34.5(11) . . . . ?
Fe3_1 C11 C2_1 C7 -81(2) . . . . ?
Fe3_1 C11 C2_1 C12 84.9(16) . . . . ?
Fe3_1 C11 C2_1 C1_1 -80.6(16) . . . . ?
Fe3_1 C11 C2_1 C3_1 125(3) . . . . ?
Fe3_1 C11 C3_1 C10 68.4(13) . . . . ?
Fe3_1 C11 C3_1 C12 -80.1(17) . . . . ?
Fe3_1 C11 C3_1 C2_1 -130(3) . . . . ?
Fe3_1 C11 C3_1 C4_1 74.4(13) . . . . ?
Fe3_1 C11 C4_1 Fe2 31.7(6) . . . . ?
Fe3_1 C11 C4_1 C9 78.5(9) . . . . ?
Fe3_1 C11 C4_1 C3_1 -115.3(14) . . . . ?
Fe3_1 C11 C4_1 C5_1 78.4(7) . . . . ?
Fe3_1 C11 C5_1 Fe2 24.4(9) . . . . ?
Fe3_1 C11 C5_1 C7 103.1(6) . . . . ?
Fe3_1 C11 C5_1 C8 103.8(8) . . . . ?
Fe3_1 C11 C5_1 C10 -77.3(9) . . . . ?
Fe3_1 C11 C5_1 C1_1 98.0(8) . . . . ?
Fe3_1 C11 C5_1 C4_1 -93.8(8) . . . . ?
Fe3_1 C12 C2_1 Fe2 1.2(7) . . . . ?
Fe3_1 C12 C2_1 C7 -3(5) . . . . ?
Fe3_1 C12 C2_1 C11 -41.1(11) . . . . ?
Fe3_1 C12 C2_1 C1_1 -18.8(15) . . . . ?
Fe3_1 C12 C2_1 C3_1 -76.0(7) . . . . ?
Fe3_1 C12 C3_1 C10 3(2) . . . . ?
Fe3_1 C12 C3_1 C11 43.2(11) . . . . ?
Fe3_1 C12 C3_1 C2_1 71.8(4) . . . . ?
Fe3_1 C12 C3_1 C4_1 -10(2) . . . . ?
Fe3_1 C1_1 C2_1 Fe2 -9.3(5) . . . . ?
Fe3_1 C1_1 C2_1 C7 -137(3) . . . . ?
Fe3_1 C1_1 C2_1 C11 42.5(12) . . . . ?
Fe3_1 C1_1 C2_1 C12 19.6(15) . . . . ?
Fe3_1 C1_1 C2_1 C3_1 59.5 . . . . ?
Fe3_1 C1_1 C5_1 Fe2 34.9(6) . . . . ?
Fe3_1 C1_1 C5_1 C7 -93(6) . . . . ?
Fe3_1 C1_1 C5_1 C8 138.2(10) . . . . ?
Fe3_1 C1_1 C5_1 C9 132(2) . . . . ?
Fe3_1 C1_1 C5_1 C10 -45.7(10) . . . . ?
Fe3_1 C1_1 C5_1 C11 -49.8(7) . . . . ?
Fe3_1 C1_1 C5_1 C4_1 -60.2 . . . . ?
Fe3_1 C1_1 C6_1 Fe2 -20.7(5) . . . . ?
Fe3_1 C1_1 C6_1 C7 105(3) . . . . ?
Fe3_1 C1_1 C6_1 C8 -106.2(9) . . . . ?
Fe3_1 C2_1 C3_1 C10 50.2(6) . . . . ?
Fe3_1 C2_1 C3_1 C11 34(2) . . . . ?
Fe3_1 C2_1 C3_1 C12 -88.3(11) . . . . ?
Fe3_1 C2_1 C3_1 C4_1 59.1 . . . . ?
Fe3_1 C3_1 C4_1 Fe2 18.1(3) . . . . ?
Fe3_1 C3_1 C4_1 C9 61.6(7) . . . . ?
Fe3_1 C3_1 C4_1 C11 44.6(10) . . . . ?
Fe3_1 C3_1 C4_1 C5_1 58.3 . . . . ?
Fe3_1 C4_1 C5_1 Fe2 -8.7(5) . . . . ?
Fe3_1 C4_1 C5_1 C7 62.3(5) . . . . ?
Fe3_1 C4_1 C5_1 C8 86.2(14) . . . . ?
Fe3_1 C4_1 C5_1 C9 -131(2) . . . . ?
Fe3_1 C4_1 C5_1 C10 -30(5) . . . . ?
Fe3_1 C4_1 C5_1 C11 49.7(6) . . . . ?
Fe3_1 C4_1 C5_1 C1_1 59.2 . . . . ?
Fe3_1 C32_1 C33_1 Fe2 -13.8(6) . . . . ?
Fe3_1 C32_1 C33_1 C1 134(7) . . . . ?
Fe3_1 C32_1 C33_1 C2 85(3) . . . . ?
Fe3_1 C32_1 C33_1 C3 62.6(6) . . . . ?
Fe3_1 C32_1 C33_1 C6 -124.6(14) . . . . ?
Fe3_1 C32_1 C33_1 C34_1 59.2 . . . . ?
Fe3_1 C32_1 C36_1 Fe2 34.6(6) . . . . ?
Fe3_1 C32_1 C36_1 C2 -69.1(11) . . . . ?
Fe3_1 C32_1 C36_1 C3 -67.9(16) . . . . ?
Fe3_1 C32_1 C36_1 C4 119.8(12) . . . . ?
Fe3_1 C32_1 C36_1 C5 119.0(6) . . . . ?
Fe3_1 C32_1 C36_1 C35_1 -60.8 . . . . ?
Fe3_1 C33_1 C34_1 C1 -137.6(18) . . . . ?
Fe3_1 C33_1 C34_1 C2 69.0(12) . . . . ?
Fe3_1 C33_1 C34_1 C3 61.5(5) . . . . ?
Fe3_1 C33_1 C34_1 C35_1 59.9 . . . . ?
Fe3_1 C34_1 C35_1 C2 63.6(6) . . . . ?
Fe3_1 C34_1 C35_1 C3 62.6(10) . . . . ?
Fe3_1 C34_1 C35_1 C36_1 57.3 . . . . ?
Fe3_1 C35_1 C36_1 Fe2 -3.8(5) . . . . ?
Fe3_1 C35_1 C36_1 C2 63.7(6) . . . . ?
Fe3_1 C35_1 C36_1 C3 81(4) . . . . ?
Fe3_1 C35_1 C36_1 C4 -122(2) . . . . ?
Fe3_1 C35_1 C36_1 C5 58.7(17) . . . . ?
Fe3_1 C35_1 C36_1 C32_1 59.4 . . . . ?

loop_
_twin_individual_id
_twin_individual_mass_fraction_refined
1 0.85(3)
2 0.15(3)
